data_4003379
loop_
_publ_author_name
'He, Yan-Ping'
'Yuan, Lv-Bing'
'Song, Jin-Shuai'
'Chen, Guang-Hui'
'Lin, Qipu'
'Li, Chunsen'
'Zhang, Lei'
'Zhang, Jian'

_publ_section_title
;
 Optical Resolution of the Water-Soluble Ti4(embonate)6 Cages for
 Enantioselective Recognition of Chiral Drugs
;
_journal_issue 21
_journal_name_full 'Chemistry of Materials'
_journal_page_first 7769
_journal_paper_doi 10.1021/acs.chemmater.8b03174
_journal_volume 30
_journal_year 2018
_chemical_formula_sum 'C402 H369.75 Mn7 N42 O72 Ti8'
_chemical_formula_weight 7708.93
_space_group_IT_number 14
_space_group_name_Hall '-P 2ybc'
_space_group_name_H-M_alt 'P 1 21/c 1'
_symmetry_cell_setting monoclinic
_symmetry_space_group_name_H-M 'P 1 21/c 1'
_atom_sites_solution_hydrogens geom
_atom_sites_solution_primary direct
_atom_sites_solution_secondary difmap
_audit_creation_method SHELXL-97
_cell_angle_alpha 90.00
_cell_angle_beta 100.3620(10)
_cell_angle_gamma 90.00
_cell_formula_units_Z 4
_cell_length_a 35.6285(5)
_cell_length_b 69.9968(10)
_cell_length_c 23.6539(3)
_cell_measurement_reflns_used 37875
_cell_measurement_temperature 100
_cell_measurement_theta_max 51.6270
_cell_measurement_theta_min 3.9450
_cell_volume 58027.9(14)
_computing_cell_refinement 'CrysAlisPro 1.171.38.43f (Rigaku OD, 2015)'
_computing_data_collection 'CrysAlisPro 1.171.38.43f (Rigaku OD, 2015)'
_computing_data_reduction 'CrysAlisPro 1.171.38.43f (Rigaku OD, 2015)'
_computing_molecular_graphics 'Bruker SHELXTL'
_computing_publication_material 'Bruker SHELXTL'
_computing_structure_refinement 'SHELXL-97 (Sheldrick, 1997)'
_computing_structure_solution 'SHELXS-97 (Sheldrick, 1990)'
_diffrn_ambient_temperature 100
_diffrn_detector_area_resol_mean none
_diffrn_measured_fraction_theta_full 0.977
_diffrn_measured_fraction_theta_max 0.977
_diffrn_measurement_device_type 'SuperNova, Dual, Cu at zero, Atlas'
_diffrn_measurement_method '\w scans'
_diffrn_radiation_monochromator graphite
_diffrn_radiation_source 'fine-focus sealed tube'
_diffrn_radiation_type CuK\a
_diffrn_radiation_wavelength 1.54178
_diffrn_reflns_av_R_equivalents 0.0548
_diffrn_reflns_av_sigmaI/netI 0.0655
_diffrn_reflns_limit_h_max 35
_diffrn_reflns_limit_h_min -35
_diffrn_reflns_limit_k_max 68
_diffrn_reflns_limit_k_min -70
_diffrn_reflns_limit_l_max 24
_diffrn_reflns_limit_l_min -19
_diffrn_reflns_number 149557
_diffrn_reflns_theta_full 51.71
_diffrn_reflns_theta_max 51.71
_diffrn_reflns_theta_min 3.40
_diffrn_standards_decay_% none
_diffrn_standards_interval_count none
_diffrn_standards_interval_time none
_diffrn_standards_number none
_exptl_absorpt_coefficient_mu 2.516
_exptl_absorpt_correction_T_max 1.00000
_exptl_absorpt_correction_T_min 0.15999
_exptl_absorpt_correction_type multi-scan
_exptl_absorpt_process_details none
_exptl_crystal_colour orange
_exptl_crystal_density_diffrn 0.882
_exptl_crystal_density_method 'not measured'
_exptl_crystal_description block
_exptl_crystal_F_000 16011
_exptl_crystal_size_max 0.6
_exptl_crystal_size_mid 0.5
_exptl_crystal_size_min 0.3
_platon_squeeze_details
;
;
_refine_diff_density_max 1.003
_refine_diff_density_min -0.748
_refine_diff_density_rms 0.091
_refine_ls_extinction_method none
_refine_ls_goodness_of_fit_ref 1.050
_refine_ls_hydrogen_treatment mixed
_refine_ls_matrix_type full
_refine_ls_number_parameters 3995
_refine_ls_number_reflns 62635
_refine_ls_number_restraints 4331
_refine_ls_restrained_S_all 6.288
_refine_ls_R_factor_all 0.1430
_refine_ls_R_factor_gt 0.1175
_refine_ls_shift/su_max 0.015
_refine_ls_shift/su_mean 0.000
_refine_ls_structure_factor_coef Fsqd
_refine_ls_weighting_details 'calc w=1/[\s^2^(Fo^2^)+(0.2800P)^2^+0.0000P] where P=(Fo^2^+2Fc^2^)/3'
_refine_ls_weighting_scheme calc
_refine_ls_wR_factor_gt 0.3469
_refine_ls_wR_factor_ref 0.3840
_reflns_number_gt 39582
_reflns_number_total 62635
_reflns_threshold_expression >2sigma(I)
_cod_data_source_file cm8b03174_si_002.cif
_cod_data_source_block a
_cod_depositor_comments
;
The following automatic conversions were performed:

data item '_symmetry_cell_setting' value 'Monoclinic' was changed to
'monoclinic' in accordance with the
/home/saulius/struct/COD-crude-data/automatic-downloads/DataCite-retrospective/ACS/depositions/lib/dictionaries/cif_core.dic
dictionary named 'cif_core.dic' version 2.4.2 last updated on
2011-04-26.

Automatic conversion script
Id: cif_fix_values 6909 2019-04-08 15:41:33Z antanas 
;
_cod_original_sg_symbol_H-M P21/c
_cod_database_code 4003379

loop_
_symmetry_equiv_pos_as_xyz
'x, y, z'
'-x, y+1/2, -z+1/2'
'-x, -y, -z'
'x, -y-1/2, z-1/2'

loop_
_atom_site_label
_atom_site_type_symbol
_atom_site_fract_x
_atom_site_fract_y
_atom_site_fract_z
_atom_site_U_iso_or_equiv
_atom_site_adp_type
_atom_site_occupancy
_atom_site_symmetry_multiplicity
_atom_site_calc_flag
_atom_site_refinement_flags
Ti1 Ti 0.30708(19) 0.65065(10) 0.3783(3) 0.050(2) Uani 1 1 d .
Ti2 Ti 0.55014(19) 0.68171(11) 0.3715(3) 0.055(2) Uani 1 1 d .
Ti3 Ti 0.3869(2) 0.65984(10) 0.0424(3) 0.053(2) Uani 1 1 d .
Ti4 Ti 0.4680(2) 0.56364(11) 0.2816(3) 0.057(2) Uani 1 1 d .
Ti6 Ti -0.0341(2) 0.40723(11) 0.0842(4) 0.063(2) Uani 1 1 d .
Ti7 Ti 0.1328(2) 0.40803(12) 0.4158(4) 0.067(2) Uani 1 1 d .
Ti8 Ti 0.1928(2) 0.34890(13) 0.1083(4) 0.075(3) Uani 1 1 d .
Ti5 Ti 0.0148(2) 0.30099(12) 0.2909(4) 0.068(2) Uani 1 1 d .
Mn1 Mn -0.1925(3) 0.34105(14) 0.5183(5) 0.096(3) Uani 1 1 d .
Mn2 Mn 0.8152(3) 0.54840(14) 0.4074(5) 0.098(3) Uani 1 1 d .
Mn3 Mn 0.1419(3) 0.55424(15) 0.0448(5) 0.106(3) Uani 1 1 d .
Mn4 Mn -0.0433(3) 0.23726(14) 0.3501(5) 0.106(3) Uani 1 1 d .
Mn5 Mn 0.5017(2) 0.49117(12) 0.2937(4) 0.084(3) Uani 1 1 d .
Mn6 Mn 0.3298(2) 0.28033(12) 0.5277(4) 0.083(3) Uani 1 1 d .
Mn7 Mn 0.3510(2) 0.67994(13) 0.8278(4) 0.079(2) Uani 1 1 d .
O1 O 0.3519(7) 0.6584(4) 0.0918(11) 0.052(7) Uani 1 1 d .
O2 O 0.3245(6) 0.6262(4) 0.3645(11) 0.048(6) Uani 1 1 d .
O3 O 0.5026(7) 0.6843(4) 0.3912(11) 0.051(7) Uani 1 1 d .
O4 O 0.3064(7) 0.6593(4) 0.3034(11) 0.048(6) Uani 1 1 d .
O5 O 0.3556(7) 0.6599(3) 0.4075(11) 0.048(6) Uani 1 1 d .
O6 O 0.5506(7) 0.6550(4) 0.3759(12) 0.054(7) Uani 1 1 d .
O7 O 0.3699(7) 0.6853(4) 0.0084(12) 0.056(7) Uani 1 1 d .
O8 O 0.4219(7) 0.6737(4) 0.0947(11) 0.053(7) Uani 1 1 d .
O9 O 0.2793(7) 0.6748(4) 0.3873(12) 0.056(7) Uani 1 1 d .
O10 O 0.3039(7) 0.6453(4) 0.4605(11) 0.054(7) Uani 1 1 d .
O11 O -0.0433(7) 0.3826(4) 0.1079(12) 0.055(7) Uani 1 1 d .
O12 O 0.4097(7) 0.6360(4) 0.0635(11) 0.052(7) Uani 1 1 d .
O13 O 0.2547(7) 0.6384(4) 0.3607(12) 0.059(7) Uani 1 1 d .
O14 O 0.4341(7) 0.5740(4) 0.3236(12) 0.056(7) Uani 1 1 d .
O15 O 0.5542(7) 0.7103(4) 0.3824(12) 0.058(7) Uani 1 1 d .
O16 O 0.4193(8) 0.6592(4) -0.0203(12) 0.061(7) Uani 1 1 d .
O17 O 0.5320(7) 0.6826(4) 0.2916(12) 0.056(7) Uani 1 1 d .
O18 O 0.1631(7) 0.3955(4) 0.3728(12) 0.060(7) Uani 1 1 d .
O19 O 0.5789(7) 0.6802(4) 0.4531(13) 0.061(7) Uani 1 1 d .
O20 O 0.1022(8) 0.3869(4) 0.4234(13) 0.065(8) Uani 1 1 d .
O21 O 0.5091(8) 0.5498(4) 0.2491(13) 0.068(8) Uani 1 1 d .
O22 O -0.0110(8) 0.2803(4) 0.2403(13) 0.067(8) Uani 1 1 d .
O23 O 0.1688(8) 0.3298(4) 0.1436(15) 0.072(9) Uani 1 1 d .
O24 O 0.3715(9) 0.7158(4) -0.0163(14) 0.070(8) Uani 1 1 d .
O25 O 0.6020(7) 0.6838(4) 0.3498(13) 0.062(7) Uani 1 1 d .
O26 O 0.0493(8) 0.3008(4) 0.2390(13) 0.065(8) Uani 1 1 d .
O27 O 0.4909(9) 0.5355(4) 0.4400(15) 0.078(9) Uani 1 1 d .
O28 O 0.1986(8) 0.3651(4) 0.1710(14) 0.071(8) Uani 1 1 d .
O29 O 0.1594(8) 0.4333(4) 0.4180(14) 0.070(8) Uani 1 1 d .
O30 O -0.0826(7) 0.4182(4) 0.1031(14) 0.067(8) Uani 1 1 d .
O31 O 0.0445(9) 0.3169(4) 0.3459(13) 0.071(8) Uani 1 1 d .
O32 O 0.2299(10) 0.3941(5) 0.5353(16) 0.086(10) Uani 1 1 d .
O33 O 0.1469(8) 0.3598(4) 0.0716(13) 0.066(8) Uani 1 1 d .
O34 O 0.2082(8) 0.6180(5) 0.3432(15) 0.077(9) Uani 1 1 d .
O35 O 0.1731(8) 0.4014(4) 0.4837(13) 0.070(8) Uani 1 1 d .
O36 O 0.5457(9) 0.7391(5) 0.4137(16) 0.082(10) Uani 1 1 d .
O37 O -0.0294(8) 0.4322(4) 0.0444(15) 0.076(9) Uani 1 1 d .
O38 O 0.6116(9) 0.6696(5) 0.5359(15) 0.080(9) Uani 1 1 d .
O39 O 0.2857(10) 0.6439(5) -0.0639(13) 0.082(9) Uani 1 1 d .
O40 O -0.0280(9) 0.2972(4) 0.3357(14) 0.077(9) Uani 1 1 d .
O41 O 0.0394(9) 0.2797(4) 0.3406(14) 0.074(9) Uani 1 1 d .
O42 O 0.1053(9) 0.4203(5) 0.4746(15) 0.080(9) Uani 1 1 d .
O43 O 0.3162(9) 0.6440(5) 0.5562(14) 0.080(9) Uani 1 1 d .
O44 O 0.3992(10) 0.5208(5) 0.1980(16) 0.088(10) Uani 1 1 d .
O45 O 0.2424(9) 0.7004(5) 0.3663(15) 0.079(9) Uani 1 1 d .
O46 O 0.2269(10) 0.3678(6) 0.0773(17) 0.094(11) Uani 1 1 d .
O47 O 0.0655(10) 0.4257(6) 0.5337(19) 0.103(12) Uani 1 1 d .
O48 O 0.4556(11) 0.6496(5) -0.0804(15) 0.093(11) Uani 1 1 d .
O49 O -0.1241(9) 0.4339(6) 0.1445(17) 0.099(11) Uani 1 1 d .
C411 C 0.5901(11) 0.6322(6) 0.512(2) 0.059(9) Uani 1 1 d U
H41D H 0.6037 0.6354 0.5481 0.071 Uiso 1 1 calc R
O51 O 0.2710(14) 0.3898(7) 0.073(2) 0.130(16) Uani 1 1 d .
O52 O 0.1776(17) 0.3273(9) -0.057(2) 0.16(2) Uani 1 1 d .
O53 O 0.3447(7) 0.6496(4) -0.0169(11) 0.054(7) Uani 1 1 d .
O54 O 0.5045(7) 0.5827(3) 0.3002(12) 0.054(7) Uani 1 1 d .
O55 O 0.4847(7) 0.5478(4) 0.3524(13) 0.061(7) Uani 1 1 d .
O56 O 0.4357(8) 0.5411(4) 0.2536(12) 0.058(7) Uani 1 1 d .
O57 O 0.4453(8) 0.5750(4) 0.2129(12) 0.058(7) Uani 1 1 d .
O58 O 0.1009(7) 0.4181(4) 0.3519(13) 0.064(8) Uani 1 1 d .
O59 O 0.0126(7) 0.4018(4) 0.0628(12) 0.060(7) Uani 1 1 d .
O60 O -0.0155(8) 0.3203(4) 0.2555(13) 0.064(8) Uani 1 1 d .
O61 O -0.0668(8) 0.3990(4) 0.0098(12) 0.060(7) Uani 1 1 d .
O62 O -0.0125(7) 0.4155(4) 0.1581(13) 0.058(7) Uani 1 1 d .
O63 O -0.0234(11) 0.2572(5) 0.1760(17) 0.097(11) Uani 1 1 d .
O64 O 0.5638(10) 0.5423(5) 0.2238(18) 0.098(11) Uani 1 1 d .
O65 O -0.1086(10) 0.3840(5) -0.0538(17) 0.091(10) Uani 1 1 d .
O66 O -0.0815(10) 0.3001(5) 0.3680(16) 0.087(10) Uani 1 1 d .
O67 O 0.6491(9) 0.6870(6) 0.2988(17) 0.100(12) Uani 1 1 d .
O68 O 0.1911(10) 0.3352(5) 0.0336(17) 0.091(10) Uani 1 1 d .
O69 O 0.1729(11) 0.4635(5) 0.4042(19) 0.103(12) Uani 1 1 d .
O70 O 0.2406(9) 0.3340(5) 0.1352(18) 0.088(10) Uani 1 1 d .
C412 C 0.3251(11) 0.6595(6) 0.1948(17) 0.053(9) Uani 1 1 d U
H41E H 0.3502 0.6628 0.1870 0.064 Uiso 1 1 calc R
H41F H 0.3285 0.6494 0.2233 0.064 Uiso 1 1 calc R
O72 O -0.0143(10) 0.4525(5) -0.0181(18) 0.096(11) Uani 1 1 d .
O73 O 0.0668(14) 0.2631(6) 0.416(2) 0.134(17) Uani 1 1 d .
N1 N -0.1915(12) 0.3345(7) 0.612(2) 0.093(14) Uani 1 1 d .
H1A H -0.2067 0.3429 0.6264 0.112 Uiso 1 1 calc R
H1C H -0.2010 0.3227 0.6155 0.112 Uiso 1 1 calc R
N2 N -0.2228(11) 0.3685(6) 0.5251(18) 0.079(11) Uani 1 1 d .
H2A H -0.2478 0.3662 0.5241 0.094 Uiso 1 1 calc R
H2D H -0.2134 0.3741 0.5591 0.094 Uiso 1 1 calc R
N3 N -0.2487(13) 0.3255(6) 0.495(2) 0.096(12) Uani 1 1 d DU
H3A H -0.2598 0.3239 0.5256 0.115 Uiso 1 1 calc R
H3C H -0.2648 0.3320 0.4676 0.115 Uiso 1 1 calc R
N4 N -0.1884(14) 0.3561(7) 0.434(2) 0.104(15) Uani 1 1 d D
H4A H -0.1647 0.3607 0.4359 0.124 Uiso 1 1 calc R
H4C H -0.1932 0.3477 0.4051 0.124 Uiso 1 1 calc R
N5 N -0.1327(15) 0.3496(8) 0.562(3) 0.12(2) Uani 1 1 d D
H5A H -0.1158 0.3406 0.5555 0.149 Uiso 1 1 calc R
H5B H -0.1261 0.3608 0.5474 0.149 Uiso 1 1 calc R
N6 N -0.1731(18) 0.3114(8) 0.499(3) 0.15(2) Uani 1 1 d .
H6A H -0.1664 0.3111 0.4642 0.176 Uiso 1 1 calc R
H6C H -0.1529 0.3079 0.5255 0.176 Uiso 1 1 calc R
N7 N 0.7806(11) 0.5622(6) 0.469(2) 0.087(12) Uani 1 1 d D
H7A H 0.7959 0.5642 0.5028 0.105 Uiso 1 1 calc R
H7D H 0.7720 0.5736 0.4545 0.105 Uiso 1 1 calc R
N8 N 0.3623(13) 0.2768(7) 0.617(2) 0.100(14) Uani 1 1 d .
H8A H 0.3858 0.2819 0.6189 0.120 Uiso 1 1 calc R
H8D H 0.3505 0.2835 0.6412 0.120 Uiso 1 1 calc R
N9 N 0.7822(13) 0.5629(7) 0.328(2) 0.101(15) Uani 1 1 d D
H9A H 0.7897 0.5583 0.2964 0.122 Uiso 1 1 calc R
H9D H 0.7571 0.5606 0.3253 0.122 Uiso 1 1 calc R
N10 N 0.8616(13) 0.5401(7) 0.480(2) 0.105(15) Uani 1 1 d D
H10A H 0.8715 0.5507 0.4985 0.126 Uiso 1 1 calc R
H10G H 0.8515 0.5330 0.5054 0.126 Uiso 1 1 calc R
N11 N 0.7732(16) 0.5256(8) 0.422(2) 0.123(18) Uani 1 1 d D
H11A H 0.7536 0.5255 0.3917 0.147 Uiso 1 1 calc R
H11F H 0.7846 0.5141 0.4236 0.147 Uiso 1 1 calc R
N12 N 0.8524(17) 0.5290(9) 0.366(3) 0.14(2) Uani 1 1 d .
H12A H 0.8382 0.5193 0.3492 0.163 Uiso 1 1 calc R
H12B H 0.8612 0.5355 0.3384 0.163 Uiso 1 1 calc R
N13 N 0.1496(10) 0.5827(6) 0.0046(19) 0.083(12) Uani 1 1 d .
H13A H 0.1319 0.5840 -0.0275 0.100 Uiso 1 1 calc R
H13Q H 0.1457 0.5921 0.0291 0.100 Uiso 1 1 calc R
N14 N 0.0911(12) 0.5679(7) 0.080(2) 0.097(14) Uani 1 1 d .
H14A H 0.0836 0.5787 0.0605 0.116 Uiso 1 1 calc R
H14P H 0.0713 0.5597 0.0754 0.116 Uiso 1 1 calc R
N15 N 0.1040(13) 0.5432(6) -0.035(2) 0.106(16) Uani 1 1 d D
H15A H 0.0812 0.5491 -0.0402 0.128 Uiso 1 1 calc R
H15I H 0.1147 0.5454 -0.0661 0.128 Uiso 1 1 calc R
N16 N 0.1980(14) 0.5502(7) 0.014(2) 0.119(18) Uani 1 1 d D
H16A H 0.2178 0.5517 0.0431 0.142 Uiso 1 1 calc R
H16G H 0.1993 0.5384 -0.0011 0.142 Uiso 1 1 calc R
N17 N 0.1665(16) 0.5619(9) 0.137(3) 0.13(2) Uani 1 1 d .
H17A H 0.1645 0.5519 0.1607 0.156 Uiso 1 1 calc R
H17I H 0.1913 0.5650 0.1409 0.156 Uiso 1 1 calc R
N18 N 0.131(3) 0.5227(9) 0.067(3) 0.17(3) Uani 1 1 d .
H18A H 0.1490 0.5150 0.0579 0.207 Uiso 1 1 calc R
H18D H 0.1305 0.5214 0.1051 0.207 Uiso 1 1 calc R
N19 N -0.0182(14) 0.2594(6) 0.413(2) 0.097(14) Uani 1 1 d D
H19A H 0.0074 0.2587 0.4180 0.117 Uiso 1 1 calc R
H19J H -0.0251 0.2710 0.3983 0.117 Uiso 1 1 calc R
N20 N 0.0041(12) 0.2410(6) 0.299(2) 0.100(14) Uani 1 1 d D
H20A H -0.0059 0.2417 0.2611 0.120 Uiso 1 1 calc R
H20C H 0.0168 0.2519 0.3092 0.120 Uiso 1 1 calc R
N21 N -0.0772(14) 0.2600(7) 0.294(2) 0.104(15) Uani 1 1 d D
H21A H -0.0908 0.2670 0.3154 0.125 Uiso 1 1 calc R
H21H H -0.0611 0.2679 0.2802 0.125 Uiso 1 1 calc R
N22 N -0.0022(16) 0.2128(7) 0.379(3) 0.124(18) Uani 1 1 d D
H22A H -0.0011 0.2105 0.4166 0.149 Uiso 1 1 calc R
H22C H -0.0105 0.2021 0.3593 0.149 Uiso 1 1 calc R
N23 N -0.0748(16) 0.2347(9) 0.422(3) 0.14(2) Uani 1 1 d .
H23A H -0.0994 0.2318 0.4086 0.165 Uiso 1 1 calc R
H23G H -0.0645 0.2254 0.4462 0.165 Uiso 1 1 calc R
N24 N -0.0875(17) 0.2203(9) 0.294(3) 0.14(2) Uani 1 1 d .
H24A H -0.0758 0.2116 0.2747 0.170 Uiso 1 1 calc R
H24I H -0.1013 0.2139 0.3158 0.170 Uiso 1 1 calc R
N25 N 0.4568(11) 0.5055(5) 0.3342(19) 0.077(11) Uani 1 1 d .
H25A H 0.4675 0.5091 0.3700 0.092 Uiso 1 1 calc R
H25B H 0.4491 0.5161 0.3141 0.092 Uiso 1 1 calc R
N26 N 0.5426(12) 0.5146(6) 0.328(2) 0.092(13) Uani 1 1 d D
H26A H 0.5598 0.5162 0.3051 0.111 Uiso 1 1 calc R
H26F H 0.5298 0.5257 0.3288 0.111 Uiso 1 1 calc R
N27 N 0.5391(11) 0.4777(5) 0.3707(18) 0.078(11) Uani 1 1 d D
H27A H 0.5247 0.4746 0.3970 0.094 Uiso 1 1 calc R
H27N H 0.5494 0.4669 0.3597 0.094 Uiso 1 1 calc R
N28 N 0.4829(17) 0.5078(8) 0.213(3) 0.124(16) Uani 1 1 d U
H28A H 0.4576 0.5064 0.2014 0.149 Uiso 1 1 calc R
H28B H 0.4878 0.5203 0.2198 0.149 Uiso 1 1 calc R
N29 N 0.4548(15) 0.4690(7) 0.290(3) 0.13(2) Uani 1 1 d .
H29A H 0.4519 0.4626 0.2565 0.151 Uiso 1 1 calc R
H29B H 0.4610 0.4606 0.3189 0.151 Uiso 1 1 calc R
N30 N 0.5322(18) 0.4773(8) 0.230(3) 0.13(2) Uani 1 1 d DU
H30A H 0.5538 0.4718 0.2483 0.161 Uiso 1 1 calc R
H30K H 0.5174 0.4683 0.2104 0.161 Uiso 1 1 calc R
N31 N 0.3343(10) 0.3126(6) 0.5386(19) 0.082(12) Uani 1 1 d D
H31A H 0.3527 0.3153 0.5689 0.098 Uiso 1 1 calc R
H31D H 0.3414 0.3177 0.5071 0.098 Uiso 1 1 calc R
N32 N 0.3879(11) 0.2801(6) 0.4979(19) 0.081(11) Uani 1 1 d .
H32A H 0.4004 0.2910 0.5085 0.097 Uiso 1 1 calc R
H32G H 0.4021 0.2703 0.5147 0.097 Uiso 1 1 calc R
N33 N 0.2724(11) 0.2891(6) 0.5473(19) 0.084(12) Uani 1 1 d .
H33A H 0.2557 0.2910 0.5144 0.100 Uiso 1 1 calc R
H33F H 0.2631 0.2799 0.5674 0.100 Uiso 1 1 calc R
N34 N 0.3212(16) 0.2490(7) 0.542(2) 0.111(16) Uani 1 1 d D
H34A H 0.2972 0.2467 0.5467 0.134 Uiso 1 1 calc R
H34F H 0.3257 0.2422 0.5113 0.134 Uiso 1 1 calc R
N35 N 0.3131(14) 0.2798(7) 0.430(2) 0.109(16) Uani 1 1 d .
H35A H 0.3091 0.2677 0.4172 0.131 Uiso 1 1 calc R
H35D H 0.2917 0.2866 0.4183 0.131 Uiso 1 1 calc R
N36 N 0.4026(10) 0.6924(6) 0.8881(17) 0.074(10) Uani 1 1 d DU
H36A H 0.3954 0.7032 0.9040 0.089 Uiso 1 1 calc R
H36H H 0.4103 0.6841 0.9168 0.089 Uiso 1 1 calc R
N37 N 0.3124(11) 0.6832(6) 0.8945(17) 0.079(12) Uani 1 1 d .
H37A H 0.2997 0.6722 0.8969 0.095 Uiso 1 1 calc R
H37B H 0.3268 0.6855 0.9292 0.095 Uiso 1 1 calc R
N38 N 0.3207(13) 0.7082(7) 0.8059(18) 0.093(13) Uani 1 1 d D
H38A H 0.3371 0.7168 0.7960 0.112 Uiso 1 1 calc R
H38G H 0.3014 0.7067 0.7760 0.112 Uiso 1 1 calc R
N39 N 0.3091(13) 0.6608(6) 0.7721(19) 0.090(13) Uani 1 1 d .
H39A H 0.2860 0.6664 0.7653 0.108 Uiso 1 1 calc R
H39K H 0.3166 0.6590 0.7380 0.108 Uiso 1 1 calc R
N40 N 0.3682(12) 0.6501(6) 0.8593(18) 0.081(12) Uani 1 1 d .
H40A H 0.3934 0.6484 0.8600 0.098 Uiso 1 1 calc R
H40B H 0.3638 0.6486 0.8954 0.098 Uiso 1 1 calc R
N41 N 0.3945(13) 0.6833(7) 0.7699(19) 0.097(14) Uani 1 1 d D
H41A H 0.4024 0.6717 0.7607 0.116 Uiso 1 1 calc R
H41G H 0.3835 0.6891 0.7371 0.116 Uiso 1 1 calc R
N42 N 0.8453(14) 0.5769(7) 0.401(2) 0.103(15) Uani 1 1 d .
H42A H 0.8453 0.5836 0.4332 0.124 Uiso 1 1 calc R
H42B H 0.8698 0.5746 0.3979 0.124 Uiso 1 1 calc R
C1 C 0.937(3) 0.4985(15) 0.435(4) 0.19(2) Uani 1 1 d DU
H1B H 0.9437 0.4857 0.4337 0.224 Uiso 1 1 calc R
C2 C 0.051(3) 0.4925(15) 0.009(4) 0.19(2) Uani 1 1 d DU
H2B H 0.0322 0.5009 0.0203 0.223 Uiso 1 1 calc R
H2C H 0.0448 0.4795 0.0172 0.223 Uiso 1 1 calc R
C3 C 0.2104(12) 0.6369(6) 0.1879(19) 0.062(10) Uani 1 1 d U
H3B H 0.2007 0.6357 0.2217 0.074 Uiso 1 1 calc R
C4 C 0.611(3) 0.5006(12) 0.489(5) 0.19(2) Uani 1 1 d DU
H4B H 0.6322 0.4973 0.5172 0.225 Uiso 1 1 calc R
C5 C 0.095(3) 0.5185(12) 0.034(4) 0.16(2) Uani 1 1 d DU
C6 C 0.338(4) 0.2250(17) 0.615(5) 0.23(3) Uani 1 1 d DU
H6B H 0.3194 0.2172 0.5946 0.272 Uiso 1 1 calc R
C7 C 0.395(4) 0.2317(15) 0.696(6) 0.23(3) Uani 1 1 d DU
H7B H 0.4039 0.2279 0.7357 0.270 Uiso 1 1 calc R
H7C H 0.4149 0.2292 0.6747 0.270 Uiso 1 1 calc R
C8 C 0.388(3) 0.2527(15) 0.695(5) 0.20(3) Uani 1 1 d DU
H8B H 0.4116 0.2596 0.7032 0.240 Uiso 1 1 calc R
H8C H 0.3727 0.2562 0.7244 0.240 Uiso 1 1 calc R
C9 C 0.557(3) 0.4838(17) 0.141(4) 0.21(3) Uani 1 1 d DU
H9B H 0.5838 0.4819 0.1522 0.250 Uiso 1 1 calc R
H9C H 0.5449 0.4714 0.1314 0.250 Uiso 1 1 calc R
C10 C 0.2477(11) 0.6429(6) 0.1906(19) 0.056(9) Uani 1 1 d U
H10B H 0.2628 0.6453 0.2262 0.068 Uiso 1 1 calc R
C11 C 0.4294(10) 0.6743(5) 0.4058(16) 0.045(8) Uani 1 1 d U
H11B H 0.4506 0.6663 0.4003 0.054 Uiso 1 1 calc R
H11C H 0.4089 0.6722 0.3735 0.054 Uiso 1 1 calc R
C12 C 0.541(3) 0.4921(13) 0.190(4) 0.19(2) Uani 1 1 d DU
C13 C 0.497(3) 0.5126(15) 0.112(4) 0.19(2) Uani 1 1 d DU
H13B H 0.4761 0.5206 0.1044 0.226 Uiso 1 1 calc R
C14 C 0.361(4) 0.2194(19) 0.672(6) 0.24(3) Uani 1 1 d DU
H14B H 0.3441 0.2192 0.7000 0.287 Uiso 1 1 calc R
H14C H 0.3704 0.2065 0.6693 0.287 Uiso 1 1 calc R
C15 C 0.5332(11) 0.6178(5) 0.3405(18) 0.055(9) Uani 1 1 d U
H15B H 0.5096 0.6227 0.3239 0.066 Uiso 1 1 calc R
C16 C -0.166(3) 0.2341(13) 0.165(5) 0.20(2) Uani 1 1 d DU
H16B H -0.1735 0.2276 0.1287 0.237 Uiso 1 1 calc R
H16C H -0.1895 0.2359 0.1809 0.237 Uiso 1 1 calc R
C18 C 0.4791(11) 0.6809(6) 0.1886(19) 0.060(10) Uani 1 1 d U
H18B H 0.4742 0.6828 0.2272 0.072 Uiso 1 1 calc R
H18C H 0.4676 0.6688 0.1747 0.072 Uiso 1 1 calc R
C19 C 0.3768(10) 0.5988(6) 0.3454(18) 0.051(9) Uani 1 1 d U
H19B H 0.3868 0.5975 0.3100 0.062 Uiso 1 1 calc R
H19C H 0.3811 0.6119 0.3583 0.062 Uiso 1 1 calc R
C20 C 0.2543(13) 0.5889(6) 0.3145(19) 0.061(10) Uani 1 1 d U
H20B H 0.2284 0.5865 0.3112 0.074 Uiso 1 1 calc R
C21 C 0.2553(12) 0.6420(6) 0.0351(19) 0.058(10) Uani 1 1 d U
H21B H 0.2398 0.6396 -0.0002 0.070 Uiso 1 1 calc R
C22 C -0.0992(12) 0.3501(6) 0.007(2) 0.062(10) Uani 1 1 d U
H22B H -0.1142 0.3503 -0.0295 0.074 Uiso 1 1 calc R
C23 C -0.0337(11) 0.3512(6) 0.1806(18) 0.053(9) Uani 1 1 d U
H23B H -0.0235 0.3639 0.1886 0.064 Uiso 1 1 calc R
H23C H -0.0123 0.3424 0.1839 0.064 Uiso 1 1 calc R
C24 C 0.4685(18) 0.7053(9) 0.889(3) 0.109(15) Uani 1 1 d U
H24B H 0.4714 0.7079 0.9283 0.131 Uiso 1 1 calc R
C25 C 0.4731(16) 0.7497(8) 0.124(3) 0.092(14) Uani 1 1 d U
H25C H 0.4644 0.7589 0.0967 0.111 Uiso 1 1 calc R
C26 C 0.5120(16) 0.7411(8) 0.212(3) 0.096(14) Uani 1 1 d U
H26B H 0.5297 0.7449 0.2435 0.116 Uiso 1 1 calc R
C27 C 0.3748(16) 0.5823(8) 0.563(3) 0.092(14) Uani 1 1 d U
H27B H 0.3873 0.5883 0.5982 0.111 Uiso 1 1 calc R
H27C H 0.3538 0.5748 0.5718 0.111 Uiso 1 1 calc R
C28 C 0.3460(17) 0.6354(8) 0.820(3) 0.105(15) Uani 1 1 d DU
C29 C 0.1034(16) 0.5722(10) 0.140(3) 0.112(16) Uani 1 1 d DU
C30 C -0.0002(17) 0.4388(8) 0.409(3) 0.098(14) Uani 1 1 d U
H30B H 0.0164 0.4394 0.4442 0.117 Uiso 1 1 calc R
C31 C 0.1882(17) 0.6001(8) -0.057(2) 0.095(13) Uani 1 1 d DU
H31B H 0.1677 0.5975 -0.0886 0.114 Uiso 1 1 calc R
H31C H 0.1837 0.6126 -0.0416 0.114 Uiso 1 1 calc R
C32 C 0.4938(15) 0.6019(8) 0.018(2) 0.083(12) Uani 1 1 d U
C33 C 0.0698(18) 0.2638(9) 0.040(3) 0.102(15) Uani 1 1 d U
H33B H 0.0537 0.2538 0.0262 0.122 Uiso 1 1 calc R
C34 C 0.2186(16) 0.3099(8) 0.193(3) 0.091(13) Uani 1 1 d U
C35 C 0.2743(17) 0.7268(8) 0.181(3) 0.094(14) Uani 1 1 d U
H35B H 0.2606 0.7366 0.1940 0.113 Uiso 1 1 calc R
C36 C 0.2548(15) 0.4085(8) 0.169(3) 0.088(13) Uani 1 1 d U
H36B H 0.2715 0.4139 0.1473 0.105 Uiso 1 1 calc R
C37 C 0.1986(15) 0.5647(8) -0.030(3) 0.098(14) Uani 1 1 d DU
C38 C 0.3675(16) 0.5936(9) 0.035(3) 0.097(14) Uani 1 1 d U
H38B H 0.3744 0.6064 0.0405 0.116 Uiso 1 1 calc R
C39 C 0.2681(17) 0.7047(8) 0.930(3) 0.104(14) Uani 1 1 d DU
H39B H 0.2531 0.6942 0.9416 0.125 Uiso 1 1 calc R
H39C H 0.2883 0.7074 0.9626 0.125 Uiso 1 1 calc R
C40 C 0.2858(16) 0.6984(8) 0.880(3) 0.091(13) Uani 1 1 d DU
C41 C 0.2702(17) 0.3488(8) 0.597(3) 0.099(14) Uani 1 1 d DU
H41B H 0.2530 0.3529 0.5623 0.119 Uiso 1 1 calc R
H41C H 0.2771 0.3599 0.6210 0.119 Uiso 1 1 calc R
C42 C 0.0246(17) 0.3600(9) 0.466(3) 0.104(13) Uani 1 1 d U
C43 C 0.0918(16) 0.2953(9) 0.480(3) 0.095(14) Uani 1 1 d U
H43A H 0.0927 0.2836 0.4992 0.114 Uiso 1 1 calc R
C44 C 0.2459(17) 0.3188(10) 0.163(3) 0.101(16) Uani 1 1 d U
C45 C 0.2784(17) 0.7315(8) 0.843(3) 0.101(14) Uani 1 1 d DU
H45A H 0.2919 0.7421 0.8293 0.121 Uiso 1 1 calc R
H45B H 0.2582 0.7278 0.8116 0.121 Uiso 1 1 calc R
C46 C 0.2539(17) 0.4466(9) 0.279(3) 0.101(14) Uani 1 1 d U
H46A H 0.2650 0.4584 0.2898 0.122 Uiso 1 1 calc R
C47 C 0.4506(17) 0.6667(8) 0.620(3) 0.096(14) Uani 1 1 d U
H47A H 0.4406 0.6649 0.6532 0.115 Uiso 1 1 calc R
C48 C -0.270(2) 0.2944(11) 0.478(4) 0.142(18) Uani 1 1 d DU
H48A H -0.2924 0.2997 0.4871 0.170 Uiso 1 1 calc R
C49 C 0.0352(19) 0.4706(9) 0.158(3) 0.111(16) Uani 1 1 d U
H49A H 0.0173 0.4715 0.1242 0.133 Uiso 1 1 calc R
C50 C 0.2631(15) 0.4363(8) 0.232(3) 0.091(13) Uani 1 1 d U
H50A H 0.2798 0.4417 0.2109 0.110 Uiso 1 1 calc R
C51 C 0.5213(18) 0.5705(9) 0.085(3) 0.103(15) Uani 1 1 d U
H51A H 0.5300 0.5599 0.1073 0.124 Uiso 1 1 calc R
C52 C 0.5026(17) 0.6761(9) 0.572(3) 0.096(14) Uani 1 1 d U
H52A H 0.5278 0.6800 0.5746 0.115 Uiso 1 1 calc R
C53 C -0.0393(18) 0.4454(9) 0.403(3) 0.109(15) Uani 1 1 d U
H53A H -0.0488 0.4497 0.4351 0.131 Uiso 1 1 calc R
C54 C 0.2235(17) 0.6005(8) -0.078(3) 0.101(14) Uani 1 1 d DU
H54A H 0.2436 0.6049 -0.0471 0.121 Uiso 1 1 calc R
H54B H 0.2215 0.6095 -0.1090 0.121 Uiso 1 1 calc R
C55 C -0.0620(17) 0.4450(9) 0.350(3) 0.104(14) Uani 1 1 d U
H55A H -0.0865 0.4501 0.3459 0.124 Uiso 1 1 calc R
C56 C 0.5671(18) 0.6765(9) 0.039(3) 0.100(15) Uani 1 1 d U
H56A H 0.5773 0.6761 0.0055 0.120 Uiso 1 1 calc R
C57 C 0.097(2) 0.2694(10) 0.012(3) 0.116(16) Uani 1 1 d U
H57A H 0.1023 0.2625 -0.0194 0.140 Uiso 1 1 calc R
C58 C 0.1453(17) 0.5775(11) 0.152(3) 0.113(16) Uani 1 1 d DU
C59 C 0.136(2) 0.2854(10) 0.282(3) 0.119(17) Uani 1 1 d U
H59A H 0.1108 0.2896 0.2752 0.143 Uiso 1 1 calc R
C60 C 0.062(2) 0.3665(9) -0.038(3) 0.111(14) Uani 1 1 d U
C61 C 0.3420(18) 0.5543(10) 0.013(3) 0.105(15) Uani 1 1 d U
H61B H 0.3337 0.5418 0.0062 0.126 Uiso 1 1 calc R
C62 C 0.0301(17) 0.3912(9) 0.515(3) 0.102(14) Uani 1 1 d U
H62A H 0.0215 0.3995 0.5404 0.123 Uiso 1 1 calc R
C63 C 0.128(2) 0.3099(12) 0.565(3) 0.125(17) Uani 1 1 d U
H63A H 0.1306 0.2982 0.5836 0.150 Uiso 1 1 calc R
C64 C 0.0963(19) 0.4318(9) 0.000(3) 0.109(14) Uani 1 1 d U
C65 C 0.1184(19) 0.2858(10) 0.031(3) 0.111(16) Uani 1 1 d U
H65A H 0.1357 0.2904 0.0089 0.133 Uiso 1 1 calc R
C66 C 0.3898(19) 0.5038(10) 0.351(3) 0.118(16) Uani 1 1 d U
H66A H 0.3898 0.5167 0.3606 0.142 Uiso 1 1 calc R
C67 C 0.0822(19) 0.4859(9) 0.230(3) 0.112(16) Uani 1 1 d U
H67A H 0.0946 0.4969 0.2456 0.135 Uiso 1 1 calc R
C68 C 0.417(2) 0.2860(10) 0.412(3) 0.118(16) Uani 1 1 d DU
H68A H 0.4236 0.2985 0.4290 0.142 Uiso 1 1 calc R
H68B H 0.4391 0.2777 0.4250 0.142 Uiso 1 1 calc R
C69 C 0.2510(17) 0.3340(8) 0.628(3) 0.101(14) Uani 1 1 d DU
H69A H 0.2275 0.3394 0.6366 0.121 Uiso 1 1 calc R
H69B H 0.2675 0.3313 0.6648 0.121 Uiso 1 1 calc R
C70 C 0.7588(18) 0.5293(9) 0.475(3) 0.115(16) Uani 1 1 d DU
C71 C -0.239(2) 0.3076(9) 0.473(4) 0.133(16) Uani 1 1 d DU
C72 C 0.2452(19) 0.3815(10) 0.097(3) 0.097(15) Uani 1 1 d U
C73 C 0.569(2) 0.4904(10) 0.397(3) 0.140(19) Uani 1 1 d DU
C74 C 0.347(2) 0.6165(8) 0.851(3) 0.129(17) Uani 1 1 d DU
H74A H 0.3398 0.6182 0.8880 0.154 Uiso 1 1 calc R
H74B H 0.3731 0.6116 0.8572 0.154 Uiso 1 1 calc R
C75 C 0.3408(19) 0.5877(10) -0.017(3) 0.115(16) Uani 1 1 d U
H75A H 0.3305 0.5968 -0.0439 0.138 Uiso 1 1 calc R
C76 C 0.283(2) 0.6274(9) 0.762(3) 0.125(17) Uani 1 1 d DU
H76A H 0.2571 0.6323 0.7498 0.150 Uiso 1 1 calc R
H76B H 0.2939 0.6252 0.7282 0.150 Uiso 1 1 calc R
C77 C 0.4581(18) 0.6980(11) 0.765(3) 0.138(18) Uani 1 1 d DU
H77A H 0.4540 0.6970 0.7250 0.165 Uiso 1 1 calc R
C78 C 0.144(2) 0.3249(10) 0.592(3) 0.124(18) Uani 1 1 d DU
H78A H 0.1566 0.3235 0.6296 0.148 Uiso 1 1 calc R
C79 C 0.202(2) 0.2870(10) 0.263(3) 0.121(16) Uani 1 1 d DU
C80 C 0.004(2) 0.3421(11) 0.451(4) 0.133(17) Uani 1 1 d U
H80A H 0.0086 0.3341 0.4213 0.159 Uiso 1 1 calc R
C81 C 0.071(2) 0.3547(10) -0.082(3) 0.117(15) Uani 1 1 d U
C82 C 0.058(2) 0.4868(10) 0.178(3) 0.126(17) Uani 1 1 d U
H82A H 0.0561 0.4979 0.1562 0.151 Uiso 1 1 calc R
C83 C 0.829(2) 0.5882(10) 0.354(4) 0.130(18) Uani 1 1 d DU
C84 C 0.3307(19) 0.5687(10) -0.025(3) 0.118(16) Uani 1 1 d U
H84A H 0.3151 0.5654 -0.0600 0.142 Uiso 1 1 calc R
C85 C 0.7027(19) 0.5426(8) 0.546(3) 0.124(17) Uani 1 1 d DU
H85A H 0.6786 0.5455 0.5213 0.148 Uiso 1 1 calc R
H85B H 0.6997 0.5451 0.5855 0.148 Uiso 1 1 calc R
C86 C 0.7256(18) 0.5169(10) 0.485(3) 0.119(16) Uani 1 1 d DU
H86A H 0.7046 0.5184 0.4526 0.143 Uiso 1 1 calc R
H86B H 0.7333 0.5036 0.4860 0.143 Uiso 1 1 calc R
C87 C 0.3207(19) 0.6023(10) 0.816(3) 0.126(17) Uani 1 1 d DU
H87A H 0.3287 0.5900 0.8081 0.151 Uiso 1 1 calc R
C88 C 0.035(2) 0.2177(11) 0.368(4) 0.130(17) Uani 1 1 d DU
C89 C 0.0128(19) 0.3725(10) 0.502(3) 0.114(14) Uani 1 1 d U
C90 C 0.5378(19) 0.5743(9) 0.039(3) 0.111(15) Uani 1 1 d U
H90A H 0.5588 0.5674 0.0324 0.133 Uiso 1 1 calc R
C91 C 0.170(2) 0.4152(10) 0.008(3) 0.122(17) Uani 1 1 d DU
H91A H 0.1930 0.4093 0.0066 0.147 Uiso 1 1 calc R
C92 C 0.3742(18) 0.2970(10) 0.325(3) 0.128(17) Uani 1 1 d DU
H92A H 0.3725 0.3073 0.2990 0.153 Uiso 1 1 calc R
C93 C 0.839(2) 0.6090(9) 0.356(3) 0.122(16) Uani 1 1 d DU
H93A H 0.8318 0.6147 0.3897 0.147 Uiso 1 1 calc R
H93B H 0.8667 0.6102 0.3603 0.147 Uiso 1 1 calc R
C94 C -0.154(3) 0.3355(12) 0.646(4) 0.15(2) Uani 1 1 d DU
C95 C 0.366(3) 0.2575(17) 0.637(4) 0.19(3) Uani 1 1 d DU
C96 C 0.027(2) 0.3755(10) -0.045(4) 0.128(17) Uani 1 1 d U
H96A H 0.0171 0.3814 -0.0156 0.154 Uiso 1 1 calc R
C97 C -0.030(3) 0.2578(14) 0.469(3) 0.18(2) Uani 1 1 d DU
C98 C 0.789(2) 0.5834(9) 0.332(3) 0.131(18) Uani 1 1 d DU
C99 C -0.205(2) 0.2985(9) 0.500(4) 0.127(17) Uani 1 1 d DU
C100 C 0.3400(19) 0.2892(10) 0.344(3) 0.123(17) Uani 1 1 d DU
H10C H 0.3180 0.2971 0.3301 0.147 Uiso 1 1 calc R
H10D H 0.3349 0.2764 0.3291 0.147 Uiso 1 1 calc R
C101 C 0.4115(19) 0.2877(11) 0.348(3) 0.127(17) Uani 1 1 d DU
H10E H 0.4321 0.2952 0.3368 0.153 Uiso 1 1 calc R
H10F H 0.4122 0.2751 0.3308 0.153 Uiso 1 1 calc R
C102 C 0.420(2) 0.4788(10) 0.295(3) 0.133(17) Uani 1 1 d DU
C103 C 0.503(3) 0.5010(14) 0.166(4) 0.169(19) Uani 1 1 d DU
C104 C -0.133(2) 0.3514(13) 0.623(3) 0.16(2) Uani 1 1 d DU
C105 C 0.712(2) 0.5220(9) 0.540(3) 0.121(16) Uani 1 1 d DU
H10I H 0.6899 0.5144 0.5425 0.145 Uiso 1 1 calc R
H10J H 0.7321 0.5184 0.5718 0.145 Uiso 1 1 calc R
C106 C 0.150(3) 0.2718(13) 0.325(4) 0.15(2) Uani 1 1 d U
H10K H 0.1336 0.2672 0.3490 0.186 Uiso 1 1 calc R
C107 C 0.068(2) 0.2299(10) 0.288(4) 0.135(18) Uani 1 1 d DU
H10L H 0.0632 0.2316 0.2470 0.162 Uiso 1 1 calc R
H10M H 0.0782 0.2418 0.3056 0.162 Uiso 1 1 calc R
C108 C -0.214(2) 0.3848(10) 0.376(3) 0.142(19) Uani 1 1 d DU
H10N H -0.1877 0.3890 0.3792 0.170 Uiso 1 1 calc R
H10O H -0.2206 0.3777 0.3408 0.170 Uiso 1 1 calc R
C109 C -0.152(3) 0.3367(13) 0.710(3) 0.16(2) Uani 1 1 d DU
H10P H -0.1734 0.3374 0.7261 0.190 Uiso 1 1 calc R
C110 C 0.499(2) 0.7100(11) 0.858(3) 0.136(18) Uani 1 1 d DU
H11D H 0.5194 0.7172 0.8756 0.164 Uiso 1 1 calc R
C111 C 0.892(2) 0.5294(12) 0.461(3) 0.16(2) Uani 1 1 d DU
C112 C 0.562(2) 0.5103(12) 0.386(3) 0.143(19) Uani 1 1 d DU
C113 C -0.216(2) 0.3715(10) 0.425(3) 0.145(19) Uani 1 1 d DU
C114 C 0.164(2) 0.4330(10) -0.012(4) 0.141(18) Uani 1 1 d DU
H11E H 0.1845 0.4398 -0.0208 0.170 Uiso 1 1 calc R
C115 C 0.099(3) 0.5225(9) -0.027(4) 0.16(2) Uani 1 1 d DU
C116 C 0.589(2) 0.5248(12) 0.413(4) 0.15(2) Uani 1 1 d DU
H11G H 0.5775 0.5373 0.4076 0.178 Uiso 1 1 calc R
H11H H 0.6115 0.5248 0.3942 0.178 Uiso 1 1 calc R
C117 C -0.197(2) 0.2784(9) 0.485(4) 0.142(19) Uani 1 1 d DU
H11I H -0.1738 0.2739 0.5100 0.170 Uiso 1 1 calc R
H11J H -0.1927 0.2779 0.4457 0.170 Uiso 1 1 calc R
C118 C 0.354(2) 0.4917(11) 0.347(4) 0.143(18) Uani 1 1 d DU
H11K H 0.3527 0.4864 0.3846 0.171 Uiso 1 1 calc R
H11L H 0.3314 0.4998 0.3361 0.171 Uiso 1 1 calc R
C119 C -0.103(3) 0.2511(12) 0.247(4) 0.16(2) Uani 1 1 d DU
C120 C 0.007(3) 0.3747(14) -0.102(5) 0.17(2) Uani 1 1 d U
H12C H -0.0127 0.3834 -0.1115 0.200 Uiso 1 1 calc R
C121 C 0.046(3) 0.3536(12) -0.134(4) 0.144(19) Uani 1 1 d U
H12D H 0.0532 0.3459 -0.1629 0.173 Uiso 1 1 calc R
C122 C 0.014(3) 0.3628(14) -0.146(4) 0.16(2) Uani 1 1 d U
H12E H -0.0034 0.3614 -0.1805 0.195 Uiso 1 1 calc R
C123 C 0.921(2) 0.5208(13) 0.508(4) 0.16(2) Uani 1 1 d DU
H12F H 0.9079 0.5118 0.5290 0.196 Uiso 1 1 calc R
H12G H 0.9315 0.5308 0.5338 0.196 Uiso 1 1 calc R
C124 C 0.586(3) 0.4857(13) 0.457(3) 0.16(2) Uani 1 1 d DU
H12H H 0.5816 0.4741 0.4741 0.195 Uiso 1 1 calc R
C125 C -0.022(2) 0.3382(12) 0.484(4) 0.145(19) Uani 1 1 d U
H12I H -0.0341 0.3262 0.4801 0.174 Uiso 1 1 calc R
C126 C 0.8211(19) 0.6202(11) 0.304(3) 0.130(18) Uani 1 1 d DU
H12J H 0.8245 0.6337 0.3117 0.156 Uiso 1 1 calc R
H12K H 0.8335 0.6170 0.2719 0.156 Uiso 1 1 calc R
C127 C -0.025(3) 0.2772(14) 0.498(4) 0.19(2) Uani 1 1 d DU
H12L H -0.0110 0.2869 0.4843 0.225 Uiso 1 1 calc R
C128 C 0.387(2) 0.4658(11) 0.302(4) 0.145(19) Uani 1 1 d DU
H12M H 0.3824 0.4571 0.2689 0.174 Uiso 1 1 calc R
H12N H 0.3944 0.4582 0.3360 0.174 Uiso 1 1 calc R
C129 C -0.250(3) 0.4100(13) 0.420(3) 0.16(2) Uani 1 1 d DU
H12O H -0.2593 0.4224 0.4204 0.187 Uiso 1 1 calc R
C130 C 0.104(2) 0.2070(13) 0.365(4) 0.15(2) Uani 1 1 d DU
H13C H 0.1158 0.2167 0.3911 0.186 Uiso 1 1 calc R
H13D H 0.1199 0.1958 0.3681 0.186 Uiso 1 1 calc R
C131 C 0.281(2) 0.6091(9) 0.793(3) 0.132(18) Uani 1 1 d DU
H13E H 0.2674 0.5996 0.7674 0.158 Uiso 1 1 calc R
H13F H 0.2674 0.6109 0.8249 0.158 Uiso 1 1 calc R
C132 C -0.128(3) 0.2638(13) 0.203(4) 0.17(2) Uani 1 1 d DU
H13G H -0.1446 0.2711 0.2225 0.198 Uiso 1 1 calc R
H13H H -0.1112 0.2728 0.1878 0.198 Uiso 1 1 calc R
C133 C -0.090(3) 0.2554(14) 0.506(4) 0.19(2) Uani 1 1 d DU
H13I H -0.1170 0.2531 0.4952 0.223 Uiso 1 1 calc R
H13J H -0.0795 0.2453 0.5323 0.223 Uiso 1 1 calc R
C134 C 0.496(2) 0.7034(13) 0.798(3) 0.155(19) Uani 1 1 d DU
H13K H 0.5181 0.7026 0.7814 0.186 Uiso 1 1 calc R
C135 C -0.093(3) 0.3547(16) 0.657(4) 0.19(2) Uani 1 1 d DU
H13L H -0.0847 0.3674 0.6485 0.226 Uiso 1 1 calc R
H13M H -0.0759 0.3455 0.6450 0.226 Uiso 1 1 calc R
C136 C 0.910(2) 0.5079(13) 0.387(4) 0.17(2) Uani 1 1 d DU
H13N H 0.9107 0.5050 0.3488 0.205 Uiso 1 1 calc R
C138 C 0.882(3) 0.5220(13) 0.402(4) 0.16(2) Uani 1 1 d DU
C139 C 0.098(2) 0.2145(12) 0.304(4) 0.16(2) Uani 1 1 d DU
H13O H 0.1217 0.2194 0.2966 0.188 Uiso 1 1 calc R
H13P H 0.0904 0.2039 0.2779 0.188 Uiso 1 1 calc R
C140 C 0.523(3) 0.5121(17) 0.070(5) 0.21(3) Uani 1 1 d DU
H14D H 0.5235 0.5203 0.0394 0.256 Uiso 1 1 calc R
C141 C -0.085(3) 0.2738(15) 0.539(5) 0.20(2) Uani 1 1 d DU
H14E H -0.1041 0.2806 0.5510 0.238 Uiso 1 1 calc R
C143 C -0.112(3) 0.3366(15) 0.746(5) 0.19(2) Uani 1 1 d DU
H14F H -0.1133 0.3389 0.7863 0.224 Uiso 1 1 calc R
H14G H -0.0992 0.3246 0.7428 0.224 Uiso 1 1 calc R
C144 C -0.043(3) 0.2796(16) 0.549(5) 0.19(2) Uani 1 1 d DU
H14H H -0.0416 0.2929 0.5602 0.233 Uiso 1 1 calc R
H14I H -0.0297 0.2721 0.5801 0.233 Uiso 1 1 calc R
C145 C 0.352(3) 0.4760(12) 0.305(4) 0.16(2) Uani 1 1 d DU
H14J H 0.3296 0.4728 0.2811 0.193 Uiso 1 1 calc R
C146 C -0.112(3) 0.2308(13) 0.253(5) 0.18(2) Uani 1 1 d DU
C147 C 0.602(3) 0.5210(13) 0.476(4) 0.17(2) Uani 1 1 d DU
H14K H 0.6241 0.5287 0.4898 0.209 Uiso 1 1 calc R
H14L H 0.5817 0.5249 0.4958 0.209 Uiso 1 1 calc R
C148 C -0.239(3) 0.4022(12) 0.372(4) 0.16(2) Uani 1 1 d DU
H14M H -0.2466 0.4079 0.3362 0.192 Uiso 1 1 calc R
C149 C 0.090(3) 0.4974(12) 0.042(5) 0.18(2) Uani 1 1 d DU
H14N H 0.1092 0.4903 0.0273 0.221 Uiso 1 1 calc R
H14O H 0.0912 0.4944 0.0822 0.221 Uiso 1 1 calc R
C150 C -0.151(3) 0.2533(13) 0.154(4) 0.18(2) Uani 1 1 d DU
H15C H -0.1555 0.2586 0.1176 0.218 Uiso 1 1 calc R
C151 C 0.952(3) 0.5107(14) 0.486(4) 0.18(2) Uani 1 1 d DU
H15D H 0.9695 0.5200 0.4747 0.216 Uiso 1 1 calc R
H15E H 0.9661 0.5028 0.5160 0.216 Uiso 1 1 calc R
C152 C 0.1042(16) 0.4123(8) 0.021(3) 0.089(12) Uani 1 1 d U
C153 C 0.262(2) 0.7378(10) 0.890(3) 0.116(16) Uani 1 1 d U
H15F H 0.2427 0.7476 0.8769 0.139 Uiso 1 1 calc R
H15G H 0.2813 0.7437 0.9188 0.139 Uiso 1 1 calc R
C154 C -0.016(2) 0.3678(12) 0.539(4) 0.138(17) Uani 1 1 d U
H15H H -0.0210 0.3755 0.5689 0.165 Uiso 1 1 calc R
C155 C 0.3151(11) 0.6522(5) 0.0897(17) 0.049(9) Uani 1 1 d U
C156 C 0.4417(11) 0.6946(5) 0.4045(17) 0.049(8) Uani 1 1 d U
C157 C 0.2984(10) 0.6753(5) 0.2742(16) 0.044(8) Uani 1 1 d U
C158 C 0.4158(12) 0.6677(6) 0.4603(18) 0.054(9) Uani 1 1 d U
C159 C 0.3836(12) 0.7028(7) 0.016(2) 0.061(11) Uani 1 1 d U
C160 C -0.0819(11) 0.3661(6) 0.0281(19) 0.059(9) Uani 1 1 d U
C161 C 0.3791(12) 0.6611(6) 0.4582(18) 0.056(10) Uani 1 1 d U
C162 C 0.5796(12) 0.6464(6) 0.4715(19) 0.060(9) Uani 1 1 d U
C163 C 0.4784(11) 0.6986(5) 0.4003(17) 0.050(9) Uani 1 1 d U
C164 C -0.0564(11) 0.3505(6) 0.1188(19) 0.055(9) Uani 1 1 d U
C165 C 0.3014(10) 0.6522(5) 0.1412(17) 0.049(8) Uani 1 1 d U
C166 C 0.5599(10) 0.6413(6) 0.4150(18) 0.052(9) Uani 1 1 d U
C167 C 0.5509(11) 0.6227(6) 0.3998(19) 0.055(9) Uani 1 1 d U
C168 C 0.4990(16) 0.7538(9) 0.171(3) 0.096(14) Uani 1 1 d U
H16D H 0.5081 0.7662 0.1762 0.115 Uiso 1 1 calc R
C169 C 0.2419(16) 0.3151(8) 0.595(3) 0.095(14) Uani 1 1 d U
H16E H 0.2307 0.3061 0.6188 0.114 Uiso 1 1 calc R
H16F H 0.2237 0.3174 0.5603 0.114 Uiso 1 1 calc R
C170 C 0.425(2) 0.4946(9) 0.338(3) 0.116(16) Uani 1 1 d DU
C171 C 0.0907(18) 0.5927(11) 0.222(3) 0.131(17) Uani 1 1 d DU
H17B H 0.0763 0.6039 0.2302 0.157 Uiso 1 1 calc R
H17C H 0.0857 0.5825 0.2471 0.157 Uiso 1 1 calc R
C172 C 0.065(2) 0.2019(11) 0.378(4) 0.145(19) Uani 1 1 d DU
H17D H 0.0685 0.1981 0.4183 0.174 Uiso 1 1 calc R
H17E H 0.0552 0.1910 0.3552 0.174 Uiso 1 1 calc R
C173 C -0.230(2) 0.2660(11) 0.492(4) 0.148(19) Uani 1 1 d DU
H17F H -0.2260 0.2543 0.5108 0.177 Uiso 1 1 calc R
C174 C -0.0240(12) 0.4218(6) 0.205(2) 0.060(10) Uani 1 1 d U
C175 C -0.0950(12) 0.3327(6) 0.039(2) 0.064(10) Uani 1 1 d U
C176 C 0.2684(12) 0.6065(6) 0.3327(19) 0.059(9) Uani 1 1 d U
C177 C -0.0599(11) 0.3663(6) 0.0851(19) 0.056(9) Uani 1 1 d U
C178 C 0.5397(11) 0.5870(6) 0.2897(18) 0.055(9) Uani 1 1 d U
C179 C -0.1134(13) 0.3502(7) 0.274(2) 0.066(10) Uani 1 1 d U
C180 C 0.3101(11) 0.6096(6) 0.3438(18) 0.055(9) Uani 1 1 d U
C181 C -0.0726(11) 0.3326(6) 0.0943(19) 0.058(9) Uani 1 1 d U
C182 C 0.3191(12) 0.5774(6) 0.3090(19) 0.059(9) Uani 1 1 d U
C183 C 0.5803(12) 0.6131(6) 0.4994(19) 0.060(9) Uani 1 1 d U
C184 C 0.3899(12) 0.5855(6) 0.4491(19) 0.058(9) Uani 1 1 d U
C185 C -0.0585(12) 0.3458(6) 0.226(2) 0.062(9) Uani 1 1 d U
C186 C 0.2633(11) 0.6454(6) 0.1398(18) 0.055(9) Uani 1 1 d U
C187 C 0.5334(12) 0.7227(6) 0.401(2) 0.057(10) Uani 1 1 d U
C188 C 0.2422(12) 0.6215(6) 0.3467(18) 0.053(9) Uani 1 1 d U
C189 C 0.4927(11) 0.7183(6) 0.4026(18) 0.056(9) Uani 1 1 d U
C190 C -0.0911(12) 0.3566(6) 0.2329(19) 0.061(9) Uani 1 1 d U
C191 C 0.4376(13) 0.6248(6) 0.0486(19) 0.062(10) Uani 1 1 d U
C192 C 0.3989(11) 0.5855(6) 0.3907(18) 0.055(9) Uani 1 1 d U
C193 C 0.4262(11) 0.5733(6) 0.3768(19) 0.055(9) Uani 1 1 d U
C194 C -0.0495(15) 0.4372(8) 0.302(3) 0.088(12) Uani 1 1 d U
C195 C 0.234(2) 0.5813(8) -0.098(3) 0.115(15) Uani 1 1 d DU
H19D H 0.2592 0.5821 -0.1090 0.139 Uiso 1 1 calc R
H19E H 0.2159 0.5775 -0.1314 0.139 Uiso 1 1 calc R
C196 C 0.144(2) 0.3424(10) 0.567(3) 0.123(17) Uani 1 1 d DU
H19F H 0.1573 0.3525 0.5867 0.148 Uiso 1 1 calc R
C197 C 0.4266(17) 0.6943(11) 0.797(3) 0.128(17) Uani 1 1 d DU
C198 C 0.158(2) 0.5826(10) 0.214(3) 0.128(17) Uani 1 1 d DU
H19G H 0.1579 0.5712 0.2377 0.153 Uiso 1 1 calc R
H19H H 0.1840 0.5874 0.2200 0.153 Uiso 1 1 calc R
C199 C -0.034(3) 0.3512(13) 0.524(4) 0.155(19) Uani 1 1 d U
H19I H -0.0546 0.3480 0.5410 0.186 Uiso 1 1 calc R
C200 C 0.4535(13) 0.6297(6) 0.000(2) 0.065(10) Uani 1 1 d U
C201 C -0.0477(12) 0.3295(6) 0.261(2) 0.061(10) Uani 1 1 d U
C202 C 0.4485(12) 0.6090(6) 0.0820(19) 0.060(9) Uani 1 1 d U
C203 C 0.5591(11) 0.6080(6) 0.4444(19) 0.057(9) Uani 1 1 d U
C204 C 0.1963(13) 0.3848(6) 0.380(2) 0.065(10) Uani 1 1 d U
C205 C 0.3025(11) 0.6943(6) 0.1901(18) 0.056(9) Uani 1 1 d U
C206 C 0.2084(12) 0.3912(6) 0.236(2) 0.066(10) Uani 1 1 d U
C207 C 0.5362(12) 0.6780(6) 0.140(2) 0.063(10) Uani 1 1 d U
C208 C 0.2070(14) 0.3935(7) 0.488(2) 0.070(12) Uani 1 1 d U
C209 C 0.2659(13) 0.6886(6) 0.3535(19) 0.058(10) Uani 1 1 d U
C210 C 0.2781(13) 0.5747(7) 0.301(2) 0.074(11) Uani 1 1 d U
C211 C 0.1857(12) 0.3800(6) 0.275(2) 0.063(10) Uani 1 1 d U
H21C H 0.1627 0.3871 0.2785 0.075 Uiso 1 1 calc R
H21D H 0.1779 0.3678 0.2577 0.075 Uiso 1 1 calc R
C212 C 0.5908(13) 0.6664(7) 0.488(2) 0.065(11) Uani 1 1 d U
C213 C -0.0862(15) 0.3843(7) -0.007(2) 0.074(12) Uani 1 1 d U
C214 C 0.0656(15) 0.4339(7) 0.276(2) 0.083(12) Uani 1 1 d DU
C215 C 0.5466(11) 0.6810(6) 0.2448(19) 0.052(9) Uani 1 1 d U
C216 C 0.3755(13) 0.7067(7) 0.411(2) 0.068(11) Uani 1 1 d U
H21E H 0.3646 0.6946 0.4041 0.082 Uiso 1 1 calc R
C217 C 0.0884(17) 0.4684(8) 0.259(3) 0.094(13) Uani 1 1 d U
C218 C 0.105(2) 0.3453(9) -0.074(3) 0.107(15) Uani 1 1 d U
H21F H 0.1105 0.3380 -0.1037 0.128 Uiso 1 1 calc R
C219 C 0.1424(17) 0.4054(9) 0.029(3) 0.105(14) Uani 1 1 d U
H21G H 0.1487 0.3940 0.0491 0.125 Uiso 1 1 calc R
C220 C -0.219(2) 0.3811(11) 0.481(3) 0.128(17) Uani 1 1 d DU
C221 C 0.030(2) 0.2249(9) 0.309(4) 0.127(17) Uani 1 1 d DU
C222 C 0.780(2) 0.6159(10) 0.288(4) 0.147(19) Uani 1 1 d DU
H22E H 0.7689 0.6227 0.2533 0.176 Uiso 1 1 calc R
H22F H 0.7667 0.6203 0.3186 0.176 Uiso 1 1 calc R
C223 C -0.093(3) 0.3528(15) 0.721(4) 0.20(3) Uiso 1 1 d DU
H22G H -0.0808 0.3621 0.7452 0.234 Uiso 1 1 calc R
C224 C 0.0399(14) 0.4114(7) 0.043(2) 0.069(12) Uiso 1 1 d U
C225 C 0.2010(12) 0.6349(6) 0.085(2) 0.062(11) Uiso 1 1 d U
H22H H 0.1852 0.6327 0.0495 0.074 Uiso 1 1 calc R
C226 C 0.0426(12) 0.4188(6) 0.257(2) 0.064(11) Uiso 1 1 d U
H22I H 0.0494 0.4080 0.2828 0.077 Uiso 1 1 calc R
H22J H 0.0465 0.4150 0.2191 0.077 Uiso 1 1 calc R
C228 C 0.5488(13) 0.5887(6) 0.434(2) 0.065(11) Uiso 1 1 d U
H22K H 0.5348 0.5853 0.3981 0.078 Uiso 1 1 calc R
C229 C 0.5438(14) 0.5542(7) 0.244(2) 0.065(12) Uiso 1 1 d U
C230 C 0.4279(13) 0.6036(6) 0.130(2) 0.064(11) Uiso 1 1 d U
H23D H 0.4459 0.6041 0.1662 0.077 Uiso 1 1 calc R
H23E H 0.4084 0.6131 0.1323 0.077 Uiso 1 1 calc R
C231 C 0.4410(13) 0.6693(6) 0.515(2) 0.066(11) Uiso 1 1 d U
C232 C -0.0637(13) 0.4279(6) 0.200(2) 0.069(11) Uiso 1 1 d U
C233 C 0.4118(14) 0.5371(7) 0.207(2) 0.070(12) Uiso 1 1 d U
C234 C 0.2076(12) 0.3767(6) 0.333(2) 0.062(10) Uiso 1 1 d U
C235 C 0.3889(13) 0.6576(6) 0.562(2) 0.071(12) Uiso 1 1 d U
H23F H 0.3796 0.6545 0.5955 0.085 Uiso 1 1 calc R
C236 C 0.0537(13) 0.2924(6) 0.192(2) 0.063(11) Uiso 1 1 d U
C237 C 0.0007(12) 0.4238(6) 0.2548(19) 0.060(10) Uiso 1 1 d U
C238 C 0.0839(13) 0.2986(6) 0.163(2) 0.065(11) Uiso 1 1 d U
C239 C 0.4189(13) 0.5705(6) 0.166(2) 0.063(11) Uiso 1 1 d U
C240 C -0.1016(12) 0.3735(6) 0.2032(19) 0.061(10) Uiso 1 1 d U
H24C H -0.0869 0.3782 0.1775 0.073 Uiso 1 1 calc R
C241 C 0.5864(13) 0.6825(6) 0.245(2) 0.063(11) Uiso 1 1 d U
C242 C 0.4427(14) 0.6469(7) -0.036(2) 0.070(12) Uiso 1 1 d U
C243 C 0.4032(14) 0.5517(7) 0.160(2) 0.075(12) Uiso 1 1 d U
C244 C 0.2879(16) 0.7289(8) 0.129(3) 0.091(14) Uiso 1 1 d U
H24D H 0.2830 0.7401 0.1081 0.110 Uiso 1 1 calc R
C245 C 0.2429(19) 0.7220(8) 0.918(3) 0.113(16) Uiso 1 1 d DU
H24E H 0.2367 0.7267 0.9543 0.136 Uiso 1 1 calc R
H24F H 0.2192 0.7184 0.8936 0.136 Uiso 1 1 calc R
C246 C 0.126(2) 0.4424(12) -0.021(4) 0.139(19) Uiso 1 1 d U
H24G H 0.1215 0.4542 -0.0397 0.167 Uiso 1 1 calc R
C247 C -0.140(3) 0.2215(15) 0.205(4) 0.18(2) Uiso 1 1 d DU
H24H H -0.1403 0.2083 0.2005 0.214 Uiso 1 1 calc R
C248 C -0.0039(15) 0.2713(8) 0.195(2) 0.075(13) Uiso 1 1 d U
C249 C 0.1223(13) 0.4500(7) 0.340(2) 0.069(12) Uiso 1 1 d U
C250 C 0.3430(14) 0.5627(6) 0.292(2) 0.071(12) Uiso 1 1 d U
H25D H 0.3692 0.5646 0.2959 0.086 Uiso 1 1 calc R
C251 C 0.2818(14) 0.7094(7) 0.212(2) 0.073(11) Uiso 1 1 d U
C252 C 0.5772(14) 0.6795(7) 0.143(2) 0.075(12) Uiso 1 1 d U
C253 C 0.5890(14) 0.5980(7) 0.541(2) 0.077(12) Uiso 1 1 d U
H25E H 0.6025 0.6011 0.5774 0.092 Uiso 1 1 calc R
C254 C 0.4363(13) 0.5592(7) 0.470(2) 0.071(12) Uiso 1 1 d U
H25F H 0.4480 0.5501 0.4957 0.085 Uiso 1 1 calc R
C255 C 0.6143(15) 0.6849(7) 0.301(2) 0.076(13) Uiso 1 1 d U
C256 C 0.0754(14) 0.4021(7) 0.042(2) 0.074(12) Uiso 1 1 d U
C257 C 0.3668(12) 0.5979(6) 0.4695(19) 0.062(11) Uiso 1 1 d U
H25G H 0.3553 0.6075 0.4452 0.074 Uiso 1 1 calc R
C258 C 0.6117(13) 0.5958(6) 0.268(2) 0.068(11) Uiso 1 1 d U
C259 C -0.1029(13) 0.3329(6) 0.304(2) 0.066(11) Uiso 1 1 d U
H25H H -0.1190 0.3279 0.3275 0.079 Uiso 1 1 calc R
C260 C 0.2227(14) 0.4096(7) 0.250(2) 0.071(11) Uiso 1 1 d U
C261 C 0.4094(14) 0.5842(7) 0.125(2) 0.073(12) Uiso 1 1 d U
C262 C 0.4060(14) 0.7442(7) 0.427(2) 0.074(12) Uiso 1 1 d U
H26C H 0.4154 0.7566 0.4319 0.089 Uiso 1 1 calc R
C263 C 0.0878(15) 0.2888(7) 0.112(2) 0.079(13) Uiso 1 1 d U
C264 C -0.0911(16) 0.4272(7) 0.147(2) 0.078(13) Uiso 1 1 d U
C265 C 0.1534(16) 0.4490(9) 0.392(2) 0.084(14) Uiso 1 1 d U
C266 C 0.5587(14) 0.5749(7) 0.475(2) 0.074(12) Uiso 1 1 d U
H26D H 0.5526 0.5621 0.4667 0.089 Uiso 1 1 calc R
C267 C 0.2404(13) 0.3651(6) 0.344(2) 0.064(11) Uiso 1 1 d U
C268 C 0.5953(13) 0.5777(6) 0.255(2) 0.066(11) Uiso 1 1 d U
H26E H 0.6092 0.5685 0.2388 0.079 Uiso 1 1 calc R
C269 C 0.3062(17) 0.6421(9) 0.799(3) 0.116(17) Uiso 1 1 d DU
C270 C 0.7331(17) 0.5554(9) 0.531(3) 0.106(16) Uiso 1 1 d DU
H27D H 0.7544 0.5554 0.5632 0.127 Uiso 1 1 calc R
H27E H 0.7232 0.5683 0.5271 0.127 Uiso 1 1 calc R
C271 C 0.077(2) 0.5867(10) 0.159(3) 0.118(17) Uiso 1 1 d U
H27F H 0.0515 0.5813 0.1546 0.141 Uiso 1 1 calc R
H27G H 0.0757 0.5978 0.1341 0.141 Uiso 1 1 calc R
C272 C 0.4348(18) 0.6968(11) 0.860(3) 0.128(16) Uiso 1 1 d DU
C273 C 0.228(2) 0.2964(10) 0.232(3) 0.116(17) Uiso 1 1 d U
H27H H 0.2533 0.2927 0.2404 0.139 Uiso 1 1 calc R
C274 C -0.270(2) 0.2724(12) 0.469(4) 0.15(2) Uiso 1 1 d DU
H27I H -0.2879 0.2663 0.4900 0.185 Uiso 1 1 calc R
H27J H -0.2771 0.2693 0.4288 0.185 Uiso 1 1 calc R
C275 C 0.212(3) 0.2714(12) 0.297(4) 0.16(2) Uiso 1 1 d DU
H27K H 0.2342 0.2650 0.2944 0.193 Uiso 1 1 calc R
C276 C 0.0723(14) 0.3827(7) 0.448(2) 0.070(11) Uiso 1 1 d U
C277 C 0.1225(15) 0.3583(7) 0.024(2) 0.079(13) Uiso 1 1 d U
C278 C 0.3538(15) 0.7221(7) 0.420(2) 0.075(12) Uiso 1 1 d U
H27L H 0.3283 0.7200 0.4219 0.090 Uiso 1 1 calc R
C279 C 0.2696(13) 0.7066(6) 0.2656(19) 0.064(11) Uiso 1 1 d U
H27M H 0.2551 0.7161 0.2791 0.077 Uiso 1 1 calc R
C280 C 0.0661(14) 0.3148(7) 0.397(2) 0.074(12) Uiso 1 1 d U
C281 C 0.2977(14) 0.3524(7) 0.408(2) 0.075(12) Uiso 1 1 d U
H28C H 0.3129 0.3520 0.4446 0.090 Uiso 1 1 calc R
C282 C -0.1468(14) 0.3606(7) 0.279(2) 0.072(12) Uiso 1 1 d U
H28D H -0.1623 0.3561 0.3040 0.087 Uiso 1 1 calc R
C283 C 0.4805(13) 0.6174(7) -0.015(2) 0.071(11) Uiso 1 1 d U
H28E H 0.4899 0.6198 -0.0486 0.085 Uiso 1 1 calc R
C284 C 0.4267(15) 0.6644(7) 0.567(2) 0.079(12) Uiso 1 1 d U
C285 C 0.3268(15) 0.5453(7) 0.271(2) 0.081(13) Uiso 1 1 d U
H28F H 0.3420 0.5357 0.2599 0.098 Uiso 1 1 calc R
C286 C 0.4296(15) 0.7250(7) 0.071(2) 0.080(13) Uiso 1 1 d U
H28G H 0.4195 0.7343 0.0448 0.096 Uiso 1 1 calc R
C287 C 0.0648(15) 0.4519(7) 0.240(2) 0.079(12) Uiso 1 1 d U
C288 C -0.1562(15) 0.3763(7) 0.251(2) 0.079(13) Uiso 1 1 d U
H28H H -0.1778 0.3831 0.2553 0.095 Uiso 1 1 calc R
C289 C 0.1100(12) 0.3137(6) 0.190(2) 0.061(11) Uiso 1 1 d U
H28I H 0.1011 0.3182 0.2245 0.074 Uiso 1 1 calc R
H28J H 0.1089 0.3244 0.1640 0.074 Uiso 1 1 calc R
C290 C -0.1070(14) 0.2988(7) 0.044(2) 0.078(13) Uiso 1 1 d U
H29C H -0.1176 0.2875 0.0275 0.094 Uiso 1 1 calc R
C291 C 0.1040(17) 0.3292(8) 0.484(3) 0.092(15) Uiso 1 1 d U
C292 C 0.1522(15) 0.3071(7) 0.208(2) 0.076(12) Uiso 1 1 d U
C293 C 0.5140(14) 0.6742(6) 0.087(2) 0.071(12) Uiso 1 1 d U
H29D H 0.4884 0.6712 0.0852 0.086 Uiso 1 1 calc R
C294 C 0.528(2) 0.6747(9) 0.035(3) 0.114(17) Uiso 1 1 d U
H29E H 0.5116 0.6739 -0.0003 0.137 Uiso 1 1 calc R
C295 C -0.247(2) 0.3975(10) 0.472(3) 0.124(18) Uiso 1 1 d DU
H29F H -0.2624 0.3998 0.4996 0.149 Uiso 1 1 calc R
C296 C 0.7483(16) 0.5503(8) 0.477(3) 0.105(16) Uiso 1 1 d DU
C297 C -0.072(3) 0.2540(17) 0.454(4) 0.18(2) Uiso 1 1 d DU
C298 C 0.4591(14) 0.7295(7) 0.118(2) 0.070(11) Uiso 1 1 d U
C299 C 0.3824(15) 0.5796(7) 0.075(2) 0.082(13) Uiso 1 1 d U
C300 C 0.2861(14) 0.5425(7) 0.266(2) 0.076(13) Uiso 1 1 d U
H30C H 0.2755 0.5308 0.2534 0.092 Uiso 1 1 calc R
C301 C 0.3673(14) 0.7405(7) 0.427(2) 0.074(12) Uiso 1 1 d U
H30D H 0.3509 0.7505 0.4319 0.088 Uiso 1 1 calc R
C302 C 0.2136(15) 0.4209(7) 0.294(2) 0.083(14) Uiso 1 1 d U
H30E H 0.1961 0.4160 0.3154 0.100 Uiso 1 1 calc R
C303 C 0.2636(16) 0.5561(7) 0.280(2) 0.084(13) Uiso 1 1 d U
H30F H 0.2376 0.5537 0.2759 0.101 Uiso 1 1 calc R
C304 C -0.0054(15) 0.4388(8) 0.014(2) 0.075(13) Uiso 1 1 d U
C305 C 0.0319(16) 0.4292(8) 0.020(2) 0.088(14) Uiso 1 1 d U
C306 C 0.4999(15) 0.7220(7) 0.207(2) 0.080(13) Uiso 1 1 d U
H30G H 0.5090 0.7132 0.2357 0.096 Uiso 1 1 calc R
C307 C 0.4790(15) 0.5976(7) 0.069(2) 0.080(12) Uiso 1 1 d U
C308 C 0.3088(14) 0.7143(7) 0.109(2) 0.078(13) Uiso 1 1 d U
H30H H 0.3178 0.7161 0.0746 0.093 Uiso 1 1 calc R
C309 C 0.3050(16) 0.3402(8) 0.581(3) 0.088(14) Uiso 1 1 d U
H30I H 0.3231 0.3378 0.6162 0.106 Uiso 1 1 calc R
H30J H 0.3164 0.3494 0.5587 0.106 Uiso 1 1 calc R
O50 O 0.2791(15) 0.3105(7) 0.168(2) 0.130(15) Uiso 1 1 d .
C311 C 0.0654(16) 0.2730(8) 0.091(3) 0.088(14) Uiso 1 1 d U
C312 C 0.2777(17) 0.3073(8) 0.582(3) 0.094(15) Uiso 1 1 d U
C313 C 0.0354(16) 0.2678(8) 0.121(2) 0.090(15) Uiso 1 1 d U
H31E H 0.0200 0.2575 0.1072 0.108 Uiso 1 1 calc R
C314 C -0.0748(16) 0.4355(7) 0.248(2) 0.084(13) Uiso 1 1 d U
H31F H -0.0998 0.4398 0.2449 0.101 Uiso 1 1 calc R
C315 C 0.2524(14) 0.3538(7) 0.298(2) 0.074(12) Uiso 1 1 d U
H31G H 0.2378 0.3538 0.2613 0.089 Uiso 1 1 calc R
C316 C 0.4925(15) 0.5812(7) 0.103(2) 0.084(13) Uiso 1 1 d U
H31H H 0.4823 0.5778 0.1349 0.101 Uiso 1 1 calc R
C317 C 0.3461(16) 0.2885(8) 0.408(3) 0.099(15) Uiso 1 1 d DU
C318 C 0.5219(18) 0.5892(9) 0.001(3) 0.107(16) Uiso 1 1 d U
H31J H 0.5295 0.5907 -0.0340 0.129 Uiso 1 1 calc R
C319 C 0.1327(17) 0.5974(10) 0.234(3) 0.128(17) Uani 1 1 d DU
H31K H 0.1365 0.6094 0.2149 0.154 Uiso 1 1 calc R
H31L H 0.1407 0.5993 0.2748 0.154 Uiso 1 1 calc R
C320 C 0.1147(16) 0.2953(8) 0.079(3) 0.089(14) Uiso 1 1 d U
H32B H 0.1297 0.3060 0.0911 0.107 Uiso 1 1 calc R
C321 C 0.5793(14) 0.5808(7) 0.532(2) 0.078(13) Uiso 1 1 d U
H32C H 0.5853 0.5718 0.5609 0.094 Uiso 1 1 calc R
C322 C 0.3999(15) 0.5704(8) 0.545(2) 0.082(13) Uiso 1 1 d U
H32D H 0.4118 0.5612 0.5706 0.099 Uiso 1 1 calc R
C323 C 0.1072(19) 0.3109(9) 0.509(3) 0.103(15) Uiso 1 1 d U
C324 C 0.3687(17) 0.5599(8) 0.067(3) 0.093(14) Uiso 1 1 d U
C325 C 0.6489(14) 0.6011(7) 0.257(2) 0.077(13) Uiso 1 1 d U
H32E H 0.6624 0.5923 0.2390 0.093 Uiso 1 1 calc R
C326 C 0.6640(17) 0.6178(8) 0.271(2) 0.090(14) Uiso 1 1 d U
H32F H 0.6883 0.6205 0.2634 0.107 Uiso 1 1 calc R
C327 C 0.1877(16) 0.5852(7) -0.010(2) 0.087(13) Uiso 1 1 d DU
C328 C 0.1636(18) 0.2923(9) 0.248(3) 0.100(14) Uiso 1 1 d U
C329 C 0.3594(15) 0.5971(7) 0.523(2) 0.082(13) Uiso 1 1 d U
H32H H 0.3437 0.6064 0.5346 0.098 Uiso 1 1 calc R
C330 C 0.2384(15) 0.3914(7) 0.151(2) 0.082(12) Uiso 1 1 d U
C331 C 0.0598(17) 0.2786(8) 0.389(3) 0.086(14) Uiso 1 1 d U
C332 C 0.1166(16) 0.4668(8) 0.309(2) 0.091(14) Uiso 1 1 d U
H33C H 0.1315 0.4774 0.3221 0.109 Uiso 1 1 calc R
C333 C 0.124(2) 0.3445(10) 0.513(3) 0.115(18) Uiso 1 1 d U
H33D H 0.1231 0.3563 0.4955 0.138 Uiso 1 1 calc R
C334 C 0.2280(16) 0.4386(8) 0.310(2) 0.088(14) Uiso 1 1 d U
H33E H 0.2205 0.4452 0.3397 0.105 Uiso 1 1 calc R
C335 C 0.3821(16) 0.2780(8) 0.435(3) 0.098(15) Uiso 1 1 d DU
C336 C 0.3060(15) 0.7149(7) 0.856(2) 0.092(14) Uiso 1 1 d DU
C337 C 0.1677(19) 0.3355(9) -0.015(3) 0.100(16) Uiso 1 1 d U
C338 C 0.0600(19) 0.4389(9) -0.006(3) 0.107(16) Uiso 1 1 d U
H33H H 0.0535 0.4499 -0.0278 0.128 Uiso 1 1 calc R
C339 C 0.2356(17) 0.5662(9) -0.052(3) 0.114(16) Uiso 1 1 d DU
H33I H 0.2413 0.5539 -0.0671 0.137 Uiso 1 1 calc R
H33J H 0.2560 0.5692 -0.0199 0.137 Uiso 1 1 calc R
C340 C 0.4876(18) 0.6714(8) 0.624(3) 0.096(14) Uiso 1 1 d U
H34B H 0.5035 0.6717 0.6603 0.116 Uiso 1 1 calc R
C341 C 0.773(2) 0.5948(9) 0.279(3) 0.137(19) Uiso 1 1 d DU
H34C H 0.7842 0.5906 0.2474 0.164 Uiso 1 1 calc R
H34D H 0.7455 0.5925 0.2697 0.164 Uiso 1 1 calc R
C342 C 0.348(3) 0.2439(16) 0.592(4) 0.20(3) Uiso 1 1 d DU
C343 C 0.189(3) 0.2651(14) 0.333(4) 0.17(3) Uiso 1 1 d DU
H34E H 0.1989 0.2566 0.3625 0.209 Uiso 1 1 calc R
C344 C 0.3084(11) 0.6769(6) 0.2197(18) 0.053(9) Uiso 1 1 d U
C345 C 0.4317(11) 0.6925(6) 0.1050(17) 0.050(9) Uiso 1 1 d U
C348 C 0.5545(12) 0.6046(6) 0.3078(18) 0.056(10) Uiso 1 1 d U
C349 C 0.4170(12) 0.7096(6) 0.4119(18) 0.057(10) Uiso 1 1 d U
C350 C 0.5220(12) 0.6795(6) 0.1912(19) 0.059(10) Uiso 1 1 d U
C351 C 0.2925(11) 0.6468(5) 0.0373(17) 0.050(9) Uiso 1 1 d U
C352 C 0.2400(11) 0.6406(6) 0.0860(18) 0.054(9) Uiso 1 1 d U
C353 C 0.5918(12) 0.6093(6) 0.2963(18) 0.056(10) Uiso 1 1 d U
C354 C 0.4751(13) 0.5472(6) 0.403(2) 0.061(11) Uiso 1 1 d U
C355 C 0.2789(12) 0.6903(6) 0.2979(19) 0.059(10) Uiso 1 1 d U
C356 C 0.3660(12) 0.6557(6) 0.5097(19) 0.060(10) Uiso 1 1 d U
C357 C 0.4160(12) 0.7067(6) 0.0659(19) 0.060(10) Uiso 1 1 d U
C358 C 0.4467(12) 0.5601(6) 0.4171(19) 0.060(10) Uiso 1 1 d U
C359 C 0.1869(13) 0.6327(6) 0.1352(19) 0.061(10) Uiso 1 1 d U
H35C H 0.1621 0.6284 0.1342 0.073 Uiso 1 1 calc R
C360 C 0.5601(13) 0.5734(6) 0.2633(19) 0.062(11) Uiso 1 1 d U
C361 C 0.3075(14) 0.6467(6) -0.020(2) 0.064(11) Uiso 1 1 d U
C362 C 0.2518(13) 0.3734(6) 0.445(2) 0.067(11) Uiso 1 1 d U
H36C H 0.2671 0.3731 0.4817 0.081 Uiso 1 1 calc R
C363 C 0.2173(13) 0.3837(6) 0.436(2) 0.067(11) Uiso 1 1 d U
C364 C 0.0809(14) 0.3816(6) 0.061(2) 0.068(12) Uiso 1 1 d U
H36D H 0.1016 0.3810 0.0940 0.082 Uiso 1 1 calc R
H36E H 0.0579 0.3772 0.0736 0.082 Uiso 1 1 calc R
C365 C 0.4309(12) 0.7290(6) 0.4183(19) 0.059(10) Uiso 1 1 d U
C366 C 0.4093(13) 0.5711(6) 0.487(2) 0.066(11) Uiso 1 1 d U
C367 C -0.0677(13) 0.3153(6) 0.125(2) 0.062(10) Uiso 1 1 d U
H36F H -0.0531 0.3149 0.1615 0.075 Uiso 1 1 calc R
C368 C 0.0970(13) 0.4340(7) 0.320(2) 0.068(11) Uiso 1 1 d U
C369 C 0.3165(12) 0.6976(6) 0.1375(18) 0.059(10) Uiso 1 1 d U
H36G H 0.3307 0.6883 0.1232 0.071 Uiso 1 1 calc R
C370 C 0.4739(14) 0.7163(7) 0.159(2) 0.070(11) Uiso 1 1 d U
C371 C 0.3273(14) 0.6483(7) 0.509(2) 0.069(12) Uiso 1 1 d U
C373 C 0.2627(14) 0.3638(7) 0.400(2) 0.072(12) Uiso 1 1 d U
C374 C 0.2153(13) 0.3824(7) 0.188(2) 0.069(11) Uiso 1 1 d U
C375 C -0.1131(14) 0.3163(7) 0.014(2) 0.074(12) Uiso 1 1 d U
H37C H -0.1287 0.3169 -0.0224 0.089 Uiso 1 1 calc R
C376 C 0.0279(13) 0.2769(6) 0.169(2) 0.069(12) Uiso 1 1 d U
C377 C -0.0598(15) 0.3067(7) 0.339(2) 0.075(12) Uiso 1 1 d U
C378 C 0.2987(13) 0.3216(7) 0.547(2) 0.082(14) Uiso 1 1 d DU
C379 C 0.6083(14) 0.6280(7) 0.308(2) 0.073(12) Uiso 1 1 d U
H37E H 0.5943 0.6373 0.3238 0.087 Uiso 1 1 calc R
C380 C 0.0809(14) 0.3313(7) 0.428(2) 0.070(11) Uiso 1 1 d U
C381 C 0.0896(17) 0.3687(8) 0.016(3) 0.092(14) Uiso 1 1 d U
C382 C 0.4689(12) 0.7320(6) 0.4142(19) 0.062(11) Uiso 1 1 d U
H38C H 0.4785 0.7443 0.4198 0.074 Uiso 1 1 calc R
C383 C 0.5998(15) 0.6822(7) 0.195(2) 0.074(12) Uiso 1 1 d U
H38D H 0.6258 0.6839 0.1965 0.089 Uiso 1 1 calc R
C384 C 0.1794(14) 0.3160(8) 0.183(2) 0.080(12) Uani 1 1 d U
C385 C -0.1326(14) 0.3830(7) 0.212(2) 0.076(12) Uani 1 1 d U
H38E H -0.1390 0.3943 0.1916 0.091 Uiso 1 1 calc R
C386 C 0.0782(15) 0.4148(8) 0.499(2) 0.079(13) Uani 1 1 d U
C387 C 0.0746(16) 0.2966(8) 0.422(3) 0.089(12) Uani 1 1 d U
C388 C 0.0552(14) 0.3647(7) 0.437(2) 0.076(11) Uani 1 1 d U
C389 C -0.0846(14) 0.2987(7) 0.100(2) 0.077(12) Uani 1 1 d U
H38F H -0.0813 0.2873 0.1210 0.092 Uiso 1 1 calc R
C390 C 0.0712(14) 0.3512(7) 0.400(2) 0.074(11) Uani 1 1 d U
H39D H 0.0943 0.3567 0.3900 0.089 Uiso 1 1 calc R
H39E H 0.0531 0.3496 0.3643 0.089 Uiso 1 1 calc R
C391 C -0.0108(13) 0.4309(7) 0.306(2) 0.073(10) Uani 1 1 d U
C392 C 0.0602(15) 0.3964(8) 0.486(2) 0.085(12) Uani 1 1 d U
C393 C 0.6436(15) 0.6325(8) 0.298(2) 0.085(13) Uani 1 1 d U
H39F H 0.6544 0.6445 0.3079 0.102 Uiso 1 1 calc R
C394 C 0.2858(15) 0.3432(8) 0.310(3) 0.087(13) Uani 1 1 d U
H39G H 0.2933 0.3363 0.2803 0.104 Uiso 1 1 calc R
C395 C 0.4789(13) 0.6747(7) 0.520(2) 0.076(12) Uani 1 1 d U
H39H H 0.4886 0.6774 0.4868 0.091 Uiso 1 1 calc R
C396 C 0.2482(15) 0.4184(8) 0.217(2) 0.081(11) Uani 1 1 d U
C397 C 0.0395(17) 0.4540(9) 0.187(3) 0.095(13) Uani 1 1 d U
H39I H 0.0252 0.4435 0.1720 0.114 Uiso 1 1 calc R
C398 C 0.3790(15) 0.5470(8) 0.112(2) 0.088(13) Uani 1 1 d U
H39J H 0.3688 0.5348 0.1078 0.105 Uiso 1 1 calc R
C400 C 0.1325(18) 0.3459(9) -0.021(3) 0.098(13) Uani 1 1 d U
C401 C 0.3088(15) 0.3424(8) 0.365(2) 0.086(13) Uani 1 1 d U
H40C H 0.3311 0.3353 0.3711 0.103 Uiso 1 1 calc R
C402 C 0.5907(17) 0.6788(8) 0.089(3) 0.091(13) Uani 1 1 d U
H40D H 0.6168 0.6800 0.0894 0.109 Uiso 1 1 calc R
C403 C 0.0120(15) 0.4316(8) 0.360(2) 0.084(12) Uani 1 1 d U
H40E H 0.0368 0.4270 0.3637 0.101 Uiso 1 1 calc R
C404 C 0.3336(11) 0.5949(6) 0.3328(18) 0.055(9) Uani 1 1 d U
C405 C 0.4597(12) 0.6968(6) 0.1503(19) 0.060(10) Uani 1 1 d U
C406 C 0.060(3) 0.5155(12) -0.064(5) 0.18(2) Uani 1 1 d DU
H40F H 0.0392 0.5234 -0.0548 0.219 Uiso 1 1 calc R
H40G H 0.0604 0.5173 -0.1046 0.219 Uiso 1 1 calc R
C407 C 0.052(3) 0.4948(13) -0.053(4) 0.19(2) Uani 1 1 d DU
H40H H 0.0270 0.4911 -0.0758 0.230 Uiso 1 1 calc R
H40I H 0.0711 0.4867 -0.0648 0.230 Uiso 1 1 calc R
C408 C -0.0694(12) 0.3235(6) 0.300(2) 0.064(10) Uani 1 1 d U
C17 C 0.550(4) 0.4959(18) 0.088(5) 0.23(3) Uiso 1 1 d DU
H17G H 0.5748 0.5009 0.0850 0.279 Uiso 1 1 calc R
H17H H 0.5437 0.4868 0.0564 0.279 Uiso 1 1 calc R

loop_
_atom_site_aniso_label
_atom_site_aniso_U_11
_atom_site_aniso_U_22
_atom_site_aniso_U_33
_atom_site_aniso_U_23
_atom_site_aniso_U_13
_atom_site_aniso_U_12
Ti1 0.038(4) 0.059(4) 0.053(5) 0.002(4) 0.011(3) 0.000(3)
Ti2 0.037(4) 0.063(5) 0.062(5) 0.003(4) 0.004(4) 0.000(3)
Ti3 0.047(4) 0.060(5) 0.054(5) 0.006(4) 0.013(4) 0.003(3)
Ti4 0.049(4) 0.055(4) 0.065(5) 0.003(4) 0.009(4) 0.004(3)
Ti6 0.046(4) 0.068(5) 0.073(6) 0.007(4) 0.006(4) -0.003(4)
Ti7 0.045(4) 0.076(5) 0.077(6) -0.005(4) 0.006(4) 0.001(4)
Ti8 0.055(5) 0.088(6) 0.085(6) -0.004(5) 0.024(5) 0.002(4)
Ti5 0.058(5) 0.069(5) 0.077(6) 0.011(4) 0.011(4) -0.001(4)
Mn1 0.084(6) 0.099(6) 0.115(8) -0.006(6) 0.046(6) -0.007(5)
Mn2 0.082(6) 0.107(7) 0.105(7) -0.018(6) 0.013(5) 0.000(5)
Mn3 0.079(6) 0.105(7) 0.129(9) 0.038(6) 0.007(6) 0.000(5)
Mn4 0.093(7) 0.093(6) 0.129(9) 0.021(6) 0.011(6) -0.004(5)
Mn5 0.081(6) 0.071(5) 0.101(7) 0.006(5) 0.016(5) 0.009(4)
Mn6 0.057(5) 0.089(6) 0.101(7) -0.007(5) 0.006(4) -0.005(4)
Mn7 0.074(5) 0.099(6) 0.065(5) 0.008(4) 0.015(4) -0.006(4)
O1 0.042(15) 0.065(16) 0.051(16) 0.006(13) 0.016(12) 0.005(12)
O2 0.032(13) 0.054(16) 0.058(16) 0.000(13) 0.008(12) 0.000(12)
O3 0.037(14) 0.058(16) 0.059(17) 0.004(13) 0.006(13) 0.000(12)
O4 0.035(14) 0.062(17) 0.048(16) 0.005(13) 0.010(12) 0.002(12)
O5 0.039(14) 0.058(16) 0.048(16) -0.001(13) 0.012(13) 0.000(12)
O6 0.045(15) 0.054(16) 0.060(18) -0.001(14) 0.004(13) 0.003(12)
O7 0.047(16) 0.061(18) 0.059(18) 0.005(14) 0.009(13) 0.002(13)
O8 0.045(15) 0.061(17) 0.051(16) 0.008(13) 0.005(13) 0.005(12)
O9 0.044(15) 0.066(18) 0.058(17) 0.004(15) 0.014(13) 0.005(13)
O10 0.043(15) 0.067(17) 0.054(17) 0.003(14) 0.011(13) 0.002(13)
O11 0.036(14) 0.064(17) 0.064(18) 0.007(14) 0.005(13) -0.002(13)
O12 0.045(15) 0.058(16) 0.055(17) 0.010(13) 0.019(13) 0.013(13)
O13 0.040(15) 0.07(2) 0.066(19) -0.001(15) 0.013(14) 0.005(14)
O14 0.045(15) 0.054(16) 0.065(19) 0.005(14) 0.005(14) 0.003(12)
O15 0.038(15) 0.065(18) 0.070(19) 0.004(15) 0.006(14) -0.001(14)
O16 0.056(17) 0.073(18) 0.057(18) 0.010(15) 0.016(14) 0.002(14)
O17 0.038(15) 0.072(18) 0.058(18) 0.008(14) 0.008(13) 0.003(13)
O18 0.039(15) 0.072(18) 0.069(19) 0.004(15) 0.009(14) 0.004(13)
O19 0.045(16) 0.073(19) 0.063(19) 0.000(16) 0.004(14) 0.000(14)
O20 0.049(16) 0.069(18) 0.08(2) 0.000(16) 0.022(15) 0.003(14)
O21 0.067(19) 0.063(18) 0.07(2) -0.004(15) 0.014(16) 0.002(15)
O22 0.057(17) 0.067(18) 0.08(2) 0.014(16) 0.009(16) 0.000(14)
O23 0.052(17) 0.07(2) 0.09(2) -0.009(18) 0.019(17) 0.001(15)
O24 0.07(2) 0.07(2) 0.07(2) 0.012(17) 0.002(16) -0.004(16)
O25 0.036(15) 0.077(19) 0.07(2) 0.000(15) 0.001(14) -0.001(13)
O26 0.058(18) 0.065(18) 0.07(2) 0.007(15) 0.014(15) 0.001(14)
O27 0.07(2) 0.07(2) 0.09(2) 0.013(18) 0.006(18) 0.018(16)
O28 0.058(18) 0.08(2) 0.08(2) 0.001(17) 0.023(16) -0.001(15)
O29 0.047(16) 0.08(2) 0.08(2) -0.006(18) 0.007(15) -0.001(15)
O30 0.042(16) 0.08(2) 0.08(2) 0.018(17) 0.002(15) -0.005(14)
O31 0.07(2) 0.07(2) 0.07(2) 0.009(16) 0.011(17) -0.003(15)
O32 0.07(2) 0.10(2) 0.08(2) 0.00(2) 0.00(2) 0.008(18)
O33 0.050(17) 0.09(2) 0.063(19) -0.002(16) 0.012(15) -0.004(15)
O34 0.046(19) 0.08(2) 0.10(3) -0.008(18) 0.013(17) -0.007(15)
O35 0.055(19) 0.08(2) 0.08(2) 0.005(16) 0.012(16) 0.011(15)
O36 0.055(19) 0.08(2) 0.12(3) 0.00(2) 0.026(19) -0.003(16)
O37 0.057(18) 0.08(2) 0.10(2) 0.014(18) 0.014(17) -0.006(15)
O38 0.07(2) 0.08(2) 0.08(2) 0.002(18) -0.007(19) 0.000(17)
O39 0.08(2) 0.11(3) 0.05(2) -0.006(18) 0.009(17) -0.022(19)
O40 0.08(2) 0.068(19) 0.09(2) 0.017(17) 0.020(18) 0.001(16)
O41 0.07(2) 0.068(19) 0.08(2) 0.010(17) -0.001(18) -0.001(15)
O42 0.07(2) 0.08(2) 0.10(3) -0.015(18) 0.023(19) -0.003(17)
O43 0.08(2) 0.10(2) 0.06(2) -0.004(18) 0.020(17) -0.020(18)
O44 0.09(2) 0.07(2) 0.10(3) 0.014(19) 0.00(2) -0.007(18)
O45 0.08(2) 0.08(2) 0.08(2) 0.003(18) 0.027(19) 0.029(18)
O46 0.08(2) 0.11(3) 0.11(3) -0.01(2) 0.04(2) -0.01(2)
O47 0.08(2) 0.12(3) 0.12(3) -0.03(3) 0.02(2) 0.00(2)
O48 0.11(3) 0.11(3) 0.08(2) 0.02(2) 0.05(2) 0.02(2)
O49 0.05(2) 0.12(3) 0.11(3) -0.01(2) 0.001(19) 0.014(19)
C411 0.043(19) 0.07(2) 0.07(2) 0.004(18) 0.006(17) -0.001(17)
O51 0.13(4) 0.14(4) 0.14(4) -0.01(3) 0.07(3) -0.03(3)
O52 0.16(5) 0.21(6) 0.13(4) -0.06(4) 0.06(4) 0.01(4)
O53 0.049(16) 0.057(16) 0.057(17) 0.001(13) 0.014(13) -0.002(12)
O54 0.040(15) 0.049(15) 0.070(19) -0.003(13) 0.006(13) 0.000(12)
O55 0.051(16) 0.053(16) 0.08(2) 0.003(15) 0.008(15) 0.009(13)
O56 0.062(17) 0.050(15) 0.060(18) 0.003(13) 0.008(15) 0.001(13)
O57 0.062(17) 0.049(15) 0.064(18) -0.001(13) 0.014(15) 0.007(13)
O58 0.046(16) 0.069(18) 0.08(2) -0.007(16) 0.009(15) -0.005(13)
O59 0.047(16) 0.059(16) 0.072(19) 0.008(14) 0.008(14) -0.007(13)
O60 0.051(17) 0.068(18) 0.07(2) 0.012(15) 0.011(15) 0.000(14)
O61 0.053(17) 0.057(17) 0.067(19) 0.004(15) 0.001(14) -0.006(14)
O62 0.041(15) 0.061(17) 0.07(2) -0.002(15) 0.006(14) -0.006(13)
O63 0.09(3) 0.09(2) 0.10(3) -0.01(2) 0.01(2) -0.02(2)
O64 0.09(2) 0.09(2) 0.13(3) -0.01(2) 0.03(2) 0.02(2)
O65 0.09(2) 0.09(2) 0.09(3) 0.01(2) -0.01(2) -0.010(19)
O66 0.08(2) 0.09(2) 0.09(3) 0.024(19) 0.03(2) -0.005(18)
O67 0.05(2) 0.15(3) 0.10(3) 0.01(2) 0.016(19) -0.01(2)
O68 0.08(2) 0.10(3) 0.10(3) -0.01(2) 0.03(2) 0.004(19)
O69 0.09(3) 0.09(2) 0.12(3) -0.01(2) -0.01(2) 0.00(2)
O70 0.06(2) 0.09(3) 0.12(3) -0.01(2) 0.03(2) 0.004(18)
C412 0.044(19) 0.06(2) 0.055(19) 0.005(17) 0.016(16) 0.000(16)
O72 0.08(2) 0.08(2) 0.13(3) 0.03(2) 0.02(2) -0.003(18)
O73 0.13(4) 0.11(3) 0.14(4) 0.04(3) -0.02(3) -0.02(3)
N1 0.06(3) 0.10(3) 0.12(4) 0.00(3) 0.03(3) 0.01(2)
N2 0.06(2) 0.10(3) 0.08(3) 0.00(2) 0.03(2) -0.01(2)
N3 0.09(3) 0.10(2) 0.10(3) 0.01(2) 0.03(2) -0.01(2)
N4 0.09(3) 0.13(4) 0.10(4) 0.00(3) 0.05(3) 0.01(3)
N5 0.09(4) 0.11(4) 0.18(6) -0.01(4) 0.06(4) 0.00(3)
N6 0.12(5) 0.13(4) 0.21(7) 0.00(4) 0.07(5) -0.01(4)
N7 0.07(3) 0.10(3) 0.10(3) 0.00(3) 0.01(2) 0.00(2)
N8 0.07(3) 0.11(4) 0.11(4) 0.00(3) 0.01(3) -0.02(3)
N9 0.08(3) 0.13(4) 0.09(3) -0.02(3) 0.01(3) 0.00(3)
N10 0.08(3) 0.10(3) 0.13(4) -0.02(3) 0.01(3) 0.00(3)
N11 0.11(4) 0.12(4) 0.13(5) -0.02(4) 0.02(4) -0.01(3)
N12 0.11(4) 0.14(5) 0.15(6) -0.03(4) 0.01(4) 0.02(4)
N13 0.05(2) 0.10(3) 0.09(3) 0.02(2) 0.00(2) 0.00(2)
N14 0.08(3) 0.09(3) 0.12(4) 0.03(3) 0.01(3) 0.00(2)
N15 0.08(3) 0.09(3) 0.16(5) 0.01(3) 0.03(3) 0.00(2)
N16 0.09(3) 0.11(4) 0.15(5) 0.03(4) 0.01(3) 0.01(3)
N17 0.10(4) 0.14(5) 0.14(5) 0.03(4) -0.01(4) 0.00(3)
N18 0.23(9) 0.13(5) 0.18(7) 0.06(5) 0.08(7) 0.01(5)
N19 0.09(3) 0.09(3) 0.11(4) 0.01(3) 0.02(3) -0.01(2)
N20 0.08(3) 0.10(3) 0.12(4) 0.01(3) 0.00(3) 0.00(3)
N21 0.10(3) 0.10(3) 0.12(4) 0.02(3) 0.03(3) -0.01(3)
N22 0.14(5) 0.09(3) 0.14(5) 0.03(3) 0.01(4) 0.00(3)
N23 0.10(4) 0.13(5) 0.18(6) 0.05(4) 0.02(4) 0.00(3)
N24 0.12(5) 0.13(5) 0.16(6) 0.04(4) 0.00(4) -0.02(4)
N25 0.07(2) 0.07(2) 0.09(3) 0.02(2) 0.01(2) 0.00(2)
N26 0.08(3) 0.08(3) 0.12(4) 0.01(3) 0.03(3) 0.01(2)
N27 0.08(3) 0.07(2) 0.09(3) 0.01(2) 0.02(2) 0.00(2)
N28 0.13(3) 0.11(3) 0.13(3) 0.00(3) 0.01(3) 0.00(3)
N29 0.11(4) 0.08(3) 0.18(6) -0.03(3) 0.01(4) -0.02(3)
N30 0.15(4) 0.12(3) 0.13(3) 0.01(3) 0.02(3) 0.03(3)
N31 0.05(2) 0.10(3) 0.09(3) 0.00(2) 0.00(2) -0.01(2)
N32 0.07(2) 0.08(3) 0.09(3) 0.00(2) 0.01(2) -0.01(2)
N33 0.06(2) 0.10(3) 0.09(3) -0.01(2) 0.00(2) -0.02(2)
N34 0.11(4) 0.12(4) 0.11(4) 0.00(3) 0.03(3) -0.02(3)
N35 0.09(3) 0.10(3) 0.13(4) -0.01(3) -0.01(3) 0.02(3)
N36 0.07(2) 0.08(2) 0.08(2) 0.010(19) 0.023(19) 0.002(18)
N37 0.07(3) 0.11(3) 0.05(2) 0.00(2) 0.00(2) -0.02(2)
N38 0.08(3) 0.11(3) 0.08(3) 0.01(3) 0.01(2) -0.01(3)
N39 0.08(3) 0.11(3) 0.08(3) 0.01(3) 0.02(2) -0.01(2)
N40 0.08(3) 0.10(3) 0.07(3) 0.00(2) 0.02(2) 0.00(2)
N41 0.09(3) 0.12(4) 0.08(3) 0.00(3) 0.02(3) -0.01(3)
N42 0.09(3) 0.12(4) 0.09(3) -0.02(3) 0.01(3) 0.00(3)
C1 0.18(4) 0.18(4) 0.19(4) -0.02(3) 0.02(3) 0.04(3)
C2 0.19(4) 0.17(4) 0.20(4) 0.00(3) 0.03(4) -0.01(3)
C3 0.05(2) 0.07(2) 0.06(2) 0.005(19) 0.014(18) -0.008(18)
C4 0.19(3) 0.18(3) 0.18(3) 0.01(3) 0.01(3) -0.01(3)
C5 0.16(4) 0.15(3) 0.18(4) 0.01(3) 0.03(3) 0.00(3)
C6 0.23(4) 0.22(4) 0.23(4) 0.00(3) 0.03(3) -0.01(3)
C7 0.22(4) 0.22(4) 0.22(4) 0.01(3) 0.03(3) 0.00(3)
C8 0.19(4) 0.21(4) 0.20(4) 0.02(4) 0.03(3) 0.01(3)
C9 0.21(3) 0.21(3) 0.21(3) 0.00(3) 0.05(3) 0.01(3)
C10 0.045(19) 0.07(2) 0.06(2) 0.005(18) 0.011(17) -0.003(17)
C11 0.035(17) 0.050(18) 0.050(19) -0.002(16) 0.007(15) 0.004(15)
C12 0.19(3) 0.19(3) 0.19(3) 0.00(2) 0.04(2) 0.01(2)
C13 0.20(4) 0.19(3) 0.18(3) 0.01(3) 0.04(3) 0.01(3)
C14 0.24(4) 0.23(4) 0.24(4) 0.00(3) 0.03(3) -0.01(3)
C15 0.044(19) 0.053(19) 0.07(2) 0.001(17) 0.005(17) 0.004(16)
C16 0.20(4) 0.19(4) 0.19(4) 0.01(3) 0.01(3) -0.01(3)
C18 0.053(19) 0.07(2) 0.06(2) 0.002(18) 0.012(17) 0.006(18)
C19 0.041(17) 0.06(2) 0.06(2) 0.001(17) 0.008(16) 0.004(15)
C20 0.05(2) 0.06(2) 0.07(2) 0.007(19) 0.011(19) -0.004(16)
C21 0.05(2) 0.07(2) 0.06(2) 0.000(18) 0.006(17) -0.002(18)
C22 0.05(2) 0.07(2) 0.06(2) 0.000(18) 0.005(18) 0.001(18)
C23 0.041(19) 0.05(2) 0.07(2) 0.006(17) 0.008(16) 0.005(16)
C24 0.09(3) 0.12(3) 0.12(3) -0.01(3) 0.03(2) -0.02(3)
C25 0.08(3) 0.09(3) 0.10(3) 0.00(2) 0.01(2) -0.01(2)
C26 0.08(3) 0.09(3) 0.11(3) -0.01(2) 0.00(2) 0.00(2)
C27 0.09(3) 0.10(3) 0.09(3) 0.01(2) 0.02(2) 0.00(2)
C28 0.11(3) 0.11(3) 0.10(3) 0.00(2) 0.04(2) -0.01(3)
C29 0.10(3) 0.12(3) 0.12(3) 0.00(3) 0.01(3) -0.01(3)
C30 0.08(2) 0.11(3) 0.10(3) -0.01(2) 0.02(2) 0.01(2)
C31 0.09(3) 0.09(2) 0.10(3) 0.01(2) 0.01(2) 0.00(2)
C32 0.08(2) 0.09(2) 0.09(2) 0.00(2) 0.03(2) 0.012(19)
C33 0.10(3) 0.10(3) 0.11(3) -0.01(3) 0.02(2) -0.01(2)
C34 0.07(2) 0.10(3) 0.10(3) 0.00(2) 0.01(2) 0.01(2)
C35 0.10(3) 0.09(2) 0.10(3) 0.01(2) 0.02(2) 0.02(2)
C36 0.07(2) 0.10(3) 0.10(3) 0.00(2) 0.02(2) -0.01(2)
C37 0.09(3) 0.10(3) 0.10(3) 0.01(2) 0.02(2) 0.00(2)
C38 0.09(3) 0.10(3) 0.10(3) 0.02(2) 0.01(2) 0.00(2)
C39 0.09(3) 0.12(3) 0.10(3) 0.00(2) 0.02(2) -0.01(3)
C40 0.08(3) 0.10(3) 0.09(3) 0.00(2) 0.02(2) 0.01(2)
C41 0.09(3) 0.11(3) 0.10(3) -0.01(2) 0.01(2) 0.00(2)
C42 0.09(3) 0.11(3) 0.12(3) 0.00(2) 0.04(2) 0.00(2)
C43 0.09(3) 0.10(3) 0.10(3) 0.02(2) 0.02(2) 0.00(2)
C44 0.07(3) 0.11(3) 0.12(3) 0.01(3) 0.02(3) 0.02(3)
C45 0.09(3) 0.11(3) 0.10(3) 0.01(2) 0.02(2) 0.01(2)
C46 0.09(3) 0.10(3) 0.11(3) 0.00(2) 0.01(3) -0.01(2)
C47 0.09(3) 0.11(3) 0.09(3) 0.00(2) 0.02(2) -0.01(2)
C48 0.14(3) 0.14(3) 0.14(3) -0.02(3) 0.02(3) 0.00(3)
C49 0.11(3) 0.11(3) 0.11(3) 0.02(3) 0.00(3) -0.02(3)
C50 0.07(3) 0.10(3) 0.10(3) 0.01(2) 0.01(2) -0.02(2)
C51 0.10(3) 0.10(3) 0.11(3) 0.01(3) 0.02(2) 0.02(2)
C52 0.08(3) 0.12(3) 0.09(3) 0.01(3) 0.01(2) -0.01(2)
C53 0.10(3) 0.13(3) 0.11(3) -0.02(3) 0.02(2) 0.01(3)
C54 0.10(3) 0.10(3) 0.11(3) 0.02(3) 0.02(2) -0.01(2)
C55 0.08(3) 0.12(3) 0.11(3) -0.02(3) 0.02(2) 0.01(2)
C56 0.09(3) 0.11(3) 0.10(3) 0.00(3) 0.04(2) 0.01(2)
C57 0.11(3) 0.12(3) 0.12(3) -0.02(3) 0.02(3) -0.01(3)
C58 0.10(3) 0.12(3) 0.12(3) 0.01(3) 0.01(3) -0.01(3)
C59 0.11(3) 0.13(3) 0.12(3) 0.02(3) 0.02(3) 0.00(3)
C60 0.11(3) 0.11(3) 0.11(3) -0.01(2) 0.01(2) 0.01(2)
C61 0.10(3) 0.12(3) 0.10(3) 0.01(2) 0.01(2) -0.01(3)
C62 0.09(3) 0.12(3) 0.11(3) 0.00(3) 0.04(2) 0.01(2)
C63 0.12(3) 0.14(3) 0.12(3) 0.00(3) 0.01(3) 0.00(3)
C64 0.10(2) 0.10(2) 0.12(3) 0.01(2) 0.03(2) 0.00(2)
C65 0.10(3) 0.12(3) 0.11(3) -0.01(3) 0.02(3) -0.02(2)
C66 0.11(3) 0.12(3) 0.14(3) 0.01(3) 0.03(3) -0.01(2)
C67 0.11(3) 0.10(3) 0.12(3) 0.02(3) 0.00(3) -0.02(3)
C68 0.12(3) 0.12(3) 0.12(3) -0.01(3) 0.02(3) 0.00(3)
C69 0.08(3) 0.11(3) 0.10(3) -0.01(2) 0.01(2) 0.01(2)
C70 0.11(3) 0.12(3) 0.11(3) 0.00(3) 0.02(3) -0.01(3)
C71 0.13(3) 0.13(3) 0.14(3) -0.01(3) 0.02(3) 0.01(2)
C72 0.09(3) 0.11(3) 0.10(3) 0.00(3) 0.03(3) 0.00(3)
C73 0.15(3) 0.12(3) 0.15(3) 0.02(3) 0.02(3) -0.01(3)
C74 0.14(3) 0.12(3) 0.12(3) 0.00(3) 0.02(3) 0.00(3)
C75 0.11(3) 0.12(3) 0.11(3) 0.03(3) 0.00(3) 0.00(3)
C76 0.13(3) 0.13(3) 0.12(3) -0.01(3) 0.02(3) -0.01(3)
C77 0.12(3) 0.16(4) 0.13(3) 0.00(3) 0.04(3) -0.02(3)
C78 0.11(3) 0.14(3) 0.12(3) -0.01(3) 0.02(3) 0.01(3)
C79 0.11(3) 0.12(3) 0.13(3) 0.02(2) 0.01(2) 0.00(2)
C80 0.12(3) 0.13(3) 0.16(3) -0.01(3) 0.05(3) -0.03(3)
C81 0.12(3) 0.12(3) 0.11(3) -0.01(2) 0.02(2) 0.01(2)
C82 0.12(3) 0.12(3) 0.13(3) 0.03(3) 0.00(3) -0.02(3)
C83 0.13(3) 0.13(3) 0.13(3) 0.00(3) 0.01(3) -0.01(3)
C84 0.11(3) 0.13(3) 0.11(3) 0.02(3) 0.00(3) -0.01(3)
C85 0.12(3) 0.13(3) 0.12(3) 0.01(3) 0.02(3) -0.01(3)
C86 0.11(3) 0.12(3) 0.12(3) 0.01(3) 0.01(3) -0.01(3)
C87 0.14(3) 0.12(3) 0.12(3) -0.01(3) 0.03(3) -0.01(3)
C88 0.12(3) 0.13(3) 0.13(3) 0.02(3) 0.02(3) 0.00(3)
C89 0.10(3) 0.13(3) 0.13(3) -0.01(2) 0.05(2) 0.00(2)
C90 0.11(3) 0.11(3) 0.12(3) 0.01(3) 0.03(3) 0.03(2)
C91 0.10(3) 0.13(3) 0.15(3) 0.01(3) 0.05(3) -0.01(3)
C92 0.14(3) 0.12(3) 0.13(3) 0.01(3) 0.02(3) 0.01(3)
C93 0.12(3) 0.13(3) 0.12(3) 0.00(3) 0.03(3) 0.01(3)
C94 0.14(3) 0.16(4) 0.16(3) 0.01(3) 0.04(3) 0.01(3)
C95 0.18(4) 0.20(4) 0.19(4) 0.01(3) 0.03(3) -0.01(3)
C96 0.12(3) 0.12(3) 0.13(3) -0.01(3) 0.01(3) 0.02(2)
C97 0.17(4) 0.18(4) 0.18(4) 0.00(3) 0.03(3) -0.01(3)
C98 0.12(3) 0.13(3) 0.13(3) 0.01(3) 0.01(3) -0.01(3)
C99 0.12(3) 0.12(3) 0.14(3) -0.01(3) 0.03(3) 0.01(3)
C100 0.13(3) 0.12(3) 0.12(3) 0.00(3) 0.01(3) 0.02(3)
C101 0.13(3) 0.13(3) 0.12(3) 0.00(3) 0.02(3) 0.01(3)
C102 0.12(3) 0.13(3) 0.15(3) -0.01(3) 0.02(3) -0.01(3)
C103 0.17(3) 0.17(3) 0.16(3) 0.00(2) 0.03(2) 0.01(3)
C104 0.15(4) 0.17(4) 0.17(4) 0.01(3) 0.03(3) -0.01(3)
C105 0.11(3) 0.13(3) 0.13(3) 0.01(3) 0.02(3) -0.01(3)
C106 0.15(3) 0.16(3) 0.15(3) 0.03(3) 0.02(3) 0.00(3)
C107 0.13(3) 0.13(3) 0.15(3) 0.01(3) 0.03(3) 0.00(3)
C108 0.15(4) 0.15(3) 0.13(3) 0.01(3) 0.04(3) 0.01(3)
C109 0.15(3) 0.17(4) 0.16(3) 0.00(3) 0.04(3) 0.01(3)
C110 0.12(3) 0.16(3) 0.14(3) -0.01(3) 0.04(3) -0.02(3)
C111 0.15(4) 0.16(4) 0.16(4) -0.02(3) 0.02(3) 0.03(3)
C112 0.14(3) 0.13(3) 0.16(3) 0.01(3) 0.02(3) -0.01(3)
C113 0.16(4) 0.15(3) 0.13(3) 0.00(3) 0.04(3) 0.01(3)
C114 0.13(3) 0.14(3) 0.16(3) 0.01(3) 0.04(3) 0.00(3)
C115 0.15(4) 0.15(3) 0.17(4) 0.00(3) 0.02(3) 0.00(3)
C116 0.14(4) 0.13(3) 0.17(3) 0.00(3) 0.03(3) -0.02(3)
C117 0.14(3) 0.13(3) 0.16(4) 0.00(3) 0.02(3) 0.00(3)
C118 0.12(3) 0.15(3) 0.16(4) 0.00(3) 0.03(3) -0.01(3)
C119 0.16(4) 0.16(4) 0.17(4) 0.02(3) 0.01(3) -0.01(3)
C120 0.17(3) 0.16(3) 0.16(3) -0.01(3) 0.00(2) 0.02(3)
C121 0.15(3) 0.15(3) 0.13(3) -0.01(3) 0.01(3) 0.01(3)
C122 0.16(3) 0.16(3) 0.15(3) -0.01(3) 0.01(3) 0.02(3)
C123 0.15(4) 0.17(4) 0.17(4) -0.01(3) 0.02(3) 0.03(3)
C124 0.17(3) 0.16(3) 0.16(3) 0.01(3) 0.01(3) -0.01(3)
C125 0.14(3) 0.14(3) 0.17(4) -0.01(3) 0.06(3) -0.03(3)
C126 0.13(3) 0.14(3) 0.13(3) 0.01(3) 0.03(3) 0.00(3)
C127 0.18(4) 0.19(4) 0.19(4) 0.00(3) 0.03(3) -0.02(4)
C128 0.13(3) 0.14(3) 0.16(4) -0.01(3) 0.02(3) -0.02(3)
C129 0.17(4) 0.16(3) 0.14(3) 0.00(3) 0.03(3) 0.02(3)
C130 0.15(3) 0.15(3) 0.17(4) 0.01(3) 0.02(3) 0.01(3)
C131 0.14(3) 0.13(3) 0.13(3) -0.01(3) 0.03(3) -0.02(3)
C132 0.16(4) 0.17(3) 0.16(4) 0.03(3) 0.01(3) -0.01(3)
C133 0.18(4) 0.19(4) 0.19(4) 0.00(3) 0.04(3) 0.00(3)
C134 0.14(3) 0.18(4) 0.15(3) -0.01(3) 0.04(3) -0.03(3)
C135 0.18(4) 0.19(4) 0.19(4) 0.00(3) 0.02(3) -0.01(3)
C136 0.16(4) 0.18(4) 0.17(4) -0.03(3) 0.03(3) 0.04(3)
C138 0.16(4) 0.17(4) 0.16(3) -0.03(3) 0.03(3) 0.03(3)
C139 0.15(3) 0.15(4) 0.17(4) 0.01(3) 0.03(3) 0.01(3)
C140 0.22(3) 0.22(3) 0.21(3) 0.01(3) 0.05(3) 0.00(3)
C141 0.19(4) 0.20(4) 0.21(4) -0.01(3) 0.04(3) -0.01(4)
C143 0.18(4) 0.19(4) 0.18(4) 0.00(3) 0.02(3) 0.00(3)
C144 0.19(4) 0.20(4) 0.20(4) -0.01(3) 0.04(3) -0.01(3)
C145 0.14(3) 0.16(4) 0.18(4) -0.02(3) 0.02(3) -0.01(3)
C146 0.18(4) 0.17(3) 0.18(4) 0.01(3) 0.01(3) -0.01(3)
C147 0.17(3) 0.17(3) 0.18(3) -0.01(3) 0.02(3) 0.00(3)
C148 0.18(4) 0.16(3) 0.14(3) 0.01(3) 0.03(3) 0.02(3)
C149 0.19(4) 0.17(4) 0.20(4) 0.01(3) 0.04(3) 0.00(3)
C150 0.18(4) 0.18(4) 0.18(4) 0.02(3) 0.01(3) -0.01(3)
C151 0.17(4) 0.19(4) 0.19(4) -0.02(3) 0.02(3) 0.04(3)
C152 0.09(2) 0.08(2) 0.10(3) 0.00(2) 0.03(2) -0.01(2)
C153 0.11(3) 0.12(3) 0.12(3) 0.00(3) 0.02(3) 0.01(3)
C154 0.13(3) 0.15(3) 0.15(3) -0.01(3) 0.06(3) -0.01(3)
C155 0.041(19) 0.053(19) 0.055(19) 0.007(17) 0.011(16) 0.002(16)
C156 0.043(17) 0.054(18) 0.049(19) 0.001(16) 0.008(16) -0.002(15)
C157 0.039(18) 0.05(2) 0.044(19) 0.006(16) 0.011(15) 0.010(16)
C158 0.054(18) 0.055(19) 0.053(19) 0.005(16) 0.010(16) -0.002(16)
C159 0.06(2) 0.07(3) 0.06(2) 0.01(2) 0.01(2) 0.01(2)
C160 0.044(19) 0.066(19) 0.07(2) 0.005(18) 0.009(17) 0.001(17)
C161 0.051(19) 0.06(2) 0.05(2) 0.007(18) 0.008(18) 0.001(17)
C162 0.048(19) 0.070(19) 0.06(2) 0.000(17) 0.008(17) -0.001(17)
C163 0.040(18) 0.056(19) 0.05(2) -0.002(17) 0.005(16) 0.003(16)
C164 0.038(18) 0.061(19) 0.068(19) 0.005(16) 0.011(16) 0.001(16)
C165 0.039(17) 0.052(18) 0.054(19) 0.003(16) 0.007(15) 0.001(15)
C166 0.035(18) 0.057(19) 0.06(2) -0.002(18) 0.007(16) 0.008(16)
C167 0.037(18) 0.061(19) 0.064(19) 0.000(16) 0.003(16) 0.003(16)
C168 0.09(3) 0.09(3) 0.11(3) 0.00(2) 0.00(2) -0.01(2)
C169 0.08(3) 0.10(3) 0.10(3) 0.00(2) 0.02(2) 0.00(2)
C170 0.11(3) 0.10(3) 0.14(3) 0.00(3) 0.03(3) 0.00(3)
C171 0.13(3) 0.13(3) 0.13(3) 0.00(3) 0.02(3) -0.01(3)
C172 0.15(3) 0.13(3) 0.15(3) 0.01(3) 0.02(3) 0.01(3)
C173 0.15(3) 0.13(3) 0.16(4) 0.01(3) 0.02(3) 0.00(3)
C174 0.05(2) 0.06(2) 0.07(2) 0.000(19) 0.014(19) -0.002(17)
C175 0.05(2) 0.063(19) 0.07(2) 0.002(18) 0.007(17) -0.002(17)
C176 0.047(18) 0.064(19) 0.07(2) 0.004(18) 0.010(17) -0.001(16)
C177 0.039(19) 0.07(2) 0.06(2) 0.004(18) 0.010(16) -0.001(17)
C178 0.05(2) 0.06(2) 0.06(2) 0.006(17) 0.015(18) 0.004(17)
C179 0.06(2) 0.08(2) 0.07(2) 0.006(19) 0.012(17) 0.001(17)
C180 0.046(17) 0.06(2) 0.06(2) 0.005(18) 0.008(17) 0.005(16)
C181 0.044(19) 0.064(18) 0.07(2) -0.002(17) 0.011(16) 0.002(16)
C182 0.056(18) 0.059(19) 0.06(2) 0.003(17) 0.008(18) 0.002(16)
C183 0.053(19) 0.063(19) 0.06(2) 0.008(18) 0.011(17) 0.010(17)
C184 0.054(19) 0.057(19) 0.062(19) 0.007(17) 0.007(17) -0.002(17)
C185 0.051(19) 0.07(2) 0.07(2) 0.005(17) 0.011(17) 0.001(17)
C186 0.048(18) 0.06(2) 0.053(18) 0.002(17) 0.010(15) -0.003(16)
C187 0.05(2) 0.05(2) 0.07(2) 0.00(2) 0.01(2) 0.00(2)
C188 0.04(2) 0.06(2) 0.06(2) 0.001(19) 0.003(18) -0.007(18)
C189 0.050(18) 0.057(19) 0.06(2) -0.003(17) 0.007(17) -0.001(16)
C190 0.051(19) 0.07(2) 0.07(2) 0.009(18) 0.008(17) -0.002(16)
C191 0.06(2) 0.06(2) 0.06(2) 0.007(18) 0.017(19) 0.005(19)
C192 0.047(18) 0.055(19) 0.06(2) 0.000(17) 0.005(16) -0.002(16)
C193 0.047(19) 0.06(2) 0.06(2) 0.005(18) 0.007(17) -0.004(16)
C194 0.07(2) 0.10(2) 0.09(2) 0.00(2) 0.02(2) 0.01(2)
C195 0.11(3) 0.12(3) 0.12(3) 0.01(3) 0.02(3) 0.00(3)
C196 0.11(3) 0.13(3) 0.12(3) -0.01(3) 0.01(3) 0.01(3)
C197 0.12(3) 0.16(3) 0.11(3) -0.01(3) 0.04(2) -0.01(3)
C198 0.11(3) 0.13(3) 0.13(3) 0.01(3) 0.00(3) -0.01(3)
C199 0.15(3) 0.16(4) 0.17(4) -0.01(3) 0.06(3) -0.02(3)
C200 0.06(2) 0.06(2) 0.07(2) 0.003(18) 0.015(18) 0.005(18)
C201 0.05(2) 0.06(2) 0.07(2) 0.008(18) 0.011(18) -0.002(18)
C202 0.054(19) 0.06(2) 0.07(2) 0.005(17) 0.017(17) 0.006(17)
C203 0.048(19) 0.058(19) 0.064(19) -0.003(16) 0.008(16) 0.003(16)
C204 0.06(2) 0.06(2) 0.07(2) 0.004(19) 0.012(19) -0.005(19)
C205 0.051(19) 0.061(18) 0.06(2) 0.005(17) 0.014(17) 0.002(16)
C206 0.050(19) 0.07(2) 0.08(2) 0.003(19) 0.010(18) -0.001(17)
C207 0.052(19) 0.07(2) 0.07(2) -0.004(18) 0.015(17) 0.002(17)
C208 0.06(3) 0.07(2) 0.07(3) 0.00(2) 0.00(2) 0.00(2)
C209 0.06(2) 0.06(2) 0.06(2) 0.00(2) 0.02(2) 0.00(2)
C210 0.06(2) 0.08(2) 0.08(2) 0.00(2) 0.008(19) 0.001(18)
C211 0.05(2) 0.06(2) 0.08(2) -0.002(19) 0.011(18) -0.002(17)
C212 0.06(2) 0.07(2) 0.07(3) 0.00(2) 0.00(2) 0.00(2)
C213 0.07(3) 0.08(2) 0.08(3) 0.01(2) 0.01(2) 0.00(2)
C214 0.08(2) 0.08(2) 0.08(2) -0.01(2) 0.00(2) 0.01(2)
C215 0.039(18) 0.06(2) 0.06(2) 0.001(18) 0.007(18) 0.001(16)
C216 0.06(2) 0.06(2) 0.08(2) -0.01(2) 0.02(2) 0.005(19)
C217 0.09(2) 0.09(2) 0.10(3) 0.01(2) 0.01(2) 0.00(2)
C218 0.12(3) 0.11(3) 0.10(3) -0.01(3) 0.03(2) 0.01(2)
C219 0.09(3) 0.11(3) 0.12(3) 0.00(3) 0.04(3) 0.00(2)
C220 0.14(3) 0.13(3) 0.13(3) 0.00(3) 0.04(3) 0.01(3)
C221 0.13(3) 0.12(3) 0.13(3) 0.02(3) 0.03(3) 0.00(3)
C222 0.14(3) 0.15(3) 0.14(3) 0.01(3) 0.02(3) 0.00(3)
C319 0.12(3) 0.13(3) 0.13(3) 0.01(3) 0.02(3) -0.02(3)
C384 0.07(2) 0.08(2) 0.09(3) 0.02(2) 0.02(2) 0.02(2)
C385 0.07(2) 0.08(2) 0.08(2) 0.03(2) 0.03(2) 0.02(2)
C386 0.07(3) 0.09(3) 0.08(3) -0.01(3) 0.01(2) 0.01(2)
C387 0.08(2) 0.09(2) 0.10(2) 0.03(2) 0.03(2) 0.02(2)
C388 0.07(2) 0.08(2) 0.08(2) 0.013(19) 0.026(19) 0.010(19)
C389 0.07(2) 0.08(2) 0.09(3) 0.03(2) 0.03(2) 0.02(2)
C390 0.06(2) 0.08(2) 0.08(2) 0.01(2) 0.02(2) 0.01(2)
C391 0.06(2) 0.08(2) 0.08(2) 0.01(2) 0.018(18) 0.009(19)
C392 0.08(2) 0.09(2) 0.09(2) 0.00(2) 0.03(2) 0.01(2)
C393 0.08(2) 0.09(3) 0.09(3) 0.02(2) 0.04(2) 0.02(2)
C394 0.08(3) 0.09(3) 0.09(3) 0.01(2) 0.02(2) 0.02(2)
C395 0.06(2) 0.09(3) 0.08(2) 0.02(2) 0.017(19) 0.00(2)
C396 0.07(2) 0.09(2) 0.09(2) 0.01(2) 0.02(2) -0.002(19)
C397 0.09(3) 0.10(3) 0.10(3) 0.02(2) 0.02(2) 0.00(2)
C398 0.08(2) 0.09(2) 0.10(3) 0.04(2) 0.03(2) 0.02(2)
C400 0.10(2) 0.10(3) 0.10(2) 0.02(2) 0.05(2) 0.03(2)
C401 0.07(2) 0.09(3) 0.10(3) 0.02(2) 0.02(2) 0.03(2)
C402 0.08(3) 0.10(3) 0.10(3) 0.01(2) 0.04(2) 0.02(2)
C403 0.07(2) 0.09(3) 0.09(3) 0.00(2) 0.01(2) 0.01(2)
C404 0.044(17) 0.062(19) 0.06(2) 0.002(17) 0.010(16) 0.002(15)
C405 0.06(2) 0.07(2) 0.06(2) 0.009(17) 0.025(17) 0.014(17)
C406 0.18(4) 0.16(4) 0.20(4) 0.00(3) 0.02(3) -0.01(3)
C407 0.19(4) 0.17(4) 0.21(4) 0.00(4) 0.02(3) -0.01(3)
C408 0.06(2) 0.06(2) 0.07(2) 0.021(18) 0.020(18) 0.008(17)

loop_
_atom_type_symbol
_atom_type_description
_atom_type_scat_dispersion_real
_atom_type_scat_dispersion_imag
_atom_type_scat_source
C C 0.0181 0.0091 'International Tables Vol C Tables 4.2.6.8 and 6.1.1.4'
H H 0.0000 0.0000 'International Tables Vol C Tables 4.2.6.8 and 6.1.1.4'
N N 0.0311 0.0180 'International Tables Vol C Tables 4.2.6.8 and 6.1.1.4'
O O 0.0492 0.0322 'International Tables Vol C Tables 4.2.6.8 and 6.1.1.4'
Ti Ti 0.2191 1.8069 'International Tables Vol C Tables 4.2.6.8 and 6.1.1.4'
Mn Mn -0.5299 2.8052 'International Tables Vol C Tables 4.2.6.8 and 6.1.1.4'

loop_
_geom_angle_atom_site_label_1
_geom_angle_atom_site_label_2
_geom_angle_atom_site_label_3
_geom_angle
O5 Ti1 O4 95.3(11)
O5 Ti1 O2 94.0(11)
O4 Ti1 O2 94.6(11)
O5 Ti1 O9 96.3(11)
O4 Ti1 O9 84.5(11)
O2 Ti1 O9 169.7(11)
O5 Ti1 O10 85.1(11)
O4 Ti1 O10 171.0(11)
O2 Ti1 O10 94.4(11)
O9 Ti1 O10 86.5(11)
O5 Ti1 O13 169.6(12)
O4 Ti1 O13 95.0(11)
O2 Ti1 O13 84.2(11)
O9 Ti1 O13 85.7(11)
O10 Ti1 O13 84.8(11)
O3 Ti2 O6 94.8(11)
O3 Ti2 O17 94.9(12)
O6 Ti2 O17 94.9(12)
O3 Ti2 O25 170.1(12)
O6 Ti2 O25 95.1(12)
O17 Ti2 O25 84.6(12)
O3 Ti2 O15 85.3(11)
O6 Ti2 O15 169.2(12)
O17 Ti2 O15 95.8(12)
O25 Ti2 O15 85.0(11)
O3 Ti2 O19 95.5(12)
O6 Ti2 O19 84.1(12)
O17 Ti2 O19 169.6(12)
O25 Ti2 O19 85.2(12)
O15 Ti2 O19 85.2(12)
O1 Ti3 O8 93.2(12)
O1 Ti3 O12 95.3(11)
O8 Ti3 O12 94.7(12)
O1 Ti3 O53 85.2(11)
O8 Ti3 O53 169.5(11)
O12 Ti3 O53 95.8(11)
O1 Ti3 O7 96.4(11)
O8 Ti3 O7 85.5(11)
O12 Ti3 O7 168.2(11)
O53 Ti3 O7 84.4(11)
O1 Ti3 O16 171.3(12)
O8 Ti3 O16 95.5(12)
O12 Ti3 O16 84.2(11)
O53 Ti3 O16 86.2(11)
O7 Ti3 O16 84.0(11)
O14 Ti4 O54 95.1(12)
O14 Ti4 O57 94.5(12)
O54 Ti4 O57 94.3(12)
O14 Ti4 O56 95.5(12)
O54 Ti4 O56 169.4(12)
O57 Ti4 O56 85.1(12)
O14 Ti4 O55 83.9(12)
O54 Ti4 O55 96.1(12)
O57 Ti4 O55 169.5(12)
O56 Ti4 O55 84.8(11)
O14 Ti4 O21 169.6(13)
O54 Ti4 O21 84.7(12)
O57 Ti4 O21 95.9(12)
O56 Ti4 O21 84.8(12)
O55 Ti4 O21 85.8(12)
O11 Ti6 O59 96.3(12)
O11 Ti6 O62 94.0(12)
O59 Ti6 O62 94.6(12)
O11 Ti6 O37 169.3(14)
O59 Ti6 O37 83.9(12)
O62 Ti6 O37 96.7(13)
O11 Ti6 O61 83.8(12)
O59 Ti6 O61 96.3(12)
O62 Ti6 O61 169.0(12)
O37 Ti6 O61 85.5(13)
O11 Ti6 O30 94.6(12)
O59 Ti6 O30 169.0(12)
O62 Ti6 O30 84.2(13)
O37 Ti6 O30 85.4(12)
O61 Ti6 O30 85.2(12)
O18 Ti7 O58 93.8(13)
O18 Ti7 O20 94.9(12)
O58 Ti7 O20 95.7(13)
O18 Ti7 O29 96.5(12)
O58 Ti7 O29 84.4(13)
O20 Ti7 O29 168.6(13)
O18 Ti7 O35 85.6(12)
O58 Ti7 O35 169.4(13)
O20 Ti7 O35 94.9(13)
O29 Ti7 O35 85.2(13)
O18 Ti7 O42 170.6(14)
O58 Ti7 O42 95.6(14)
O20 Ti7 O42 84.8(13)
O29 Ti7 O42 83.8(13)
O35 Ti7 O42 85.0(13)
O28 Ti8 O23 94.3(14)
O28 Ti8 O33 94.9(14)
O23 Ti8 O33 93.9(13)
O28 Ti8 O68 169.5(15)
O23 Ti8 O68 96.2(15)
O33 Ti8 O68 84.3(15)
O28 Ti8 O70 95.6(15)
O23 Ti8 O70 85.1(15)
O33 Ti8 O70 169.5(15)
O68 Ti8 O70 85.4(16)
O28 Ti8 O46 84.4(15)
O23 Ti8 O46 170.5(16)
O33 Ti8 O46 95.6(15)
O68 Ti8 O46 85.3(16)
O70 Ti8 O46 85.6(16)
O60 Ti5 O26 96.1(13)
O60 Ti5 O31 95.2(14)
O26 Ti5 O31 95.9(13)
O60 Ti5 O22 95.2(13)
O26 Ti5 O22 83.6(13)
O31 Ti5 O22 169.6(13)
O60 Ti5 O41 167.6(14)
O26 Ti5 O41 96.3(13)
O31 Ti5 O41 84.5(13)
O22 Ti5 O41 85.2(13)
O60 Ti5 O40 84.1(13)
O26 Ti5 O40 168.3(14)
O31 Ti5 O40 95.7(14)
O22 Ti5 O40 84.8(13)
O41 Ti5 O40 83.5(13)
N2 Mn1 N3 90.9(16)
N2 Mn1 N6 168(2)
N3 Mn1 N6 78(2)
N2 Mn1 N1 91.4(16)
N3 Mn1 N1 90.2(17)
N6 Mn1 N1 93(2)
N2 Mn1 N5 99.6(17)
N3 Mn1 N5 163(2)
N6 Mn1 N5 92(2)
N1 Mn1 N5 76.2(19)
N2 Mn1 N4 76.8(16)
N3 Mn1 N4 101.5(19)
N6 Mn1 N4 100(2)
N1 Mn1 N4 163.4(19)
N5 Mn1 N4 94(2)
N10 Mn2 N12 76(2)
N10 Mn2 N11 97(2)
N12 Mn2 N11 96(2)
N10 Mn2 N9 162.6(19)
N12 Mn2 N9 100(2)
N11 Mn2 N9 100(2)
N10 Mn2 N7 91.8(17)
N12 Mn2 N7 165(2)
N11 Mn2 N7 75.8(17)
N9 Mn2 N7 94.3(17)
N10 Mn2 N42 89.5(19)
N12 Mn2 N42 100(2)
N11 Mn2 N42 164.0(19)
N9 Mn2 N42 74.3(18)
N7 Mn2 N42 89.4(16)
N13 Mn3 N15 92.8(17)
N13 Mn3 N16 78.0(16)
N15 Mn3 N16 97(2)
N13 Mn3 N17 98.3(19)
N15 Mn3 N17 163(2)
N16 Mn3 N17 97(2)
N13 Mn3 N18 168(3)
N15 Mn3 N18 76(3)
N16 Mn3 N18 99(2)
N17 Mn3 N18 93(3)
N13 Mn3 N14 87.1(16)
N15 Mn3 N14 93.0(18)
N16 Mn3 N14 162.5(19)
N17 Mn3 N14 75(2)
N18 Mn3 N14 98(2)
N23 Mn4 N24 91(3)
N23 Mn4 N19 75(2)
N24 Mn4 N19 159(2)
N23 Mn4 N20 162(2)
N24 Mn4 N20 105(2)
N19 Mn4 N20 91.6(18)
N23 Mn4 N21 102(2)
N24 Mn4 N21 77(2)
N19 Mn4 N21 90.5(19)
N20 Mn4 N21 88.7(17)
N23 Mn4 N22 96(2)
N24 Mn4 N22 97(2)
N19 Mn4 N22 100(2)
N20 Mn4 N22 75.2(18)
N21 Mn4 N22 161(2)
N30 Mn5 N28 76(2)
N30 Mn5 N25 163(2)
N28 Mn5 N25 90.4(19)
N30 Mn5 N26 101(2)
N28 Mn5 N26 90(2)
N25 Mn5 N26 89.1(15)
N30 Mn5 N27 94.3(19)
N28 Mn5 N27 161.5(19)
N25 Mn5 N27 101.8(15)
N26 Mn5 N27 76.1(16)
N30 Mn5 N29 97(2)
N28 Mn5 N29 103(2)
N25 Mn5 N29 75.3(18)
N26 Mn5 N29 160(2)
N27 Mn5 N29 94.0(19)
N8 Mn6 N34 79.3(19)
N8 Mn6 N33 99.8(17)
N34 Mn6 N33 94.8(18)
N8 Mn6 N31 89.3(17)
N34 Mn6 N31 163.9(18)
N33 Mn6 N31 75.9(14)
N8 Mn6 N35 162.4(18)
N34 Mn6 N35 97(2)
N33 Mn6 N35 97.5(17)
N31 Mn6 N35 97.6(17)
N8 Mn6 N32 87.0(16)
N34 Mn6 N32 101.0(17)
N33 Mn6 N32 163.8(16)
N31 Mn6 N32 89.6(14)
N35 Mn6 N32 77.0(17)
N39 Mn7 N41 99.3(16)
N39 Mn7 N40 75.8(16)
N41 Mn7 N40 96.9(17)
N39 Mn7 N38 98.5(17)
N41 Mn7 N38 96.9(17)
N40 Mn7 N38 165.7(15)
N39 Mn7 N37 92.6(15)
N41 Mn7 N37 166.8(16)
N40 Mn7 N37 91.4(15)
N38 Mn7 N37 75.6(15)
N39 Mn7 N36 165.3(16)
N41 Mn7 N36 77.1(15)
N40 Mn7 N36 90.4(15)
N38 Mn7 N36 96.1(16)
N37 Mn7 N36 92.7(14)
C155 O1 Ti3 138(2)
C180 O2 Ti1 138(2)
C163 O3 Ti2 138(2)
C157 O4 Ti1 137(2)
C161 O5 Ti1 138(2)
C166 O6 Ti2 139(3)
C159 O7 Ti3 134(3)
C345 O8 Ti3 138(2)
C209 O9 Ti1 135(3)
C371 O10 Ti1 133(3)
C177 O11 Ti6 139(3)
C191 O12 Ti3 138(2)
C188 O13 Ti1 135(2)
C193 O14 Ti4 140(3)
C187 O15 Ti2 134(3)
C242 O16 Ti3 134(3)
C215 O17 Ti2 137(2)
C204 O18 Ti7 140(3)
C212 O19 Ti2 135(3)
C276 O20 Ti7 138(3)
C229 O21 Ti4 134(3)
C248 O22 Ti5 135(3)
C384 O23 Ti8 137(3)
C255 O25 Ti2 135(3)
C236 O26 Ti5 139(3)
C374 O28 Ti8 139(3)
C265 O29 Ti7 136(3)
C264 O30 Ti6 134(3)
C280 O31 Ti5 137(3)
C277 O33 Ti8 139(3)
C208 O35 Ti7 132(3)
C304 O37 Ti6 134(3)
C377 O40 Ti5 134(3)
C331 O41 Ti5 135(4)
C386 O42 Ti7 133(3)
C72 O46 Ti8 134(4)
C162 C411 C183 121(4)
C162 C411 H41D 119.7
C183 C411 H41D 119.7
C361 O53 Ti3 136(3)
C178 O54 Ti4 138(2)
C354 O55 Ti4 134(3)
C233 O56 Ti4 135(3)
C239 O57 Ti4 138(3)
C368 O58 Ti7 140(3)
C224 O59 Ti6 138(3)
C201 O60 Ti5 138(3)
C213 O61 Ti6 135(3)
C174 O62 Ti6 138(3)
C337 O68 Ti8 133(4)
C44 O70 Ti8 131(4)
C165 C412 C344 114(3)
C165 C412 H41E 108.8
C344 C412 H41E 108.8
C165 C412 H41F 108.8
C344 C412 H41F 108.8
H41E C412 H41F 107.7
C94 N1 Mn1 113(4)
C94 N1 H1A 109.1
Mn1 N1 H1A 109.1
C94 N1 H1C 109.1
Mn1 N1 H1C 109.1
H1A N1 H1C 107.8
C220 N2 Mn1 112(4)
C220 N2 H2A 109.3
Mn1 N2 H2A 109.3
C220 N2 H2D 109.3
Mn1 N2 H2D 109.3
H2A N2 H2D 107.9
C71 N3 Mn1 105(4)
C71 N3 H3A 110.8
Mn1 N3 H3A 110.8
C71 N3 H3C 110.8
Mn1 N3 H3C 110.8
H3A N3 H3C 108.9
C113 N4 Mn1 109(3)
C113 N4 H4A 109.9
Mn1 N4 H4A 109.9
C113 N4 H4C 109.9
Mn1 N4 H4C 109.9
H4A N4 H4C 108.3
C104 N5 Mn1 108(4)
C104 N5 H5A 110.2
Mn1 N5 H5A 110.2
C104 N5 H5B 110.2
Mn1 N5 H5B 110.2
H5A N5 H5B 108.5
C99 N6 Mn1 107(4)
C99 N6 H6A 110.2
Mn1 N6 H6A 110.2
C99 N6 H6C 110.2
Mn1 N6 H6C 110.2
H6A N6 H6C 108.5
C296 N7 Mn2 112(3)
C296 N7 H7A 109.2
Mn2 N7 H7A 109.2
C296 N7 H7D 109.2
Mn2 N7 H7D 109.2
H7A N7 H7D 107.9
C95 N8 Mn6 114(5)
C95 N8 H8A 108.7
Mn6 N8 H8A 108.7
C95 N8 H8D 108.7
Mn6 N8 H8D 108.7
H8A N8 H8D 107.6
C98 N9 Mn2 109(4)
C98 N9 H9A 109.9
Mn2 N9 H9A 109.9
C98 N9 H9D 109.9
Mn2 N9 H9D 109.9
H9A N9 H9D 108.3
C111 N10 Mn2 113(4)
C111 N10 H10A 109.1
Mn2 N10 H10A 109.1
C111 N10 H10G 109.1
Mn2 N10 H10G 109.1
H10A N10 H10G 107.8
C70 N11 Mn2 111(4)
C70 N11 H11A 109.5
Mn2 N11 H11A 109.5
C70 N11 H11F 109.5
Mn2 N11 H11F 109.5
H11A N11 H11F 108.1
C138 N12 Mn2 114(5)
C138 N12 H12A 108.7
Mn2 N12 H12A 108.7
C138 N12 H12B 108.7
Mn2 N12 H12B 108.7
H12A N12 H12B 107.6
C327 N13 Mn3 113(3)
C327 N13 H13A 109.0
Mn3 N13 H13A 109.0
C327 N13 H13Q 109.0
Mn3 N13 H13Q 109.0
H13A N13 H13Q 107.8
C29 N14 Mn3 109(3)
C29 N14 H14A 109.9
Mn3 N14 H14A 109.9
C29 N14 H14P 109.9
Mn3 N14 H14P 109.9
H14A N14 H14P 108.3
C115 N15 Mn3 107(5)
C115 N15 H15A 110.3
Mn3 N15 H15A 110.3
C115 N15 H15I 110.3
Mn3 N15 H15I 110.3
H15A N15 H15I 108.5
C37 N16 Mn3 105(3)
C37 N16 H16A 110.6
Mn3 N16 H16A 110.6
C37 N16 H16G 110.6
Mn3 N16 H16G 110.6
H16A N16 H16G 108.8
C58 N17 Mn3 107(4)
C58 N17 H17A 110.3
Mn3 N17 H17A 110.3
C58 N17 H17I 110.3
Mn3 N17 H17I 110.3
H17A N17 H17I 108.6
C5 N18 Mn3 104(5)
C5 N18 H18A 111.0
Mn3 N18 H18A 111.0
C5 N18 H18D 111.0
Mn3 N18 H18D 111.0
H18A N18 H18D 109.0
C97 N19 Mn4 114(4)
C97 N19 H19A 108.8
Mn4 N19 H19A 108.8
C97 N19 H19J 108.8
Mn4 N19 H19J 108.8
H19A N19 H19J 107.7
C221 N20 Mn4 110(4)
C221 N20 H20A 109.8
Mn4 N20 H20A 109.8
C221 N20 H20C 109.8
Mn4 N20 H20C 109.8
H20A N20 H20C 108.2
C119 N21 Mn4 110(5)
C119 N21 H21A 109.7
Mn4 N21 H21A 109.7
C119 N21 H21H 109.7
Mn4 N21 H21H 109.7
H21A N21 H21H 108.2
C88 N22 Mn4 109(4)
C88 N22 H22A 109.8
Mn4 N22 H22A 109.8
C88 N22 H22C 109.8
Mn4 N22 H22C 109.8
H22A N22 H22C 108.3
C297 N23 Mn4 108(5)
C297 N23 H23A 110.0
Mn4 N23 H23A 110.1
C297 N23 H23G 110.1
Mn4 N23 H23G 110.1
H23A N23 H23G 108.4
C146 N24 Mn4 115(5)
C146 N24 H24A 108.5
Mn4 N24 H24A 108.5
C146 N24 H24I 108.5
Mn4 N24 H24I 108.5
H24A N24 H24I 107.5
C170 N25 Mn5 116(4)
C170 N25 H25A 108.4
Mn5 N25 H25A 108.4
C170 N25 H25B 108.4
Mn5 N25 H25B 108.4
H25A N25 H25B 107.4
C112 N26 Mn5 111(4)
C112 N26 H26A 109.4
Mn5 N26 H26A 109.4
C112 N26 H26F 109.4
Mn5 N26 H26F 109.4
H26A N26 H26F 108.0
C73 N27 Mn5 112(4)
C73 N27 H27A 109.2
Mn5 N27 H27A 109.2
C73 N27 H27N 109.2
Mn5 N27 H27N 109.2
H27A N27 H27N 107.9
C103 N28 Mn5 111(4)
C103 N28 H28A 109.5
Mn5 N28 H28A 109.5
C103 N28 H28B 109.5
Mn5 N28 H28B 109.5
H28A N28 H28B 108.1
C102 N29 Mn5 108(4)
C102 N29 H29A 110.0
Mn5 N29 H29A 110.0
C102 N29 H29B 110.0
Mn5 N29 H29B 110.0
H29A N29 H29B 108.4
C12 N30 Mn5 109(5)
C12 N30 H30A 110.0
Mn5 N30 H30A 110.0
C12 N30 H30K 110.0
Mn5 N30 H30K 110.0
H30A N30 H30K 108.3
C378 N31 Mn6 113(3)
C378 N31 H31A 108.9
Mn6 N31 H31A 108.9
C378 N31 H31D 108.9
Mn6 N31 H31D 108.9
H31A N31 H31D 107.7
C335 N32 Mn6 110(3)
C335 N32 H32A 109.7
Mn6 N32 H32A 109.7
C335 N32 H32G 109.7
Mn6 N32 H32G 109.7
H32A N32 H32G 108.2
C312 N33 Mn6 108(3)
C312 N33 H33A 110.1
Mn6 N33 H33A 110.1
C312 N33 H33F 110.1
Mn6 N33 H33F 110.1
H33A N33 H33F 108.4
C342 N34 Mn6 106(5)
C342 N34 H34A 110.5
Mn6 N34 H34A 110.5
C342 N34 H34F 110.5
Mn6 N34 H34F 110.5
H34A N34 H34F 108.7
C317 N35 Mn6 105(3)
C317 N35 H35A 110.7
Mn6 N35 H35A 110.7
C317 N35 H35D 110.7
Mn6 N35 H35D 110.7
H35A N35 H35D 108.8
C272 N36 Mn7 114(3)
C272 N36 H36A 108.8
Mn7 N36 H36A 108.8
C272 N36 H36H 108.8
Mn7 N36 H36H 108.8
H36A N36 H36H 107.7
C40 N37 Mn7 111(3)
C40 N37 H37A 109.4
Mn7 N37 H37A 109.4
C40 N37 H37B 109.4
Mn7 N37 H37B 109.4
H37A N37 H37B 108.0
C336 N38 Mn7 109(3)
C336 N38 H38A 110.0
Mn7 N38 H38A 110.0
C336 N38 H38G 110.0
Mn7 N38 H38G 110.0
H38A N38 H38G 108.3
C269 N39 Mn7 111(3)
C269 N39 H39A 109.4
Mn7 N39 H39A 109.4
C269 N39 H39K 109.4
Mn7 N39 H39K 109.4
H39A N39 H39K 108.0
C28 N40 Mn7 110(3)
C28 N40 H40A 109.6
Mn7 N40 H40A 109.6
C28 N40 H40B 109.6
Mn7 N40 H40B 109.6
H40A N40 H40B 108.1
C197 N41 Mn7 111(3)
C197 N41 H41A 109.4
Mn7 N41 H41A 109.4
C197 N41 H41G 109.4
Mn7 N41 H41G 109.4
H41A N41 H41G 108.0
C83 N42 Mn2 114(4)
C83 N42 H42A 108.6
Mn2 N42 H42A 108.6
C83 N42 H42B 108.6
Mn2 N42 H42B 108.6
H42A N42 H42B 107.6
C151 C1 C136 117(9)
C151 C1 H1B 121.7
C136 C1 H1B 121.7
C149 C2 C407 109(10)
C149 C2 H2B 109.9
C407 C2 H2B 109.9
C149 C2 H2C 109.9
C407 C2 H2C 109.9
H2B C2 H2C 108.3
C10 C3 C359 121(4)
C10 C3 H3B 119.4
C359 C3 H3B 119.4
C147 C4 C124 118(9)
C147 C4 H4B 120.9
C124 C4 H4B 120.9
N18 C5 C115 105(8)
N18 C5 C149 104(8)
C115 C5 C149 110(8)
C342 C6 C14 116(10)
C342 C6 H6B 122.2
C14 C6 H6B 122.2
C8 C7 C14 116(10)
C8 C7 H7B 108.3
C14 C7 H7B 108.3
C8 C7 H7C 108.2
C14 C7 H7C 108.2
H7B C7 H7C 107.4
C7 C8 C95 107(10)
C7 C8 H8B 110.4
C95 C8 H8B 110.4
C7 C8 H8C 110.4
C95 C8 H8C 110.4
H8B C8 H8C 108.6
C17 C9 C12 114(10)
C17 C9 H9B 108.7
C12 C9 H9B 108.7
C17 C9 H9C 108.6
C12 C9 H9C 108.6
H9B C9 H9C 107.6
C3 C10 C186 121(4)
C3 C10 H10B 119.4
C186 C10 H10B 119.4
C156 C11 C158 117(3)
C156 C11 H11B 108.2
C158 C11 H11B 108.2
C156 C11 H11C 108.2
C158 C11 H11C 108.2
H11B C11 H11C 107.3
N30 C12 C9 113(8)
N30 C12 C103 104(7)
C9 C12 C103 107(9)
C140 C13 C103 123(10)
C140 C13 H13B 118.5
C103 C13 H13B 118.4
C7 C14 C6 117(10)
C7 C14 H14B 108.0
C6 C14 H14B 108.0
C7 C14 H14C 108.0
C6 C14 H14C 108.0
H14B C14 H14C 107.3
C167 C15 C348 118(3)
C167 C15 H15B 121.1
C348 C15 H15B 121.1
C150 C16 C247 115(9)
C150 C16 H16B 108.5
C247 C16 H16B 108.5
C150 C16 H16C 108.4
C247 C16 H16C 108.4
H16B C16 H16C 107.5
C350 C18 C405 115(3)
C350 C18 H18B 108.6
C405 C18 H18B 108.6
C350 C18 H18C 108.6
C405 C18 H18C 108.6
H18B C18 H18C 107.6
C192 C19 C404 113(3)
C192 C19 H19B 108.9
C404 C19 H19B 108.9
C192 C19 H19C 108.9
C404 C19 H19C 108.9
H19B C19 H19C 107.7
C176 C20 C210 121(4)
C176 C20 H20B 119.5
C210 C20 H20B 119.5
C351 C21 C352 121(4)
C351 C21 H21B 119.7
C352 C21 H21B 119.7
C160 C22 C175 121(4)
C160 C22 H22B 119.3
C175 C22 H22B 119.3
C164 C23 C185 112(3)
C164 C23 H23B 109.2
C185 C23 H23B 109.2
C164 C23 H23C 109.2
C185 C23 H23C 109.2
H23B C23 H23C 107.9
C272 C24 C110 120(6)
C272 C24 H24B 120.2
C110 C24 H24B 120.2
C168 C25 C298 117(5)
C168 C25 H25C 121.6
C298 C25 H25C 121.6
C168 C26 C306 121(6)
C168 C26 H26B 119.3
C306 C26 H26B 119.3
C322 C27 C329 116(5)
C322 C27 H27B 108.3
C329 C27 H27B 108.3
C322 C27 H27C 108.3
C329 C27 H27C 108.3
H27B C27 H27C 107.4
C269 C28 C74 113(6)
C269 C28 N40 110(5)
C74 C28 N40 110(5)
N14 C29 C271 109(5)
N14 C29 C58 110(6)
C271 C29 C58 115(6)
C403 C30 C53 118(6)
C403 C30 H30B 121.0
C53 C30 H30B 121.0
C54 C31 C327 113(5)
C54 C31 H31B 109.0
C327 C31 H31B 109.0
C54 C31 H31C 109.0
C327 C31 H31C 109.0
H31B C31 H31C 107.8
C283 C32 C307 120(5)
C283 C32 C318 122(5)
C307 C32 C318 118(5)
C57 C33 C311 120(6)
C57 C33 H33B 120.0
C311 C33 H33B 120.0
C273 C34 C384 116(6)
C273 C34 C44 123(6)
C384 C34 C44 120(5)
C244 C35 C251 119(5)
C244 C35 H35B 120.7
C251 C35 H35B 120.7
C330 C36 C396 125(5)
C330 C36 H36B 117.7
C396 C36 H36B 117.7
N16 C37 C339 115(5)
N16 C37 C327 113(5)
C339 C37 C327 109(5)
C299 C38 C75 119(6)
C299 C38 H38B 120.7
C75 C38 H38B 120.7
C245 C39 C40 114(5)
C245 C39 H39B 108.8
C40 C39 H39B 108.8
C245 C39 H39C 108.8
C40 C39 H39C 108.8
H39B C39 H39C 107.7
N37 C40 C39 112(5)
N37 C40 C336 109(4)
C39 C40 C336 111(5)
C309 C41 C69 108(5)
C309 C41 H41B 110.0
C69 C41 H41B 110.0
C309 C41 H41C 110.0
C69 C41 H41C 110.0
H41B C41 H41C 108.4
C89 C42 C388 121(6)
C89 C42 C80 121(6)
C388 C42 C80 118(6)
C323 C43 C387 120(6)
C323 C43 H43A 119.8
C387 C43 H43A 119.8
O70 C44 O50 118(6)
O70 C44 C34 125(5)
O50 C44 C34 116(6)
C153 C45 C336 115(5)
C153 C45 H45A 108.6
C336 C45 H45A 108.6
C153 C45 H45B 108.6
C336 C45 H45B 108.6
H45A C45 H45B 107.6
C334 C46 C50 118(5)
C334 C46 H46A 121.0
C50 C46 H46A 121.0
C340 C47 C284 122(6)
C340 C47 H47A 118.9
C284 C47 H47A 118.9
C71 C48 C274 126(7)
C71 C48 H48A 116.9
C274 C48 H48A 116.9
C397 C49 C82 121(6)
C397 C49 H49A 119.7
C82 C49 H49A 119.7
C396 C50 C46 122(5)
C396 C50 H50A 118.8
C46 C50 H50A 118.8
C90 C51 C316 126(6)
C90 C51 H51A 117.2
C316 C51 H51A 117.2
C395 C52 C340 119(5)
C395 C52 H52A 120.5
C340 C52 H52A 120.5
C55 C53 C30 119(6)
C55 C53 H53A 120.6
C30 C53 H53A 120.6
C31 C54 C195 113(5)
C31 C54 H54A 109.1
C195 C54 H54A 109.1
C31 C54 H54B 109.1
C195 C54 H54B 109.1
H54A C54 H54B 107.8
C53 C55 C194 122(6)
C53 C55 H55A 118.9
C194 C55 H55A 118.9
C402 C56 C294 122(6)
C402 C56 H56A 118.8
C294 C56 H56A 118.8
C33 C57 C65 119(7)
C33 C57 H57A 120.6
C65 C57 H57A 120.6
N17 C58 C198 110(6)
N17 C58 C29 109(6)
C198 C58 C29 111(6)
C106 C59 C328 116(7)
C106 C59 H59A 122.0
C328 C59 H59A 122.0
C96 C60 C81 120(7)
C96 C60 C381 120(6)
C81 C60 C381 119(6)
C84 C61 C324 116(6)
C84 C61 H61B 121.8
C324 C61 H61B 121.8
C392 C62 C89 118(5)
C392 C62 H62A 121.2
C89 C62 H62A 121.2
C78 C63 C323 122(8)
C78 C63 H63A 118.8
C323 C63 H63A 118.8
C338 C64 C246 120(7)
C338 C64 C152 120(6)
C246 C64 C152 119(6)
C320 C65 C57 123(6)
C320 C65 H65A 118.6
C57 C65 H65A 118.6
C170 C66 C118 118(6)
C170 C66 H66A 120.8
C118 C66 H66A 120.8
C82 C67 C217 120(6)
C82 C67 H67A 120.1
C217 C67 H67A 120.1
C101 C68 C335 114(6)
C101 C68 H68A 108.8
C335 C68 H68A 108.8
C101 C68 H68B 108.9
C335 C68 H68B 108.8
H68A C68 H68B 107.7
C41 C69 C169 114(5)
C41 C69 H69A 108.7
C169 C69 H69A 108.7
C41 C69 H69B 108.7
C169 C69 H69B 108.7
H69A C69 H69B 107.6
N11 C70 C86 116(5)
N11 C70 C296 109(5)
C86 C70 C296 110(5)
N3 C71 C99 118(6)
N3 C71 C48 107(6)
C99 C71 C48 106(7)
O46 C72 O51 124(6)
O46 C72 C330 122(6)
O51 C72 C330 113(6)
C112 C73 N27 115(6)
C112 C73 C124 115(7)
N27 C73 C124 115(6)
C28 C74 C87 111(6)
C28 C74 H74A 109.5
C87 C74 H74A 109.5
C28 C74 H74B 109.5
C87 C74 H74B 109.5
H74A C74 H74B 108.1
C84 C75 C38 121(6)
C84 C75 H75A 119.7
C38 C75 H75A 119.7
C131 C76 C269 112(6)
C131 C76 H76A 109.3
C269 C76 H76A 109.3
C131 C76 H76B 109.3
C269 C76 H76B 109.3
H76A C76 H76B 107.9
C197 C77 C134 118(6)
C197 C77 H77A 120.8
C134 C77 H77A 120.8
C63 C78 C196 123(8)
C63 C78 H78A 118.3
C196 C78 H78A 118.3
C275 C79 C328 120(7)
C275 C79 C273 123(7)
C328 C79 C273 116(6)
C125 C80 C42 113(7)
C125 C80 H80A 123.3
C42 C80 H80A 123.3
C218 C81 C121 121(7)
C218 C81 C60 120(7)
C121 C81 C60 119(7)
C67 C82 C49 120(6)
C67 C82 H82A 120.2
C49 C82 H82A 120.2
N42 C83 C98 113(6)
N42 C83 C93 117(6)
C98 C83 C93 117(7)
C61 C84 C75 125(7)
C61 C84 H84A 117.7
C75 C84 H84A 117.7
C270 C85 C105 111(5)
C270 C85 H85A 109.4
C105 C85 H85A 109.4
C270 C85 H85B 109.4
C105 C85 H85B 109.4
H85A C85 H85B 108.0
C105 C86 C70 112(5)
C105 C86 H86A 109.3
C70 C86 H86A 109.3
C105 C86 H86B 109.3
C70 C86 H86B 109.3
H86A C86 H86B 107.9
C131 C87 C74 116(6)
C131 C87 H87A 121.8
C74 C87 H87A 121.8
N22 C88 C221 107(6)
N22 C88 C172 116(6)
C221 C88 C172 111(6)
C42 C89 C62 123(6)
C42 C89 C154 124(7)
C62 C89 C154 113(6)
C51 C90 C318 118(6)
C51 C90 H90A 121.0
C318 C90 H90A 121.0
C114 C91 C219 122(7)
C114 C91 H91A 119.2
C219 C91 H91A 119.2
C100 C92 C101 117(6)
C100 C92 H92A 121.7
C101 C92 H92A 121.7
C126 C93 C83 114(7)
C126 C93 H93A 108.6
C83 C93 H93A 108.6
C126 C93 H93B 108.6
C83 C93 H93B 108.6
H93A C93 H93B 107.6
N1 C94 C104 109(7)
N1 C94 C109 116(7)
C104 C94 C109 112(8)
N8 C95 C342 112(9)
N8 C95 C8 121(9)
C342 C95 C8 127(10)
C60 C96 C120 112(8)
C60 C96 H96A 123.8
C120 C96 H96A 123.8
N19 C97 C127 108(7)
N19 C97 C297 103(7)
C127 C97 C297 107(9)
N9 C98 C83 113(6)
N9 C98 C341 115(6)
C83 C98 C341 112(6)
C71 C99 N6 109(6)
C71 C99 C117 120(7)
N6 C99 C117 113(6)
C317 C100 C92 111(6)
C317 C100 H10C 109.5
C92 C100 H10C 109.5
C317 C100 H10D 109.5
C92 C100 H10D 109.5
H10C C100 H10D 108.1
C92 C101 C68 111(6)
C92 C101 H10E 109.4
C68 C101 H10E 109.4
C92 C101 H10F 109.4
C68 C101 H10F 109.4
H10E C101 H10F 108.0
N29 C102 C170 114(6)
N29 C102 C128 115(6)
C170 C102 C128 113(6)
C12 C103 C13 122(9)
C12 C103 N28 112(8)
C13 C103 N28 116(8)
N5 C104 C94 113(7)
N5 C104 C135 112(7)
C94 C104 C135 114(8)
C85 C105 C86 115(6)
C85 C105 H10I 108.4
C86 C105 H10I 108.4
C85 C105 H10J 108.4
C86 C105 H10J 108.4
H10I C105 H10J 107.5
C59 C106 C343 120(8)
C59 C106 H10K 119.9
C343 C106 H10K 119.9
C139 C107 C221 112(6)
C139 C107 H10L 109.3
C221 C107 H10L 109.3
C139 C107 H10M 109.3
C221 C107 H10M 109.3
H10L C107 H10M 108.0
C148 C108 C113 117(7)
C148 C108 H10N 108.1
C113 C108 H10N 108.1
C148 C108 H10O 108.1
C113 C108 H10O 108.1
H10N C108 H10O 107.3
C94 C109 C143 117(9)
C94 C109 H10P 121.4
C143 C109 H10P 121.4
C24 C110 C134 120(7)
C24 C110 H11D 120.0
C134 C110 H11D 120.0
N10 C111 C138 114(6)
N10 C111 C123 116(6)
C138 C111 C123 125(7)
C73 C112 N26 114(6)
C73 C112 C116 121(7)
N26 C112 C116 116(7)
N4 C113 C220 111(6)
N4 C113 C108 117(6)
C220 C113 C108 115(6)
C91 C114 C246 123(8)
C91 C114 H11E 118.5
C246 C114 H11E 118.5
N15 C115 C5 110(7)
N15 C115 C406 110(7)
C5 C115 C406 103(8)
C112 C116 C147 111(7)
C112 C116 H11G 109.3
C147 C116 H11G 109.3
C112 C116 H11H 109.3
C147 C116 H11H 109.3
H11G C116 H11H 108.0
C99 C117 C173 109(7)
C99 C117 H11I 109.9
C173 C117 H11I 109.9
C99 C117 H11J 109.9
C173 C117 H11J 109.9
H11I C117 H11J 108.3
C145 C118 C66 112(7)
C145 C118 H11K 109.2
C66 C118 H11K 109.2
C145 C118 H11L 109.3
C66 C118 H11L 109.3
H11K C118 H11L 107.9
N21 C119 C146 118(7)
N21 C119 C132 119(7)
C146 C119 C132 121(7)
C122 C120 C96 129(9)
C122 C120 H12C 115.7
C96 C120 H12C 115.7
C122 C121 C81 124(9)
C122 C121 H12D 117.8
C81 C121 H12D 117.8
C121 C122 C120 113(10)
C121 C122 H12E 123.4
C120 C122 H12E 123.4
C111 C123 C151 114(7)
C111 C123 H12F 108.8
C151 C123 H12F 108.8
C111 C123 H12G 108.8
C151 C123 H12G 108.8
H12F C123 H12G 107.7
C4 C124 C73 116(8)
C4 C124 H12H 122.0
C73 C124 H12H 122.0
C80 C125 C199 124(8)
C80 C125 H12I 117.8
C199 C125 H12I 117.8
C222 C126 C93 111(6)
C222 C126 H12J 109.4
C93 C126 H12J 109.4
C222 C126 H12K 109.4
C93 C126 H12K 109.4
H12J C126 H12K 108.0
C144 C127 C97 116(9)
C144 C127 H12L 122.2
C97 C127 H12L 122.2
C145 C128 C102 113(7)
C145 C128 H12M 109.0
C102 C128 H12M 109.0
C145 C128 H12N 109.0
C102 C128 H12N 109.0
H12M C128 H12N 107.8
C148 C129 C295 117(8)
C148 C129 H12O 121.4
C295 C129 H12O 121.4
C139 C130 C172 108(7)
C139 C130 H13C 110.1
C172 C130 H13C 110.1
C139 C130 H13D 110.1
C172 C130 H13D 110.1
H13C C130 H13D 108.4
C76 C131 C87 109(6)
C76 C131 H13E 109.9
C87 C131 H13E 109.9
C76 C131 H13F 109.9
C87 C131 H13F 109.9
H13E C131 H13F 108.3
C150 C132 C119 115(8)
C150 C132 H13G 108.6
C119 C132 H13G 108.6
C150 C132 H13H 108.6
C119 C132 H13H 108.6
H13G C132 H13H 107.6
C141 C133 C297 117(10)
C141 C133 H13I 108.0
C297 C133 H13I 108.0
C141 C133 H13J 108.0
C297 C133 H13J 108.1
H13I C133 H13J 107.3
C110 C134 C77 118(7)
C110 C134 H13K 121.1
C77 C134 H13K 121.1
C104 C135 C223 110(9)
C104 C135 H13L 109.6
C223 C135 H13L 109.6
C104 C135 H13M 109.6
C223 C135 H13M 109.6
H13L C135 H13M 108.1
C138 C136 C1 118(8)
C138 C136 H13N 120.9
C1 C136 H13N 120.9
N12 C138 C111 121(6)
N12 C138 C136 126(7)
C111 C138 C136 114(7)
C107 C139 C130 117(7)
C107 C139 H13O 108.0
C130 C139 H13O 108.0
C107 C139 H13P 108.0
C130 C139 H13P 108.0
H13O C139 H13P 107.2
C13 C140 C17 106(10)
C13 C140 H14D 126.9
C17 C140 H14D 127.0
C133 C141 C144 110(10)
C133 C141 H14E 125.0
C144 C141 H14E 125.0
C223 C143 C109 102(8)
C223 C143 H14F 111.4
C109 C143 H14F 111.4
C223 C143 H14G 111.4
C109 C143 H14G 111.4
H14F C143 H14G 109.3
C127 C144 C141 114(10)
C127 C144 H14H 108.7
C141 C144 H14H 108.7
C127 C144 H14I 108.7
C141 C144 H14I 108.7
H14H C144 H14I 107.6
C128 C145 C118 119(8)
C128 C145 H14J 120.5
C118 C145 H14J 120.5
N24 C146 C119 116(8)
N24 C146 C247 122(8)
C119 C146 C247 118(9)
C4 C147 C116 114(8)
C4 C147 H14K 108.9
C116 C147 H14K 108.8
C4 C147 H14L 108.8
C116 C147 H14L 108.8
H14K C147 H14L 107.7
C129 C148 C108 121(8)
C129 C148 H14M 119.5
C108 C148 H14M 119.5
C2 C149 C5 106(9)
C2 C149 H14N 110.6
C5 C149 H14N 110.6
C2 C149 H14O 110.6
C5 C149 H14O 110.6
H14N C149 H14O 108.7
C132 C150 C16 119(9)
C132 C150 H15C 120.6
C16 C150 H15C 120.6
C1 C151 C123 111(8)
C1 C151 H15D 109.4
C123 C151 H15D 109.4
C1 C151 H15E 109.4
C123 C151 H15E 109.4
H15D C151 H15E 108.0
C256 C152 C219 121(5)
C256 C152 C64 119(5)
C219 C152 C64 119(5)
C45 C153 C245 114(6)
C45 C153 H15F 108.9
C245 C153 H15F 108.9
C45 C153 H15G 108.9
C245 C153 H15G 108.9
H15F C153 H15G 107.7
C199 C154 C89 112(8)
C199 C154 H15H 123.9
C89 C154 H15H 123.9
O1 C155 C165 117(3)
O1 C155 C351 121(3)
C165 C155 C351 123(3)
C163 C156 C349 119(4)
C163 C156 C11 119(3)
C349 C156 C11 121(3)
O4 C157 C344 119(3)
O4 C157 C355 119(3)
C344 C157 C355 122(4)
C161 C158 C231 120(4)
C161 C158 C11 121(4)
C231 C158 C11 119(4)
O24 C159 O7 122(4)
O24 C159 C357 119(4)
O7 C159 C357 119(4)
C22 C160 C177 120(4)
C22 C160 C213 120(4)
C177 C160 C213 120(4)
O5 C161 C158 119(4)
O5 C161 C356 120(4)
C158 C161 C356 121(4)
C411 C162 C166 120(4)
C411 C162 C212 118(4)
C166 C162 C212 123(4)
C156 C163 O3 120(3)
C156 C163 C189 122(3)
O3 C163 C189 118(3)
C177 C164 C181 119(4)
C177 C164 C23 120(4)
C181 C164 C23 121(4)
C155 C165 C186 117(4)
C155 C165 C412 121(3)
C186 C165 C412 122(3)
O6 C166 C167 119(4)
O6 C166 C162 119(4)
C167 C166 C162 122(4)
C166 C167 C203 118(4)
C166 C167 C15 121(4)
C203 C167 C15 121(4)
C26 C168 C25 124(6)
C26 C168 H16D 118.2
C25 C168 H16D 118.2
C312 C169 C69 109(5)
C312 C169 H16E 110.0
C69 C169 H16E 110.0
C312 C169 H16F 110.0
C69 C169 H16F 110.0
H16E C169 H16F 108.4
N25 C170 C102 112(6)
N25 C170 C66 120(5)
C102 C170 C66 117(6)
C319 C171 C271 112(6)
C319 C171 H17B 109.3
C271 C171 H17B 109.3
C319 C171 H17C 109.3
C271 C171 H17C 109.3
H17B C171 H17C 107.9
C130 C172 C88 115(7)
C130 C172 H17D 108.4
C88 C172 H17D 108.4
C130 C172 H17E 108.4
C88 C172 H17E 108.4
H17D C172 H17E 107.5
C274 C173 C117 120(7)
C274 C173 H17F 119.8
C117 C173 H17F 119.8
O62 C174 C237 121(4)
O62 C174 C232 119(4)
C237 C174 C232 120(4)
C375 C175 C181 122(4)
C375 C175 C22 119(4)
C181 C175 C22 119(4)
C20 C176 C180 119(4)
C20 C176 C188 120(4)
C180 C176 C188 121(4)
O11 C177 C164 118(4)
O11 C177 C160 121(4)
C164 C177 C160 121(4)
O54 C178 C348 117(3)
O54 C178 C360 120(4)
C348 C178 C360 123(4)
C282 C179 C190 119(4)
C282 C179 C259 122(4)
C190 C179 C259 119(4)
O2 C180 C404 121(3)
O2 C180 C176 120(3)
C404 C180 C176 119(4)
C367 C181 C175 119(4)
C367 C181 C164 122(4)
C175 C181 C164 119(4)
C404 C182 C250 123(4)
C404 C182 C210 117(4)
C250 C182 C210 120(4)
C411 C183 C203 120(4)
C411 C183 C253 123(4)
C203 C183 C253 117(4)
C257 C184 C366 119(4)
C257 C184 C192 126(4)
C366 C184 C192 115(4)
C190 C185 C201 119(4)
C190 C185 C23 122(4)
C201 C185 C23 118(4)
C10 C186 C352 118(4)
C10 C186 C165 122(4)
C352 C186 C165 120(4)
O36 C187 O15 121(4)
O36 C187 C189 119(4)
O15 C187 C189 120(4)
O34 C188 O13 119(4)
O34 C188 C176 120(4)
O13 C188 C176 121(4)
C382 C189 C163 117(4)
C382 C189 C187 121(4)
C163 C189 C187 122(4)
C240 C190 C185 123(4)
C240 C190 C179 118(4)
C185 C190 C179 119(4)
O12 C191 C202 118(4)
O12 C191 C200 119(4)
C202 C191 C200 123(4)
C193 C192 C184 120(4)
C193 C192 C19 120(4)
C184 C192 C19 119(4)
O14 C193 C192 119(4)
O14 C193 C358 119(4)
C192 C193 C358 123(4)
C55 C194 C314 121(5)
C55 C194 C391 120(5)
C314 C194 C391 119(5)
C54 C195 C339 112(5)
C54 C195 H19D 109.3
C339 C195 H19D 109.3
C54 C195 H19E 109.3
C339 C195 H19E 109.3
H19D C195 H19E 107.9
C78 C196 C333 117(7)
C78 C196 H19F 121.3
C333 C196 H19F 121.3
N41 C197 C272 121(5)
N41 C197 C77 118(5)
C272 C197 C77 118(5)
C319 C198 C58 112(6)
C319 C198 H19G 109.2
C58 C198 H19G 109.2
C319 C198 H19H 109.2
C58 C198 H19H 109.2
H19G C198 H19H 107.9
C154 C199 C125 124(8)
C154 C199 H19I 118.2
C125 C199 H19I 118.2
C283 C200 C191 117(4)
C283 C200 C242 119(4)
C191 C200 C242 124(4)
O60 C201 C408 121(4)
O60 C201 C185 118(4)
C408 C201 C185 121(4)
C191 C202 C307 118(4)
C191 C202 C230 121(4)
C307 C202 C230 121(4)
C228 C203 C183 119(4)
C228 C203 C167 122(4)
C183 C203 C167 119(4)
C234 C204 O18 119(4)
C234 C204 C363 124(4)
O18 C204 C363 117(4)
C344 C205 C251 120(4)
C344 C205 C369 122(4)
C251 C205 C369 118(4)
C374 C206 C260 121(4)
C374 C206 C211 118(4)
C260 C206 C211 121(4)
C293 C207 C350 124(4)
C293 C207 C252 118(4)
C350 C207 C252 118(4)
O32 C208 O35 119(4)
O32 C208 C363 122(4)
O35 C208 C363 119(4)
O45 C209 O9 122(4)
O45 C209 C355 120(4)
O9 C209 C355 118(4)
C20 C210 C182 122(4)
C20 C210 C303 122(4)
C182 C210 C303 116(4)
C234 C211 C206 113(4)
C234 C211 H21C 109.0
C206 C211 H21C 109.0
C234 C211 H21D 109.0
C206 C211 H21D 109.0
H21C C211 H21D 107.8
O38 C212 O19 121(4)
O38 C212 C162 119(4)
O19 C212 C162 119(4)
O65 C213 O61 122(4)
O65 C213 C160 117(5)
O61 C213 C160 121(5)
C226 C214 C368 127(5)
C226 C214 C287 121(5)
C368 C214 C287 111(5)
O17 C215 C350 119(3)
O17 C215 C241 122(4)
C350 C215 C241 118(4)
C278 C216 C349 118(4)
C278 C216 H21E 120.8
C349 C216 H21E 120.8
C67 C217 C332 120(6)
C67 C217 C287 120(6)
C332 C217 C287 119(5)
C81 C218 C400 124(6)
C81 C218 H21F 118.0
C400 C218 H21F 118.0
C91 C219 C152 121(6)
C91 C219 H21G 119.7
C152 C219 H21G 119.7
N2 C220 C113 114(6)
N2 C220 C295 114(6)
C113 C220 C295 112(6)
N20 C221 C88 113(6)
N20 C221 C107 110(5)
C88 C221 C107 114(6)
C126 C222 C341 111(7)
C126 C222 H22E 109.4
C341 C222 H22E 109.4
C126 C222 H22F 109.4
C341 C222 H22F 109.4
H22E C222 H22F 108.0
C143 C223 C135 123(10)
C143 C223 H22G 118.4
C135 C223 H22G 118.4
O59 C224 C305 119(4)
O59 C224 C256 119(4)
C305 C224 C256 122(5)
C359 C225 C352 121(4)
C359 C225 H22H 119.7
C352 C225 H22H 119.7
C214 C226 C237 111(4)
C214 C226 H22I 109.4
C237 C226 H22I 109.4
C214 C226 H22J 109.4
C237 C226 H22J 109.4
H22I C226 H22J 108.0
C266 C228 C203 122(5)
C266 C228 H22K 119.1
C203 C228 H22K 119.1
O64 C229 O21 120(4)
O64 C229 C360 120(4)
O21 C229 C360 120(4)
C261 C230 C202 115(4)
C261 C230 H23D 108.5
C202 C230 H23D 108.5
C261 C230 H23E 108.5
C202 C230 H23E 108.5
H23D C230 H23E 107.5
C395 C231 C158 123(4)
C395 C231 C284 118(5)
C158 C231 C284 119(4)
C314 C232 C264 118(5)
C314 C232 C174 118(5)
C264 C232 C174 123(4)
O44 C233 O56 121(4)
O44 C233 C243 118(5)
O56 C233 C243 120(4)
C204 C234 C267 116(4)
C204 C234 C211 120(4)
C267 C234 C211 124(4)
C356 C235 C284 120(5)
C356 C235 H23F 119.9
C284 C235 H23F 119.9
O26 C236 C238 119(4)
O26 C236 C376 119(4)
C238 C236 C376 122(4)
C174 C237 C391 122(4)
C174 C237 C226 119(4)
C391 C237 C226 118(4)
C263 C238 C236 117(4)
C263 C238 C289 124(4)
C236 C238 C289 118(4)
O57 C239 C261 118(4)
O57 C239 C243 120(4)
C261 C239 C243 122(5)
C385 C240 C190 120(4)
C385 C240 H24C 119.9
C190 C240 H24C 119.9
C383 C241 C215 120(4)
C383 C241 C255 119(4)
C215 C241 C255 121(4)
O48 C242 O16 120(4)
O48 C242 C200 121(4)
O16 C242 C200 119(4)
C398 C243 C239 119(5)
C398 C243 C233 119(5)
C239 C243 C233 122(5)
C35 C244 C308 121(5)
C35 C244 H24D 119.5
C308 C244 H24D 119.5
C39 C245 C153 112(5)
C39 C245 H24E 109.2
C153 C245 H24E 109.2
C39 C245 H24F 109.2
C153 C245 H24F 109.2
H24E C245 H24F 107.9
C64 C246 C114 115(7)
C64 C246 H24G 122.5
C114 C246 H24G 122.5
C16 C247 C146 118(10)
C16 C247 H24H 121.0
C146 C247 H24H 121.0
O63 C248 O22 120(5)
O63 C248 C376 120(5)
O22 C248 C376 120(5)
C332 C249 C368 118(5)
C332 C249 C265 119(5)
C368 C249 C265 123(4)
C285 C250 C182 120(4)
C285 C250 H25D 120.2
C182 C250 H25D 120.2
C279 C251 C35 121(5)
C279 C251 C205 119(4)
C35 C251 C205 120(5)
C383 C252 C402 125(5)
C383 C252 C207 118(5)
C402 C252 C207 117(5)
C321 C253 C183 124(5)
C321 C253 H25E 118.0
C183 C253 H25E 118.0
C358 C254 C366 124(5)
C358 C254 H25F 118.0
C366 C254 H25F 118.0
O67 C255 O25 123(5)
O67 C255 C241 118(5)
O25 C255 C241 119(4)
C152 C256 C224 119(5)
C152 C256 C364 121(4)
C224 C256 C364 120(4)
C329 C257 C184 123(5)
C329 C257 H25G 118.3
C184 C257 H25G 118.3
C268 C258 C353 119(4)
C268 C258 C325 123(4)
C353 C258 C325 118(4)
C408 C259 C179 121(4)
C408 C259 H25H 119.3
C179 C259 H25H 119.3
C302 C260 C206 126(5)
C302 C260 C396 115(5)
C206 C260 C396 119(4)
C239 C261 C299 119(4)
C239 C261 C230 122(4)
C299 C261 C230 120(4)
C301 C262 C365 120(4)
C301 C262 H26C 119.9
C365 C262 H26C 119.9
C311 C263 C320 118(5)
C311 C263 C238 123(5)
C320 C263 C238 119(5)
O49 C264 O30 119(5)
O49 C264 C232 121(5)
O30 C264 C232 119(5)
O69 C265 O29 124(5)
O69 C265 C249 117(5)
O29 C265 C249 118(5)
C228 C266 C321 118(5)
C228 C266 H26D 121.0
C321 C266 H26D 121.0
C234 C267 C373 121(4)
C234 C267 C315 121(4)
C373 C267 C315 118(4)
C360 C268 C258 122(4)
C360 C268 H26E 119.0
C258 C268 H26E 119.0
N39 C269 C28 107(5)
N39 C269 C76 115(5)
C28 C269 C76 112(6)
C85 C270 C296 116(5)
C85 C270 H27D 108.2
C296 C270 H27D 108.2
C85 C270 H27E 108.2
C296 C270 H27E 108.3
H27D C270 H27E 107.4
C29 C271 C171 111(6)
C29 C271 H27F 109.4
C171 C271 H27F 109.4
C29 C271 H27G 109.4
C171 C271 H27G 109.4
H27F C271 H27G 108.0
C24 C272 N36 123(5)
C24 C272 C197 123(5)
N36 C272 C197 114(5)
C34 C273 C79 125(7)
C34 C273 H27H 117.3
C79 C273 H27H 117.3
C173 C274 C48 106(7)
C173 C274 H27I 110.5
C48 C274 H27I 110.5
C173 C274 H27J 110.5
C48 C274 H27J 110.5
H27I C274 H27J 108.7
C343 C275 C79 121(9)
C343 C275 H27K 119.3
C79 C275 H27K 119.3
O20 C276 C388 118(4)
O20 C276 C392 119(4)
C388 C276 C392 123(4)
O33 C277 C381 119(5)
O33 C277 C400 118(5)
C381 C277 C400 123(6)
C216 C278 C301 124(5)
C216 C278 H27L 117.8
C301 C278 H27L 117.8
C355 C279 C251 122(4)
C355 C279 H27M 119.2
C251 C279 H27M 119.2
O31 C280 C380 119(4)
O31 C280 C387 122(5)
C380 C280 C387 119(5)
C401 C281 C373 122(5)
C401 C281 H28C 118.8
C373 C281 H28C 118.8
C288 C282 C179 122(5)
C288 C282 H28D 119.2
C179 C282 H28D 119.2
C32 C283 C200 122(5)
C32 C283 H28E 118.9
C200 C283 H28E 118.9
C47 C284 C235 121(5)
C47 C284 C231 119(5)
C235 C284 C231 120(5)
C250 C285 C300 119(5)
C250 C285 H28F 120.3
C300 C285 H28F 120.3
C357 C286 C298 119(5)
C357 C286 H28G 120.6
C298 C286 H28G 120.6
C397 C287 C217 116(5)
C397 C287 C214 122(5)
C217 C287 C214 122(5)
C282 C288 C385 119(5)
C282 C288 H28H 120.5
C385 C288 H28H 120.5
C238 C289 C292 114(4)
C238 C289 H28I 108.8
C292 C289 H28I 108.8
C238 C289 H28J 108.8
C292 C289 H28J 108.8
H28I C289 H28J 107.7
C375 C290 C389 119(5)
C375 C290 H29C 120.4
C389 C290 H29C 120.4
C333 C291 C323 120(6)
C333 C291 C380 122(6)
C323 C291 C380 118(5)
C384 C292 C328 119(5)
C384 C292 C289 118(4)
C328 C292 C289 123(5)
C207 C293 C294 123(5)
C207 C293 H29D 118.3
C294 C293 H29D 118.3
C56 C294 C293 117(6)
C56 C294 H29E 121.5
C293 C294 H29E 121.5
C129 C295 C220 120(7)
C129 C295 H29F 120.2
C220 C295 H29F 120.2
N7 C296 C270 113(5)
N7 C296 C70 110(5)
C270 C296 C70 112(5)
C133 C297 C97 110(8)
C133 C297 N23 118(8)
C97 C297 N23 104(7)
C370 C298 C286 122(5)
C370 C298 C25 119(5)
C286 C298 C25 119(5)
C38 C299 C261 122(5)
C38 C299 C324 120(5)
C261 C299 C324 119(5)
C303 C300 C285 122(5)
C303 C300 H30C 119.2
C285 C300 H30C 119.2
C278 C301 C262 120(5)
C278 C301 H30D 120.2
C262 C301 H30D 120.2
C334 C302 C260 126(5)
C334 C302 H30E 117.1
C260 C302 H30E 117.1
C300 C303 C210 122(5)
C300 C303 H30F 118.9
C210 C303 H30F 118.9
O72 C304 O37 120(5)
O72 C304 C305 123(5)
O37 C304 C305 117(5)
C224 C305 C338 119(5)
C224 C305 C304 125(5)
C338 C305 C304 115(5)
C370 C306 C26 119(5)
C370 C306 H30G 120.5
C26 C306 H30G 120.5
C32 C307 C202 119(5)
C32 C307 C316 120(5)
C202 C307 C316 121(5)
C369 C308 C244 122(5)
C369 C308 H30H 119.1
C244 C308 H30H 119.1
C41 C309 C378 115(5)
C41 C309 H30I 108.4
C378 C309 H30I 108.4
C41 C309 H30J 108.4
C378 C309 H30J 108.4
H30I C309 H30J 107.5
C33 C311 C263 122(5)
C33 C311 C313 122(5)
C263 C311 C313 117(5)
C169 C312 N33 114(5)
C169 C312 C378 113(5)
N33 C312 C378 106(4)
C376 C313 C311 125(5)
C376 C313 H31E 117.5
C311 C313 H31E 117.5
C232 C314 C194 123(5)
C232 C314 H31F 118.7
C194 C314 H31F 118.7
C394 C315 C267 119(5)
C394 C315 H31G 120.3
C267 C315 H31G 120.3
C51 C316 C307 117(5)
C51 C316 H31H 121.5
C307 C316 H31H 121.5
C100 C317 N35 113(5)
C100 C317 C335 113(5)
N35 C317 C335 108(5)
C90 C318 C32 120(6)
C90 C318 H31J 120.0
C32 C318 H31J 120.0
C198 C319 C171 115(6)
C198 C319 H31K 108.5
C171 C319 H31K 108.5
C198 C319 H31L 108.5
C171 C319 H31L 108.5
H31K C319 H31L 107.5
C65 C320 C263 119(6)
C65 C320 H32B 120.6
C263 C320 H32B 120.6
C253 C321 C266 120(5)
C253 C321 H32C 119.8
C266 C321 H32C 119.8
C27 C322 C366 123(5)
C27 C322 H32D 118.4
C366 C322 H32D 118.4
C43 C323 C63 123(7)
C43 C323 C291 122(6)
C63 C323 C291 115(6)
C398 C324 C299 119(6)
C398 C324 C61 121(6)
C299 C324 C61 120(5)
C326 C325 C258 122(5)
C326 C325 H32E 118.8
C258 C325 H32E 118.8
C325 C326 C393 121(5)
C325 C326 H32F 119.3
C393 C326 H32F 119.3
N13 C327 C31 113(4)
N13 C327 C37 105(4)
C31 C327 C37 112(4)
C79 C328 C292 120(6)
C79 C328 C59 120(6)
C292 C328 C59 118(6)
C257 C329 C27 122(5)
C257 C329 H32H 118.9
C27 C329 H32H 118.9
C36 C330 C374 116(5)
C36 C330 C72 123(5)
C374 C330 C72 121(5)
O41 C331 O73 123(5)
O41 C331 C387 121(5)
O73 C331 C387 116(6)
C249 C332 C217 121(5)
C249 C332 H33C 119.4
C217 C332 H33C 119.4
C196 C333 C291 121(7)
C196 C333 H33D 119.4
C291 C333 H33D 119.4
C302 C334 C46 119(6)
C302 C334 H33E 120.4
C46 C334 H33E 120.4
N32 C335 C317 109(5)
N32 C335 C68 110(5)
C317 C335 C68 111(5)
N38 C336 C45 113(4)
N38 C336 C40 108(4)
C45 C336 C40 109(4)
O52 C337 O68 118(6)
O52 C337 C400 122(7)
O68 C337 C400 120(6)
C64 C338 C305 120(6)
C64 C338 H33H 120.1
C305 C338 H33H 120.1
C37 C339 C195 112(5)
C37 C339 H33I 109.1
C195 C339 H33I 109.1
C37 C339 H33J 109.1
C195 C339 H33J 109.1
H33I C339 H33J 107.8
C47 C340 C52 119(6)
C47 C340 H34B 120.5
C52 C340 H34B 120.5
C222 C341 C98 112(6)
C222 C341 H34C 109.2
C98 C341 H34C 109.2
C222 C341 H34D 109.2
C98 C341 H34D 109.2
H34C C341 H34D 107.9
N34 C342 C95 125(9)
N34 C342 C6 111(9)
C95 C342 C6 115(10)
C275 C343 C106 118(10)
C275 C343 H34E 120.8
C106 C343 H34E 120.7
C157 C344 C205 119(4)
C157 C344 C412 118(3)
C205 C344 C412 123(4)
C405 C345 O8 119(4)
C405 C345 C357 121(4)
O8 C345 C357 120(4)
C178 C348 C353 117(4)
C178 C348 C15 121(4)
C353 C348 C15 122(4)
C156 C349 C365 121(4)
C156 C349 C216 123(4)
C365 C349 C216 117(4)
C207 C350 C215 121(4)
C207 C350 C18 119(4)
C215 C350 C18 119(4)
C21 C351 C155 120(4)
C21 C351 C361 117(4)
C155 C351 C361 123(4)
C21 C352 C186 119(4)
C21 C352 C225 121(4)
C186 C352 C225 119(4)
C258 C353 C379 119(4)
C258 C353 C348 119(4)
C379 C353 C348 122(4)
O27 C354 O55 120(4)
O27 C354 C358 119(4)
O55 C354 C358 121(4)
C279 C355 C157 118(4)
C279 C355 C209 119(4)
C157 C355 C209 123(4)
C235 C356 C161 121(4)
C235 C356 C371 117(4)
C161 C356 C371 122(4)
C286 C357 C345 121(4)
C286 C357 C159 116(4)
C345 C357 C159 123(4)
C254 C358 C193 117(4)
C254 C358 C354 120(4)
C193 C358 C354 123(4)
C225 C359 C3 120(4)
C225 C359 H35C 120.2
C3 C359 H35C 120.2
C268 C360 C178 119(4)
C268 C360 C229 118(4)
C178 C360 C229 122(4)
O39 C361 O53 124(4)
O39 C361 C351 119(4)
O53 C361 C351 116(4)
C373 C362 C363 119(5)
C373 C362 H36C 120.4
C363 C362 H36C 120.4
C204 C363 C362 119(4)
C204 C363 C208 125(4)
C362 C363 C208 116(4)
C381 C364 C256 114(4)
C381 C364 H36D 108.8
C256 C364 H36D 108.8
C381 C364 H36E 108.8
C256 C364 H36E 108.8
H36D C364 H36E 107.7
C382 C365 C262 123(4)
C382 C365 C349 117(4)
C262 C365 C349 121(4)
C254 C366 C184 121(4)
C254 C366 C322 123(4)
C184 C366 C322 116(4)
C389 C367 C181 120(4)
C389 C367 H36F 119.8
C181 C367 H36F 119.8
O58 C368 C214 114(4)
O58 C368 C249 118(4)
C214 C368 C249 128(5)
C308 C369 C205 120(4)
C308 C369 H36G 120.0
C205 C369 H36G 120.0
C298 C370 C306 120(5)
C298 C370 C405 117(4)
C306 C370 C405 123(4)
O43 C371 O10 118(4)
O43 C371 C356 120(4)
O10 C371 C356 121(4)
C362 C373 C267 120(4)
C362 C373 C281 121(5)
C267 C373 C281 119(4)
C206 C374 O28 121(4)
C206 C374 C330 122(4)
O28 C374 C330 117(4)
C175 C375 C290 119(5)
C175 C375 H37C 120.7
C290 C375 H37C 120.7
C313 C376 C248 121(5)
C313 C376 C236 116(4)
C248 C376 C236 122(4)
O66 C377 O40 119(5)
O66 C377 C408 123(5)
O40 C377 C408 118(4)
N31 C378 C309 113(4)
N31 C378 C312 108(4)
C309 C378 C312 108(4)
C393 C379 C353 122(5)
C393 C379 H37E 118.9
C353 C379 H37E 118.9
C280 C380 C291 119(5)
C280 C380 C390 119(4)
C291 C380 C390 122(4)
C277 C381 C364 122(5)
C277 C381 C60 118(5)
C364 C381 C60 120(5)
C189 C382 C365 125(4)
C189 C382 H38C 117.7
C365 C382 H38C 117.7
C241 C383 C252 124(5)
C241 C383 H38D 118.1
C252 C383 H38D 118.1
O23 C384 C292 119(4)
O23 C384 C34 118(5)
C292 C384 C34 122(5)
C240 C385 C288 122(4)
C240 C385 H38E 119.0
C288 C385 H38E 119.0
O47 C386 O42 120(5)
O47 C386 C392 119(5)
O42 C386 C392 121(5)
C43 C387 C280 120(6)
C43 C387 C331 120(5)
C280 C387 C331 120(5)
C276 C388 C42 117(5)
C276 C388 C390 119(4)
C42 C388 C390 124(5)
C367 C389 C290 121(4)
C367 C389 H38F 119.5
C290 C389 H38F 119.5
C388 C390 C380 113(4)
C388 C390 H39D 108.9
C380 C390 H39D 108.9
C388 C390 H39E 108.9
C380 C390 H39E 108.9
H39D C390 H39E 107.7
C403 C391 C237 126(4)
C403 C391 C194 117(5)
C237 C391 C194 118(5)
C62 C392 C276 118(5)
C62 C392 C386 118(5)
C276 C392 C386 124(5)
C379 C393 C326 117(5)
C379 C393 H39F 121.3
C326 C393 H39F 121.3
C315 C394 C401 123(5)
C315 C394 H39G 118.5
C401 C394 H39G 118.5
C52 C395 C231 122(5)
C52 C395 H39H 119.0
C231 C395 H39H 119.0
C50 C396 C36 123(5)
C50 C396 C260 119(5)
C36 C396 C260 117(5)
C49 C397 C287 123(6)
C49 C397 H39I 118.7
C287 C397 H39I 118.7
C243 C398 C324 122(6)
C243 C398 H39J 119.0
C324 C398 H39J 119.0
C337 C400 C218 121(6)
C337 C400 C277 124(6)
C218 C400 C277 115(5)
C281 C401 C394 119(5)
C281 C401 H40C 120.7
C394 C401 H40C 120.7
C56 C402 C252 122(5)
C56 C402 H40D 119.0
C252 C402 H40D 119.0
C391 C403 C30 124(5)
C391 C403 H40E 118.0
C30 C403 H40E 118.0
C180 C404 C182 122(4)
C180 C404 C19 117(4)
C182 C404 C19 121(3)
C345 C405 C370 120(4)
C345 C405 C18 120(4)
C370 C405 C18 120(4)
C407 C406 C115 112(8)
C407 C406 H40F 109.1
C115 C406 H40F 109.1
C407 C406 H40G 109.1
C115 C406 H40G 109.1
H40F C406 H40G 107.9
C2 C407 C406 108(9)
C2 C407 H40H 110.2
C406 C407 H40H 110.2
C2 C407 H40I 110.2
C406 C407 H40I 110.2
H40H C407 H40I 108.5
C201 C408 C259 120(4)
C201 C408 C377 124(4)
C259 C408 C377 116(4)
C140 C17 C9 132(10)
C140 C17 H17G 104.3
C9 C17 H17G 104.3
C140 C17 H17H 104.4
C9 C17 H17H 104.4
H17G C17 H17H 105.6

loop_
_geom_bond_atom_site_label_1
_geom_bond_atom_site_label_2
_geom_bond_distance
Ti1 O5 1.86(3)
Ti1 O4 1.87(3)
Ti1 O2 1.87(3)
Ti1 O9 1.99(3)
Ti1 O10 2.00(3)
Ti1 O13 2.03(3)
Ti2 O3 1.84(2)
Ti2 O6 1.87(3)
Ti2 O17 1.88(3)
Ti2 O25 2.01(3)
Ti2 O15 2.02(3)
Ti2 O19 2.02(3)
Ti3 O1 1.86(2)
Ti3 O8 1.86(3)
Ti3 O12 1.88(2)
Ti3 O53 2.00(3)
Ti3 O7 2.00(3)
Ti3 O16 2.04(3)
Ti4 O14 1.84(3)
Ti4 O54 1.86(3)
Ti4 O57 1.86(3)
Ti4 O56 1.99(3)
Ti4 O55 2.01(3)
Ti4 O21 2.02(3)
Ti6 O11 1.86(3)
Ti6 O59 1.86(3)
Ti6 O62 1.87(3)
Ti6 O37 2.00(3)
Ti6 O61 2.01(3)
Ti6 O30 2.01(3)
Ti7 O18 1.84(3)
Ti7 O58 1.86(3)
Ti7 O20 1.87(3)
Ti7 O29 2.00(3)
Ti7 O35 2.01(3)
Ti7 O42 2.03(3)
Ti8 O28 1.85(3)
Ti8 O23 1.87(3)
Ti8 O33 1.87(3)
Ti8 O68 2.00(4)
Ti8 O70 2.00(4)
Ti8 O46 2.02(4)
Ti5 O60 1.84(3)
Ti5 O26 1.89(3)
Ti5 O31 1.89(3)
Ti5 O22 2.00(3)
Ti5 O41 2.00(3)
Ti5 O40 2.03(3)
Mn1 N2 2.23(4)
Mn1 N3 2.26(5)
Mn1 N6 2.26(6)
Mn1 N1 2.27(5)
Mn1 N5 2.27(6)
Mn1 N4 2.27(5)
Mn2 N10 2.24(5)
Mn2 N12 2.24(6)
Mn2 N11 2.25(5)
Mn2 N9 2.27(5)
Mn2 N7 2.28(4)
Mn2 N42 2.29(5)
Mn3 N13 2.25(4)
Mn3 N15 2.25(6)
Mn3 N16 2.27(5)
Mn3 N17 2.27(6)
Mn3 N18 2.32(6)
Mn3 N14 2.33(5)
Mn4 N23 2.21(6)
Mn4 N24 2.22(6)
Mn4 N19 2.22(5)
Mn4 N20 2.27(5)
Mn4 N21 2.27(5)
Mn4 N22 2.28(5)
Mn5 N30 2.23(6)
Mn5 N28 2.23(6)
Mn5 N25 2.24(4)
Mn5 N26 2.25(5)
Mn5 N27 2.26(4)
Mn5 N29 2.27(5)
Mn6 N8 2.23(5)
Mn6 N34 2.25(5)
Mn6 N33 2.26(4)
Mn6 N31 2.28(4)
Mn6 N35 2.28(5)
Mn6 N32 2.30(4)
Mn7 N39 2.25(4)
Mn7 N41 2.26(4)
Mn7 N40 2.27(4)
Mn7 N38 2.27(5)
Mn7 N37 2.28(4)
Mn7 N36 2.29(4)
O1 C155 1.38(4)
O2 C180 1.33(5)
O3 C163 1.36(4)
O4 C157 1.32(4)
O5 C161 1.34(5)
O6 C166 1.33(5)
O7 C159 1.32(5)
O8 C345 1.37(5)
O9 C209 1.29(5)
O10 C371 1.31(5)
O11 C177 1.35(5)
O12 C191 1.36(5)
O13 C188 1.28(5)
O14 C193 1.34(5)
O15 C187 1.27(5)
O16 C242 1.30(5)
O17 C215 1.31(5)
O18 C204 1.38(5)
O19 C212 1.29(5)
O20 C276 1.34(5)
O21 C229 1.30(5)
O22 C248 1.31(6)
O23 C384 1.34(6)
O24 C159 1.21(5)
O25 C255 1.30(6)
O26 C236 1.30(5)
O27 C354 1.26(5)
O28 C374 1.38(5)
O29 C265 1.26(6)
O30 C264 1.30(6)
O31 C280 1.32(6)
O32 C208 1.26(6)
O33 C277 1.31(6)
O34 C188 1.23(5)
O35 C208 1.32(5)
O36 C187 1.25(5)
O37 C304 1.30(6)
O38 C212 1.25(5)
O39 C361 1.19(5)
O40 C377 1.33(6)
O41 C331 1.25(6)
O42 C386 1.28(6)
O43 C371 1.29(6)
O44 C233 1.23(6)
O45 C209 1.25(5)
O46 C72 1.20(7)
O47 C386 1.26(6)
O48 C242 1.23(6)
O49 C264 1.25(6)
C411 C162 1.38(6)
C411 C183 1.40(6)
C411 H41D 0.9300
O51 C72 1.30(7)
O52 C337 1.26(7)
O53 C361 1.33(5)
O54 C178 1.36(5)
O55 C354 1.30(5)
O56 C233 1.29(6)
O57 C239 1.36(5)
O58 C368 1.33(5)
O59 C224 1.33(5)
O60 C201 1.34(5)
O61 C213 1.26(6)
O62 C174 1.32(5)
O63 C248 1.24(6)
O64 C229 1.24(5)
O65 C213 1.24(6)
O66 C377 1.22(6)
O67 C255 1.26(6)
O68 C337 1.29(7)
O69 C265 1.24(6)
O70 C44 1.24(7)
C412 C165 1.48(6)
C412 C344 1.52(5)
C412 H41E 0.9700
C412 H41F 0.9700
O72 C304 1.23(6)
O73 C331 1.26(7)
N1 C94 1.42(10)
N1 H1A 0.9000
N1 H1C 0.9000
N2 C220 1.40(8)
N2 H2A 0.9000
N2 H2D 0.9000
N3 C71 1.42(5)
N3 H3A 0.9000
N3 H3C 0.9000
N4 C113 1.45(5)
N4 H4A 0.9000
N4 H4C 0.9000
N5 C104 1.46(5)
N5 H5A 0.9000
N5 H5B 0.9000
N6 C99 1.45(9)
N6 H6A 0.9000
N6 H6C 0.9000
N7 C296 1.46(5)
N7 H7A 0.9000
N7 H7D 0.9000
N8 C95 1.43(11)
N8 H8A 0.9000
N8 H8D 0.9000
N9 C98 1.46(5)
N9 H9A 0.9000
N9 H9D 0.9000
N10 C111 1.44(5)
N10 H10A 0.9000
N10 H10G 0.9000
N11 C70 1.47(5)
N11 H11A 0.9000
N11 H11F 0.9000
N12 C138 1.31(9)
N12 H12A 0.9000
N12 H12B 0.9000
N13 C327 1.47(6)
N13 H13A 0.9000
N13 H13Q 0.9000
N14 C29 1.45(8)
N14 H14A 0.9000
N14 H14P 0.9000
N15 C115 1.48(5)
N15 H15A 0.9000
N15 H15I 0.9000
N16 C37 1.45(5)
N16 H16A 0.9000
N16 H16G 0.9000
N17 C58 1.41(8)
N17 H17A 0.9000
N17 H17I 0.9000
N18 C5 1.43(11)
N18 H18A 0.9000
N18 H18D 0.9000
N19 C97 1.46(5)
N19 H19A 0.9000
N19 H19J 0.9000
N20 C221 1.46(5)
N20 H20A 0.9000
N20 H20C 0.9000
N21 C119 1.44(5)
N21 H21A 0.9000
N21 H21H 0.9000
N22 C88 1.45(5)
N22 H22A 0.9000
N22 H22C 0.9000
N23 C297 1.54(11)
N23 H23A 0.9000
N23 H23G 0.9000
N24 C146 1.39(11)
N24 H24A 0.9000
N24 H24I 0.9000
N25 C170 1.38(7)
N25 H25A 0.9000
N25 H25B 0.9000
N26 C112 1.44(5)
N26 H26A 0.9000
N26 H26F 0.9000
N27 C73 1.44(5)
N27 H27A 0.9000
N27 H27N 0.9000
N28 C103 1.51(11)
N28 H28A 0.9000
N28 H28B 0.9000
N29 C102 1.45(9)
N29 H29A 0.9000
N29 H29B 0.9000
N30 C12 1.47(5)
N30 H30A 0.9000
N30 H30K 0.9000
N31 C378 1.47(4)
N31 H31A 0.9000
N31 H31D 0.9000
N32 C335 1.48(7)
N32 H32A 0.9000
N32 H32G 0.9000
N33 C312 1.50(7)
N33 H33A 0.9000
N33 H33F 0.9000
N34 C342 1.43(6)
N34 H34A 0.9000
N34 H34F 0.9000
N35 C317 1.50(7)
N35 H35A 0.9000
N35 H35D 0.9000
N36 C272 1.46(5)
N36 H36A 0.9000
N36 H36H 0.9000
N37 C40 1.43(7)
N37 H37A 0.9000
N37 H37B 0.9000
N38 C336 1.46(5)
N38 H38A 0.9000
N38 H38G 0.9000
N39 C269 1.47(8)
N39 H39A 0.9000
N39 H39K 0.9000
N40 C28 1.51(7)
N40 H40A 0.9000
N40 H40B 0.9000
N41 C197 1.43(5)
N41 H41A 0.9000
N41 H41G 0.9000
N42 C83 1.39(9)
N42 H42A 0.9000
N42 H42B 0.9000
C1 C151 1.49(6)
C1 C136 1.51(6)
C1 H1B 0.9300
C2 C149 1.48(6)
C2 C407 1.49(6)
C2 H2B 0.9700
C2 H2C 0.9700
C3 C10 1.38(6)
C3 C359 1.40(6)
C3 H3B 0.9300
C4 C147 1.49(6)
C4 C124 1.49(6)
C4 H4B 0.9300
C5 C115 1.50(6)
C5 C149 1.50(6)
C6 C342 1.49(6)
C6 C14 1.51(6)
C6 H6B 0.9300
C7 C8 1.49(6)
C7 C14 1.49(6)
C7 H7B 0.9700
C7 H7C 0.9700
C8 C95 1.50(6)
C8 H8B 0.9700
C8 H8C 0.9700
C9 C17 1.49(6)
C9 C12 1.49(6)
C9 H9B 0.9700
C9 H9C 0.9700
C10 C186 1.42(6)
C10 H10B 0.9300
C11 C156 1.49(5)
C11 C158 1.53(5)
C11 H11B 0.9700
C11 H11C 0.9700
C12 C103 1.50(6)
C13 C140 1.47(6)
C13 C103 1.50(6)
C13 H13B 0.9300
C14 H14B 0.9700
C14 H14C 0.9700
C15 C167 1.47(6)
C15 C348 1.50(6)
C15 H15B 0.9300
C16 C150 1.49(6)
C16 C247 1.50(6)
C16 H16B 0.9700
C16 H16C 0.9700
C18 C350 1.52(6)
C18 C405 1.52(6)
C18 H18B 0.9700
C18 H18C 0.9700
C19 C192 1.53(6)
C19 C404 1.54(5)
C19 H19B 0.9700
C19 H19C 0.9700
C20 C176 1.37(6)
C20 C210 1.38(6)
C20 H20B 0.9300
C21 C351 1.36(5)
C21 C352 1.41(6)
C21 H21B 0.9300
C22 C160 1.33(6)
C22 C175 1.43(6)
C22 H22B 0.9300
C23 C164 1.54(6)
C23 C185 1.55(6)
C23 H23B 0.9700
C23 H23C 0.9700
C24 C272 1.40(8)
C24 C110 1.45(9)
C24 H24B 0.9300
C25 C168 1.35(8)
C25 C298 1.50(7)
C25 H25C 0.9300
C26 C168 1.32(8)
C26 C306 1.41(7)
C26 H26B 0.9300
C27 C322 1.34(7)
C27 C329 1.44(7)
C27 H27B 0.9700
C27 H27C 0.9700
C28 C269 1.49(5)
C28 C74 1.50(5)
C29 C271 1.50(9)
C29 C58 1.51(5)
C30 C403 1.41(7)
C30 C53 1.45(8)
C30 H30B 0.9300
C31 C54 1.43(7)
C31 C327 1.52(5)
C31 H31B 0.9700
C31 H31C 0.9700
C32 C283 1.37(7)
C32 C307 1.43(7)
C32 C318 1.44(8)
C33 C57 1.34(8)
C33 C311 1.39(8)
C33 H33B 0.9300
C34 C273 1.32(8)
C34 C384 1.44(7)
C34 C44 1.45(8)
C35 C244 1.39(8)
C35 C251 1.43(7)
C35 H35B 0.9300
C36 C330 1.37(7)
C36 C396 1.39(7)
C36 H36B 0.9300
C37 C339 1.50(5)
C37 C327 1.57(8)
C38 C299 1.41(7)
C38 C75 1.46(9)
C38 H38B 0.9300
C39 C245 1.51(5)
C39 C40 1.52(8)
C39 H39B 0.9700
C39 H39C 0.9700
C40 C336 1.52(5)
C41 C309 1.48(7)
C41 C69 1.51(5)
C41 H41B 0.9700
C41 H41C 0.9700
C42 C89 1.33(8)
C42 C388 1.43(7)
C42 C80 1.47(9)
C43 C323 1.34(8)
C43 C387 1.40(8)
C43 H43A 0.9300
C44 O50 1.30(7)
C45 C153 1.44(8)
C45 C336 1.52(5)
C45 H45A 0.9700
C45 H45B 0.9700
C46 C334 1.38(8)
C46 C50 1.42(8)
C46 H46A 0.9300
C47 C340 1.34(8)
C47 C284 1.40(7)
C47 H47A 0.9300
C48 C71 1.46(5)
C48 C274 1.55(10)
C48 H48A 0.9300
C49 C397 1.35(8)
C49 C82 1.42(9)
C49 H49A 0.9300
C50 C396 1.38(7)
C50 H50A 0.9300
C51 C90 1.36(8)
C51 C316 1.39(7)
C51 H51A 0.9300
C52 C395 1.37(7)
C52 C340 1.47(8)
C52 H52A 0.9300
C53 C55 1.36(8)
C53 H53A 0.9300
C54 C195 1.50(5)
C54 H54A 0.9700
C54 H54B 0.9700
C55 C194 1.41(8)
C55 H55A 0.9300
C56 C402 1.33(8)
C56 C294 1.39(8)
C56 H56A 0.9300
C57 C65 1.40(9)
C57 H57A 0.9300
C58 C198 1.50(9)
C59 C106 1.42(10)
C59 C328 1.45(8)
C59 H59A 0.9300
C60 C96 1.39(9)
C60 C81 1.41(9)
C60 C381 1.48(9)
C61 C84 1.37(8)
C61 C324 1.50(8)
C61 H61B 0.9300
C62 C392 1.41(7)
C62 C89 1.46(9)
C62 H62A 0.9300
C63 C78 1.31(9)
C63 C323 1.40(9)
C63 H63A 0.9300
C64 C338 1.37(8)
C64 C246 1.46(9)
C64 C152 1.46(8)
C65 C320 1.36(8)
C65 H65A 0.9300
C66 C170 1.49(9)
C66 C118 1.53(9)
C66 H66A 0.9300
C67 C82 1.37(9)
C67 C217 1.41(8)
C67 H67A 0.9300
C68 C101 1.51(5)
C68 C335 1.56(8)
C68 H68A 0.9700
C68 H68B 0.9700
C69 C169 1.54(8)
C69 H69A 0.9700
C69 H69B 0.9700
C70 C86 1.52(5)
C70 C296 1.52(9)
C71 C99 1.42(10)
C72 C330 1.50(8)
C73 C112 1.43(10)
C73 C124 1.49(5)
C74 C87 1.51(5)
C74 H74A 0.9700
C74 H74B 0.9700
C75 C84 1.38(9)
C75 H75A 0.9300
C76 C131 1.49(5)
C76 C269 1.51(5)
C76 H76A 0.9700
C76 H76B 0.9700
C77 C197 1.49(5)
C77 C134 1.49(5)
C77 H77A 0.9300
C78 C196 1.35(4)
C78 H78A 0.9300
C79 C275 1.36(5)
C79 C328 1.39(9)
C79 C273 1.44(9)
C80 C125 1.35(9)
C80 H80A 0.9300
C81 C218 1.34(9)
C81 C121 1.40(10)
C82 H82A 0.9300
C83 C98 1.46(10)
C83 C93 1.51(5)
C84 H84A 0.9300
C85 C270 1.50(5)
C85 C105 1.50(5)
C85 H85A 0.9700
C85 H85B 0.9700
C86 C105 1.51(5)
C86 H86A 0.9700
C86 H86B 0.9700
C87 C131 1.50(5)
C87 H87A 0.9300
C88 C221 1.46(10)
C88 C172 1.52(10)
C89 C154 1.50(9)
C90 C318 1.42(8)
C90 H90A 0.9300
C91 C114 1.34(5)
C91 C219 1.36(8)
C91 H91A 0.9300
C92 C100 1.49(5)
C92 C101 1.49(5)
C92 H92A 0.9300
C93 C126 1.50(5)
C93 H93A 0.9700
C93 H93B 0.9700
C94 C104 1.50(5)
C94 C109 1.50(5)
C95 C342 1.47(6)
C96 C120 1.40(11)
C96 H96A 0.9300
C97 C127 1.51(6)
C97 C297 1.52(6)
C98 C341 1.51(4)
C99 C117 1.49(5)
C100 C317 1.48(9)
C100 H10C 0.9700
C100 H10D 0.9700
C101 H10E 0.9700
C101 H10F 0.9700
C102 C170 1.48(5)
C102 C128 1.50(5)
C104 C135 1.50(4)
C105 H10I 0.9700
C105 H10J 0.9700
C106 C343 1.47(12)
C106 H10K 0.9300
C107 C139 1.49(5)
C107 C221 1.57(10)
C107 H10L 0.9700
C107 H10M 0.9700
C108 C148 1.49(5)
C108 C113 1.50(5)
C108 H10N 0.9700
C108 H10O 0.9700
C109 C143 1.51(6)
C109 H10P 0.9300
C110 C134 1.48(5)
C110 H11D 0.9300
C111 C138 1.48(5)
C111 C123 1.49(5)
C112 C116 1.46(10)
C113 C220 1.49(5)
C114 C246 1.48(10)
C114 H11E 0.9300
C115 C406 1.59(12)
C116 C147 1.50(5)
C116 H11G 0.9700
C116 H11H 0.9700
C117 C173 1.51(5)
C117 H11I 0.9700
C117 H11J 0.9700
C118 C145 1.47(5)
C118 H11K 0.9700
C118 H11L 0.9700
C119 C146 1.47(6)
C119 C132 1.53(11)
C120 C122 1.39(12)
C120 H12C 0.9300
C121 C122 1.31(11)
C121 H12D 0.9300
C122 H12E 0.9300
C123 C151 1.49(5)
C123 H12F 0.9700
C123 H12G 0.9700
C124 H12H 0.9300
C125 C199 1.43(11)
C125 H12I 0.9300
C126 C222 1.49(5)
C126 H12J 0.9700
C126 H12K 0.9700
C127 C144 1.49(6)
C127 H12L 0.9300
C128 C145 1.45(11)
C128 H12M 0.9700
C128 H12N 0.9700
C129 C148 1.40(11)
C129 C295 1.50(5)
C129 H12O 0.9300
C130 C139 1.51(5)
C130 C172 1.51(5)
C130 H13C 0.9700
C130 H13D 0.9700
C131 H13E 0.9700
C131 H13F 0.9700
C132 C150 1.49(6)
C132 H13G 0.9700
C132 H13H 0.9700
C133 C141 1.49(6)
C133 C297 1.49(6)
C133 H13I 0.9700
C133 H13J 0.9700
C134 H13K 0.9300
C135 C223 1.52(6)
C135 H13L 0.9700
C135 H13M 0.9700
C136 C138 1.50(5)
C136 H13N 0.9300
C139 H13O 0.9700
C139 H13P 0.9700
C140 C17 1.48(6)
C140 H14D 0.9300
C141 C144 1.50(6)
C141 H14E 0.9300
C143 C223 1.50(6)
C143 H14F 0.9700
C143 H14G 0.9700
C144 H14H 0.9700
C144 H14I 0.9700
C145 H14J 0.9300
C146 C247 1.51(6)
C147 H14K 0.9700
C147 H14L 0.9700
C148 H14M 0.9300
C149 H14N 0.9700
C149 H14O 0.9700
C150 H15C 0.9300
C151 H15D 0.9700
C151 H15E 0.9700
C152 C256 1.41(7)
C152 C219 1.42(8)
C153 C245 1.51(9)
C153 H15F 0.9700
C153 H15G 0.9700
C154 C199 1.34(10)
C154 H15H 0.9300
C155 C165 1.39(6)
C155 C351 1.40(6)
C156 C163 1.36(5)
C156 C349 1.40(6)
C157 C344 1.40(5)
C157 C355 1.43(6)
C158 C161 1.38(6)
C158 C231 1.44(6)
C159 C357 1.52(6)
C160 C177 1.43(6)
C160 C213 1.52(6)
C161 C356 1.43(6)
C162 C166 1.44(6)
C162 C212 1.49(6)
C163 C189 1.46(6)
C164 C177 1.36(6)
C164 C181 1.45(6)
C165 C186 1.43(5)
C166 C167 1.37(6)
C167 C203 1.47(6)
C168 H16D 0.9300
C169 C312 1.48(8)
C169 H16E 0.9700
C169 H16F 0.9700
C171 C319 1.51(5)
C171 C271 1.54(9)
C171 H17B 0.9700
C171 H17C 0.9700
C172 H17D 0.9700
C172 H17E 0.9700
C173 C274 1.49(5)
C173 H17F 0.9300
C174 C237 1.35(6)
C174 C232 1.46(6)
C175 C375 1.40(6)
C175 C181 1.41(6)
C176 C180 1.48(6)
C176 C188 1.48(6)
C178 C348 1.38(6)
C178 C360 1.41(6)
C179 C282 1.42(6)
C179 C190 1.42(6)
C179 C259 1.43(6)
C180 C404 1.38(6)
C181 C367 1.41(6)
C182 C404 1.41(6)
C182 C250 1.44(6)
C182 C210 1.45(6)
C183 C203 1.43(6)
C183 C253 1.44(6)
C184 C257 1.34(6)
C184 C366 1.44(6)
C184 C192 1.47(6)
C185 C190 1.42(6)
C185 C201 1.43(6)
C186 C352 1.43(6)
C187 C189 1.49(6)
C189 C382 1.34(6)
C190 C240 1.39(6)
C191 C202 1.37(6)
C191 C200 1.42(6)
C192 C193 1.38(6)
C193 C358 1.43(6)
C194 C314 1.43(7)
C194 C391 1.44(7)
C195 C339 1.52(5)
C195 H19D 0.9700
C195 H19E 0.9700
C196 C333 1.36(9)
C196 H19F 0.9300
C197 C272 1.47(5)
C198 C319 1.50(5)
C198 H19G 0.9700
C198 H19H 0.9700
C199 H19I 0.9300
C200 C283 1.38(6)
C200 C242 1.49(7)
C201 C408 1.37(6)
C202 C307 1.43(6)
C202 C230 1.51(6)
C203 C228 1.41(6)
C204 C234 1.38(6)
C204 C363 1.40(6)
C205 C344 1.41(6)
C205 C251 1.43(6)
C205 C369 1.44(6)
C206 C374 1.34(6)
C206 C260 1.41(6)
C206 C211 1.55(6)
C207 C293 1.38(6)
C207 C350 1.41(6)
C207 C252 1.45(6)
C208 C363 1.51(7)
C209 C355 1.48(6)
C210 C303 1.46(7)
C211 C234 1.46(6)
C211 H21C 0.9700
C211 H21D 0.9700
C214 C226 1.36(7)
C214 C368 1.39(7)
C214 C287 1.52(7)
C215 C350 1.41(6)
C215 C241 1.42(6)
C216 C278 1.37(6)
C216 C349 1.49(6)
C216 H21E 0.9300
C217 C332 1.41(8)
C217 C287 1.45(7)
C218 C400 1.45(9)
C218 H21F 0.9300
C219 H21G 0.9300
C220 C295 1.52(10)
C222 C341 1.50(5)
C222 H22E 0.9700
C222 H22F 0.9700
C223 H22G 0.9300
C224 C305 1.37(7)
C224 C256 1.43(7)
C225 C359 1.39(6)
C225 C352 1.44(6)
C225 H22H 0.9300
C226 C237 1.52(6)
C226 H22I 0.9700
C226 H22J 0.9700
C228 C266 1.37(6)
C228 H22K 0.9300
C229 C360 1.50(6)
C230 C261 1.51(6)
C230 H23D 0.9700
C230 H23E 0.9700
C231 C395 1.38(6)
C231 C284 1.45(7)
C232 C314 1.37(7)
C232 C264 1.44(7)
C233 C243 1.51(7)
C234 C267 1.41(6)
C235 C356 1.37(6)
C235 C284 1.41(7)
C235 H23F 0.9300
C236 C238 1.43(6)
C236 C376 1.46(6)
C237 C391 1.44(6)
C238 C263 1.43(7)
C238 C289 1.48(6)
C239 C261 1.36(6)
C239 C243 1.42(6)
C240 C385 1.33(6)
C240 H24C 0.9300
C241 C383 1.36(6)
C241 C255 1.52(7)
C243 C398 1.34(7)
C244 C308 1.40(7)
C244 H24D 0.9300
C245 H24E 0.9700
C245 H24F 0.9700
C246 H24G 0.9300
C247 H24H 0.9300
C248 C376 1.44(7)
C249 C332 1.38(7)
C249 C368 1.45(6)
C249 C265 1.50(7)
C250 C285 1.40(7)
C250 H25D 0.9300
C251 C279 1.43(6)
C252 C383 1.37(7)
C252 C402 1.43(7)
C253 C321 1.26(6)
C253 H25E 0.9300
C254 C358 1.36(6)
C254 C366 1.39(6)
C254 H25F 0.9300
C256 C364 1.51(6)
C257 C329 1.34(6)
C257 H25G 0.9300
C258 C268 1.41(6)
C258 C353 1.42(6)
C258 C325 1.45(7)
C259 C408 1.38(6)
C259 H25H 0.9300
C260 C302 1.39(7)
C260 C396 1.44(7)
C261 C299 1.41(7)
C262 C301 1.41(7)
C262 C365 1.42(6)
C262 H26C 0.9300
C263 C311 1.40(7)
C263 C320 1.40(7)
C266 C321 1.48(7)
C266 H26D 0.9300
C267 C373 1.42(6)
C267 C315 1.47(6)
C268 C360 1.34(6)
C268 H26E 0.9300
C270 C296 1.52(5)
C270 H27D 0.9700
C270 H27E 0.9700
C271 H27F 0.9700
C271 H27G 0.9700
C273 H27H 0.9300
C274 H27I 0.9700
C274 H27J 0.9700
C275 C343 1.35(5)
C275 H27K 0.9300
C276 C388 1.41(7)
C276 C392 1.44(7)
C277 C381 1.36(7)
C277 C400 1.45(8)
C278 C301 1.37(6)
C278 H27L 0.9300
C279 C355 1.38(6)
C279 H27M 0.9300
C280 C380 1.41(7)
C280 C387 1.42(7)
C281 C401 1.36(7)
C281 C373 1.46(7)
C281 H28C 0.9300
C282 C288 1.30(6)
C282 H28D 0.9300
C283 H28E 0.9300
C285 C300 1.45(7)
C285 H28F 0.9300
C286 C357 1.37(6)
C286 C298 1.41(7)
C286 H28G 0.9300
C287 C397 1.40(7)
C288 C385 1.43(7)
C288 H28H 0.9300
C289 C292 1.56(7)
C289 H28I 0.9700
C289 H28J 0.9700
C290 C375 1.42(7)
C290 C389 1.42(7)
C290 H29C 0.9300
C291 C333 1.39(8)
C291 C323 1.41(8)
C291 C380 1.44(7)
C292 C384 1.37(7)
C292 C328 1.42(8)
C293 C294 1.40(8)
C293 H29D 0.9300
C294 H29E 0.9300
C295 H29F 0.9300
C298 C370 1.37(6)
C299 C324 1.47(7)
C300 C303 1.32(7)
C300 H30C 0.9300
C301 H30D 0.9300
C302 C334 1.36(7)
C302 H30E 0.9300
C303 H30F 0.9300
C304 C305 1.47(7)
C305 C338 1.44(8)
C306 C370 1.39(7)
C306 H30G 0.9300
C307 C316 1.44(7)
C308 C369 1.35(6)
C308 H30H 0.9300
C309 C378 1.52(7)
C309 H30I 0.9700
C309 H30J 0.9700
C311 C313 1.44(7)
C312 C378 1.57(8)
C313 C376 1.36(7)
C313 H31E 0.9300
C314 H31F 0.9300
C315 C394 1.39(7)
C315 H31G 0.9300
C316 H31H 0.9300
C317 C335 1.51(5)
C318 H31J 0.9300
C319 H31K 0.9700
C319 H31L 0.9700
C320 H32B 0.9300
C321 H32C 0.9300
C322 C366 1.47(7)
C322 H32D 0.9300
C324 C398 1.38(7)
C325 C326 1.31(7)
C325 H32E 0.9300
C326 C393 1.48(7)
C326 H32F 0.9300
C329 H32H 0.9300
C330 C374 1.46(7)
C331 C387 1.53(8)
C332 H33C 0.9300
C333 H33D 0.9300
C334 H33E 0.9300
C337 C400 1.43(8)
C338 H33H 0.9300
C339 H33I 0.9700
C339 H33J 0.9700
C340 H34B 0.9300
C341 H34C 0.9700
C341 H34D 0.9700
C343 H34E 0.9300
C345 C405 1.36(6)
C345 C357 1.40(6)
C348 C353 1.44(6)
C349 C365 1.44(6)
C351 C361 1.55(6)
C353 C379 1.44(6)
C354 C358 1.44(6)
C356 C371 1.47(6)
C359 H35C 0.9300
C362 C373 1.38(6)
C362 C363 1.41(6)
C362 H36C 0.9300
C364 C381 1.47(7)
C364 H36D 0.9700
C364 H36E 0.9700
C365 C382 1.39(6)
C367 C389 1.39(7)
C367 H36F 0.9300
C369 H36G 0.9300
C370 C405 1.46(6)
C375 H37C 0.9300
C377 C408 1.49(7)
C379 C393 1.36(7)
C379 H37E 0.9300
C380 C390 1.56(7)
C382 H38C 0.9300
C383 H38D 0.9300
C385 H38E 0.9300
C386 C392 1.44(7)
C388 C390 1.48(7)
C389 H38F 0.9300
C390 H39D 0.9700
C390 H39E 0.9700
C391 C403 1.38(7)
C393 H39F 0.9300
C394 C401 1.40(7)
C394 H39G 0.9300
C395 H39H 0.9300
C397 H39I 0.9300
C398 H39J 0.9300
C401 H40C 0.9300
C402 H40D 0.9300
C403 H40E 0.9300
C406 C407 1.51(6)
C406 H40F 0.9700
C406 H40G 0.9700
C407 H40H 0.9700
C407 H40I 0.9700
C17 H17G 0.9700
C17 H17H 0.9700

loop_
_platon_squeeze_void_nr
_platon_squeeze_void_average_x
_platon_squeeze_void_average_y
_platon_squeeze_void_average_z
_platon_squeeze_void_volume
_platon_squeeze_void_count_electrons
_platon_squeeze_void_content
1 0.018 0.049 0.128 28660 6829 ' '
